data_1575939
loop_
_publ_author_name
'Han, Ningxu'
'Ma, Jianjun'
'Yu, Hao'
'Shi, Junjuan'
'Dai, Manman'
'Guo, Ziteng'
'Gao, Zinuo'
'Zhang, Houyu'
'Wang, Ming'

_publ_section_title
;
 Isomeric decker metallo-supramolecules with tunable luminescence and
 chiroptical properties.
;
_journal_issue 44
_journal_name_full 'Chemical science'
_journal_page_first 21010
_journal_page_last 21019
_journal_paper_doi 10.1039/d5sc04596g
_journal_volume 16
_journal_year 2025
_chemical_absolute_configuration ad
_chemical_formula_moiety 'C128 H103 B F2 N14 O2 Zn2, 3.5(F6 P)'
_chemical_formula_sum 'C128 H103 B F23 N14 O2 P3.5 Zn2'
_chemical_formula_weight 2556.18
_space_group_crystal_system monoclinic
_space_group_IT_number 4
_space_group_name_Hall 'P 2yb'
_space_group_name_H-M_alt 'P 1 21 1'
_atom_sites_solution_hydrogens geom
_atom_sites_solution_primary dual
_audit_creation_date 2024-05-08
_audit_creation_method
;
Olex2 1.3
(compiled 2020.11.12 svn.r5f609507 for OlexSys, GUI svn.r6408)
;
_audit_update_record
;
2025-04-03 deposited with the CCDC.	2025-10-03 downloaded from the CCDC.
;
_cell_angle_alpha 90
_cell_angle_beta 102.658(4)
_cell_angle_gamma 90
_cell_formula_units_Z 4
_cell_length_a 13.9352(16)
_cell_length_b 46.623(6)
_cell_length_c 22.935(3)
_cell_measurement_reflns_used 9154
_cell_measurement_temperature 273.15
_cell_measurement_theta_max 24.069
_cell_measurement_theta_min 2.194
_cell_volume 14539(3)
_computing_cell_refinement 'SAINT V8.40B (?, 2016)'
_computing_data_reduction 'SAINT V8.40B (?, 2016)'
_computing_molecular_graphics 'Olex2 1.3 (Dolomanov et al., 2009)'
_computing_publication_material 'Olex2 1.3 (Dolomanov et al., 2009)'
_computing_structure_refinement 'SHELXL 2019/3 (Sheldrick, 2015)'
_computing_structure_solution 'SHELXT 2018/2 (Sheldrick, 2018)'
_diffrn_ambient_temperature 273.15
_diffrn_measured_fraction_theta_full 0.949
_diffrn_measured_fraction_theta_max 0.949
_diffrn_measurement_device_type Synchrotron
_diffrn_measurement_method '\f and \w scans'
_diffrn_radiation_type Synchrotron
_diffrn_radiation_wavelength 0.68883
_diffrn_reflns_av_R_equivalents 0.0486
_diffrn_reflns_av_unetI/netI 0.0557
_diffrn_reflns_Laue_measured_fraction_full 0.949
_diffrn_reflns_Laue_measured_fraction_max 0.949
_diffrn_reflns_limit_h_max 16
_diffrn_reflns_limit_h_min -16
_diffrn_reflns_limit_k_max 55
_diffrn_reflns_limit_k_min -55
_diffrn_reflns_limit_l_max 27
_diffrn_reflns_limit_l_min -27
_diffrn_reflns_number 163239
_diffrn_reflns_point_group_measured_fraction_full 0.946
_diffrn_reflns_point_group_measured_fraction_max 0.946
_diffrn_reflns_theta_full 24.201
_diffrn_reflns_theta_max 24.201
_diffrn_reflns_theta_min 0.978
_diffrn_source_current 0.0
_diffrn_source_power 0.0
_diffrn_source_voltage 0.0
_diffrn_standards_number 0
_exptl_absorpt_coefficient_mu 0.413
_exptl_absorpt_correction_T_max 0.7450
_exptl_absorpt_correction_T_min 0.6536
_exptl_absorpt_correction_type multi-scan
_exptl_absorpt_process_details
;
SADABS-2016/2 (Bruker,2016/2) was used for absorption correction.
wR2(int) was 0.1403 before and 0.0746 after correction.
The Ratio of minimum to maximum transmission is 0.8773.
The \l/2 correction factor is Not present.
;
_exptl_crystal_colour colourless
_exptl_crystal_colour_primary colourless
_exptl_crystal_density_diffrn 1.168
_exptl_crystal_description block
_exptl_crystal_F_000 5238
_exptl_crystal_size_max 0.2
_exptl_crystal_size_mid 0.15
_exptl_crystal_size_min 0.14
_refine_diff_density_max 1.003
_refine_diff_density_min -0.464
_refine_diff_density_rms 0.074
_refine_ls_abs_structure_details
;
 Refined as an inversion twin.
;
_refine_ls_abs_structure_Flack 0.114(9)
_refine_ls_extinction_method none
_refine_ls_goodness_of_fit_ref 1.050
_refine_ls_hydrogen_treatment constr
_refine_ls_matrix_type full
_refine_ls_number_parameters 3151
_refine_ls_number_reflns 48584
_refine_ls_number_restraints 17427
_refine_ls_restrained_S_all 0.961
_refine_ls_R_factor_all 0.0674
_refine_ls_R_factor_gt 0.0599
_refine_ls_shift/su_max 0.010
_refine_ls_shift/su_mean 0.000
_refine_ls_structure_factor_coef Fsqd
_refine_ls_weighting_details 'w=1/[\s^2^(Fo^2^)+(0.1185P)^2^+2.1408P] where P=(Fo^2^+2Fc^2^)/3'
_refine_ls_weighting_scheme calc
_refine_ls_wR_factor_gt 0.1636
_refine_ls_wR_factor_ref 0.1694
_reflns_Friedel_coverage 0.967
_reflns_Friedel_fraction_full 0.943
_reflns_Friedel_fraction_max 0.943
_reflns_number_gt 42350
_reflns_number_total 48584
_reflns_threshold_expression 'I > 2\s(I)'
_cod_data_source_file d5sc04596g2.cif
_cod_data_source_block 1
_cod_depositor_comments 'Adding full bibliography for 1575939.cif.'
_cod_original_cell_volume 14538(3)
_cod_original_formula_sum 'C128 H103 B F23 N14 O2 P3.50 Zn2'
_cod_database_code 1575939
_shelx_shelxl_version_number 2019/3
_shelx_space_group_comment
;
The symmetry employed for this shelxl refinement is uniquely defined
by the following loop, which should always be used as a source of
symmetry information in preference to the above space-group names.
They are only intended as comments.
;
_shelx_estimated_absorpt_t_max 0.944
_shelx_estimated_absorpt_t_min 0.922
_olex2_refinement_description
;
1. Twinned data refinement
 Scales: 0.88578
 0.11422
2. Restrained distances
 P6-F34 = P6-F36 = P6-F38 = P6-F40 = P6-F42 = P6-F44
 1.65 with sigma of 0.02
 P7-F46 = P7-F23 = P7-F3 = P7-F25 = P7-F13 = P7-F27
 1.65 with sigma of 0.02
 P5-F17 = P5-F35 = P5-F9 = P5-F37 = P5-F19 = P5-F39
 1.65 with sigma of 0.02
 P2-F7 = P2-F29 = P2-F15 = P2-F31 = P2-F2 = P2-F33
 1.65 with sigma of 0.02
 P3-F5 = P3-F41 = P3-F21 = P3-F43 = P3-F11 = P3-F45
 1.65 with sigma of 0.02
 F17-F35 \\sim F17-F37 \\sim F17-F19 \\sim F17-F39 \\sim F9-F35 \\sim F9-F37
\\sim F9-F19 \\sim F9-F39
 with sigma of 0.04
 F34-F36 \\sim F34-F40 \\sim F34-F42 \\sim F34-F44 \\sim F38-F36 \\sim F38-F40
\\sim F38-F42 \\sim F38-F44
 with sigma of 0.04
 P5-F17 \\sim P5-F35 \\sim P5-F9 \\sim P5-F37 \\sim P5-F19 \\sim P5-F39
 with sigma of 0.02
 F34-F38 \\sim F36-F40 \\sim F44-F42
 with sigma of 0.05
 F17-F9 \\sim F35-F37 \\sim F39-F19
 with sigma of 0.05
 P7-F46 \\sim P7-F23 \\sim P7-F3 \\sim P7-F25 \\sim P7-F13 \\sim P7-F27
 with sigma of 0.02
 P6-F34 \\sim P6-F36 \\sim P6-F38 \\sim P6-F40 \\sim P6-F42 \\sim P6-F44
 with sigma of 0.02
 F46-F23 \\sim F46-F25 \\sim F46-F13 \\sim F46-F27 \\sim F3-F23 \\sim F3-F25
\\sim F3-F13 \\sim F3-F27
 with sigma of 0.04
 F46-F3 \\sim F23-F25 \\sim F27-F13
 with sigma of 0.05
 P2-F7 \\sim P2-F29 \\sim P2-F15 \\sim P2-F31 \\sim P2-F2 \\sim P2-F33
 with sigma of 0.02
 F7-F29 \\sim F7-F31 \\sim F7-F2 \\sim F7-F33 \\sim F15-F29 \\sim F15-F31 \\sim
F15-F2 \\sim F15-F33
 with sigma of 0.04
 F7-F15 \\sim F29-F31 \\sim F33-F2
 with sigma of 0.05
 P3-F5 \\sim P3-F41 \\sim P3-F21 \\sim P3-F43 \\sim P3-F11 \\sim P3-F45
 with sigma of 0.02
 F5-F21 \\sim F41-F43 \\sim F45-F11
 with sigma of 0.05
 F5-F41 \\sim F5-F43 \\sim F5-F11 \\sim F5-F45 \\sim F21-F41 \\sim F21-F43
\\sim F21-F11 \\sim F21-F45
 with sigma of 0.04
3. Rigid bond restraints
 C119, C2, C111, C115
 with sigma for 1-2 distances of 0.001 and sigma for 1-3 distances of 0.002
 F42, P6, F36, F44, F38, F40, F34
 with sigma for 1-2 distances of 0.001 and sigma for 1-3 distances of 0.002
4. Uiso/Uaniso restraints and constraints
C1 \\sim C4 \\sim C5 \\sim C6 \\sim C7 \\sim C9 \\sim C10 \\sim C13 \\sim C14
\\sim C15 \\sim C19 \\sim C20 \\sim C21 \\sim C27 \\sim C28 \\sim C29 \\sim C32
\\sim C33 \\sim C34 \\sim C35 \\sim C37 \\sim C40 \\sim C41 \\sim C45 \\sim C49
\\sim C50 \\sim C51 \\sim C55 \\sim C56 \\sim C59 \\sim C60 \\sim C64 \\sim C65
\\sim C66 \\sim C67 \\sim C68 \\sim C69 \\sim C70 \\sim C71 \\sim C72 \\sim C73
\\sim C75 \\sim C77 \\sim C80 \\sim C82 \\sim C83 \\sim C84 \\sim C86 \\sim C87
\\sim C89 \\sim C90 \\sim C91 \\sim C93 \\sim C96 \\sim C98 \\sim C99 \\sim
C100 \\sim C101 \\sim C104 \\sim C107 \\sim C109 \\sim C110 \\sim C112 \\sim
C113 \\sim C114 \\sim C116 \\sim C117 \\sim C120 \\sim C121 \\sim C122 \\sim
C124 \\sim C132 \\sim C133 \\sim C134 \\sim C135 \\sim C136 \\sim C137 \\sim
C138 \\sim C142 \\sim C144 \\sim C148 \\sim C149 \\sim C150 \\sim C154 \\sim
C156 \\sim C157 \\sim C159 \\sim C163 \\sim C164 \\sim C166 \\sim C167 \\sim
C169 \\sim C171 \\sim C175 \\sim C177 \\sim C182 \\sim C183 \\sim C186 \\sim
C190 \\sim C193 \\sim C196 \\sim C197 \\sim C199 \\sim C201 \\sim C202 \\sim
C203 \\sim C205 \\sim C209 \\sim C210 \\sim C211 \\sim C214 \\sim C216 \\sim
C221 \\sim C226 \\sim C227 \\sim C229 \\sim C232 \\sim C234 \\sim C235 \\sim
C238 \\sim C239 \\sim C241 \\sim C242 \\sim C243 \\sim C246 \\sim C252 \\sim
C256 \\sim C257 \\sim C2 \\sim C3 \\sim C8 \\sim C11 \\sim C12 \\sim C16 \\sim
C17 \\sim C18 \\sim C22 \\sim C23 \\sim C24 \\sim C25 \\sim C26 \\sim C30 \\sim
C31 \\sim C36 \\sim C38 \\sim C39 \\sim C42 \\sim C43 \\sim C44 \\sim C46 \\sim
C47 \\sim C48 \\sim C52 \\sim C53 \\sim C54 \\sim C57 \\sim C58 \\sim C61 \\sim
C62 \\sim C63 \\sim C74 \\sim C76 \\sim C78 \\sim C79 \\sim C81 \\sim C85 \\sim
C88 \\sim C94 \\sim C95 \\sim C97 \\sim C102 \\sim C103 \\sim C105 \\sim C106
\\sim C108 \\sim C111 \\sim C115 \\sim C118 \\sim C119 \\sim C123 \\sim C125
\\sim C126 \\sim C127 \\sim C128 \\sim C129 \\sim C130 \\sim C131 \\sim C139
\\sim C140 \\sim C141 \\sim C143 \\sim C145 \\sim C146 \\sim C147 \\sim C151
\\sim C152 \\sim C153 \\sim C155 \\sim C158 \\sim C160 \\sim C162 \\sim C165
\\sim C168 \\sim C170 \\sim C172 \\sim C173 \\sim C174 \\sim C176 \\sim C178
\\sim C179 \\sim C180 \\sim C181 \\sim C184 \\sim C185 \\sim C187 \\sim C188
\\sim C189 \\sim C191 \\sim C192 \\sim C194 \\sim C195 \\sim C198 \\sim C200
\\sim C204 \\sim C206 \\sim C207 \\sim C208 \\sim C212 \\sim C213 \\sim C215
\\sim C217 \\sim C218 \\sim C219 \\sim C220 \\sim C222 \\sim C223 \\sim C224
\\sim C225 \\sim C228 \\sim C230 \\sim C231 \\sim C233 \\sim C236 \\sim C237
\\sim C240 \\sim C244 \\sim C245 \\sim C247 \\sim C248 \\sim C249 \\sim C250
\\sim C251 \\sim C253 \\sim C254 \\sim C255 \\sim C258 \\sim N1 \\sim N6 \\sim
N7 \\sim N8 \\sim N10 \\sim N12 \\sim N16 \\sim N17 \\sim N20 \\sim N21 \\sim
N23 \\sim N24 \\sim N26 \\sim N161 \\sim N2 \\sim N3 \\sim N4 \\sim N5 \\sim N9
\\sim N11 \\sim N13 \\sim N14 \\sim N15 \\sim N18 \\sim N19 \\sim N22 \\sim N25
\\sim N27: within 5A with sigma of 0.01 and sigma for terminal atoms of 0.02
within 5A
O2 \\sim O3 \\sim O1 \\sim O4: within 5A with sigma of 0.01 and sigma for
terminal atoms of 0.02 within 5A
P2 \\sim F2 \\sim F7 \\sim F15 \\sim F29 \\sim F31 \\sim F33: within 2A with
sigma of 0.04 and sigma for terminal atoms of 0.08 within 2A
P6 \\sim F34 \\sim F36 \\sim F38 \\sim F40 \\sim F42 \\sim F44: within 2A with
sigma of 0.04 and sigma for terminal atoms of 0.08 within 2A
P7 \\sim F3 \\sim F13 \\sim F23 \\sim F25 \\sim F27 \\sim F46: within 2A with
sigma of 0.04 and sigma for terminal atoms of 0.08 within 2A
P5 \\sim F9 \\sim F17 \\sim F19 \\sim F35 \\sim F37 \\sim F39: within 2A with
sigma of 0.04 and sigma for terminal atoms of 0.08 within 2A
P3 \\sim F5 \\sim F11 \\sim F21 \\sim F41 \\sim F43 \\sim F45: within 2A with
sigma of 0.04 and sigma for terminal atoms of 0.08 within 2A
5. Rigid body (RIGU) restrains
 P2, F2, F7, F15, F29, F31, F33
 with sigma for 1-2 distances of 0.004 and sigma for 1-3 distances of 0.004
 P6, F34, F36, F38, F40, F42, F44
 with sigma for 1-2 distances of 0.004 and sigma for 1-3 distances of 0.004
 P7, F3, F13, F23, F25, F27, F46
 with sigma for 1-2 distances of 0.004 and sigma for 1-3 distances of 0.004
 P5, F9, F17, F19, F35, F37, F39
 with sigma for 1-2 distances of 0.004 and sigma for 1-3 distances of 0.004
 P3, F5, F11, F21, F41, F43, F45
 with sigma for 1-2 distances of 0.004 and sigma for 1-3 distances of 0.004
6.a Aromatic/amide H refined with riding coordinates:
 C5(H5), C7(H7), C9(H9), C13(H13), C14(H14), C15(H15), C27(H27), C28(H28),
 C32(H32), C33(H33), C34(H34), C49(H49), C50(H50), C55(H55), C60(H60), C65(H65),
  C66(H66), C67(H67), C68(H68), C70(H70), C71(H71), C72(H72), C73(H73),
 C75(H75), C82(H82), C83(H83), C86(H86), C87(H87), C89(H89), C107(H107),
 C109(H109), C110(H110), C114(H114), C116(H116), C120(H120), C121(H121),
 C132(H132), C133(H133), C138(H138), C148(H148), C149(H149), C154(H154),
 C157(H157), C159(H159), C163(H163), C171(H171), C175(H175), C183(H183),
 C190(H190), C196(H196), C199(H199), C201(H201), C205(H205), C209(H209),
 C210(H210), C221(H221), C226(H226), C227(H227), C238(H238), C241(H241),
 C243(H243), C246(H246), C256(H256), C257(H257), C8(H8), C11(H11), C16(H16),
 C22(H22), C23(H23), C25(H25), C42(H42), C43(H43), C44(H44), C47(H47), C53(H53),
  C54(H54), C57(H57), C58(H58), C63(H63), C74(H74), C78(H78), C79(H79),
 C85(H85), C95(H95), C103(H103), C105(H105), C106(H106), C108(H108), C118(H118),
  C125(H125), C127(H127), C129(H129), C131(H131), C143(H143), C146(H146),
 C153(H153), C155(H155), C158(H158), C160(H160), C165(H165), C168(H168),
 C170(H170), C173(H173), C176(H176), C179(H179), C181(H181), C188(H188),
 C191(H191), C192(H192), C206(H206), C215(H215), C219(H219), C220(H220),
 C223(H223), C224(H224), C225(H225), C228(H228), C233(H233), C237(H237),
 C240(H240), C244(H244), C247(H247), C249(H249), C251(H251), C253(H253),
 C254(H254), C255(H255), C258(H258)
6.b Idealised Me refined as rotating group:
 C40(H40A,H40B,H40C), C51(H51A,H51B,H51C), C77(H77A,H77B,H77C), C104(H10A,H10B,
 H10C), C113(H11A,H11B,H11C), C117(H11D,H11E,H11F), C156(H15A,H15B,H15C),
 C193(H19A,H19B,H19C), C197(H19D,H19E,H19F), C203(H20A,H20B,H20C), C216(H21A,
 H21B,H21C), C232(H23A,H23B,H23C), C235(H23D,H23E,H23F), C2(H2A,H2B,H2C),
 C52(H52A,H52B,H52C), C88(H88A,H88B,H88C), C111(H11G,H11H,H11I), C115(H11J,H11K,
 H11L), C147(H14A,H14B,H14C), C151(H15D,H15E,H15F), C162(H16A,H16B,H16C),
 C187(H18A,H18B,H18C), C189(H18D,H18E,H18F), C207(H20D,H20E,H20F), C213(H21D,
 H21E,H21F), C248(H24A,H24B,H24C)
;
_smtbx_masks_void_probe_radius 1.2
_smtbx_masks_void_truncation_radius 1.2
_olex2_submission_special_instructions 'No special instructions were received'

loop_
_space_group_symop_operation_xyz
'x, y, z'
'-x, y+1/2, -z'

loop_
_atom_site_label
_atom_site_type_symbol
_atom_site_fract_x
_atom_site_fract_y
_atom_site_fract_z
_atom_site_U_iso_or_equiv
_atom_site_adp_type
_atom_site_occupancy
_atom_site_site_symmetry_order
_atom_site_calc_flag
_atom_site_refinement_flags_posn
_atom_site_refinement_flags_adp
_atom_site_refinement_flags_occupancy
_atom_site_disorder_assembly
_atom_site_disorder_group
Zn1 Zn 0.18273(5) 0.52232(2) 1.05874(3) 0.03207(15) Uani 1 1 d . . . . .
Zn4 Zn -0.89925(5) 0.35503(2) 0.45373(3) 0.03717(17) Uani 1 1 d . . . . .
F1 F -0.5043(3) 0.45984(10) 0.82080(18) 0.0507(10) Uani 1 1 d . . . . .
F6 F -0.4026(3) 0.42499(8) 0.8018(2) 0.0524(10) Uani 1 1 d . . . . .
O2 O -0.0603(3) 0.32798(10) 0.8007(2) 0.0536(13) Uani 1 1 d . U . . .
O3 O -0.3078(4) 0.30305(10) 0.8444(3) 0.0627(15) Uani 1 1 d . U . . .
N1 N 0.2921(4) 0.54749(11) 1.1103(2) 0.0369(9) Uani 1 1 d . U . . .
N6 N -0.4892(4) 0.45417(10) 0.7191(2) 0.0344(10) Uani 1 1 d . U . . .
N7 N 0.1416(4) 0.56629(11) 1.0300(2) 0.0353(9) Uani 1 1 d . U . . .
N8 N 0.0611(4) 0.51970(11) 1.1038(2) 0.0361(9) Uani 1 1 d . U . . .
N10 N -0.3529(4) 0.47457(11) 0.7965(2) 0.0372(10) Uani 1 1 d . U . . .
N12 N -1.0136(4) 0.34553(11) 0.3819(3) 0.0401(10) Uani 1 1 d . U . . .
N16 N -0.9664(4) 0.39822(11) 0.4244(2) 0.0393(10) Uani 1 1 d . U . . .
N17 N 0.2792(4) 0.49166(12) 1.1177(3) 0.0442(11) Uani 1 1 d . U . . .
N20 N -0.7683(4) 0.35665(12) 0.5158(3) 0.0424(10) Uani 1 1 d . U . . .
N21 N 0.2516(4) 0.51040(12) 0.9837(2) 0.0416(10) Uani 1 1 d . U . . .
N23 N -0.9431(4) 0.36093(11) 0.5368(3) 0.0400(10) Uani 1 1 d . U . . .
N24 N 0.0931(4) 0.49038(12) 1.0118(3) 0.0423(10) Uani 1 1 d . U . . .
N26 N -0.9055(4) 0.30717(12) 0.4506(3) 0.0461(11) Uani 1 1 d . U . . .
C1 C -0.1493(5) 0.51770(14) 0.8856(3) 0.0392(11) Uani 1 1 d . U . . .
C4 C -0.5757(4) 0.44153(13) 0.6926(3) 0.0368(11) Uani 1 1 d . U . . .
C5 C -0.0983(5) 0.49821(15) 1.0983(3) 0.0448(13) Uani 1 1 d . U . . .
H5 H -0.147300 0.485478 1.080361 0.054 Uiso 1 1 calc R U . . .
C6 C 0.1207(5) 0.47555(14) 0.9674(3) 0.0416(11) Uani 1 1 d . U . . .
C7 C 0.7051(7) 0.6021(2) 1.2558(4) 0.0694(19) Uani 1 1 d . U . . .
H7 H 0.761254 0.592999 1.277251 0.083 Uiso 1 1 calc R U . . .
C9 C 0.4073(6) 0.45903(17) 1.2010(4) 0.0591(17) Uani 1 1 d . U . . .
H9 H 0.448724 0.447893 1.229532 0.071 Uiso 1 1 calc R U . . .
C10 C -0.3150(4) 0.48667(13) 0.7516(3) 0.0346(11) Uani 1 1 d . U . . .
C13 C 0.6251(6) 0.64376(19) 1.2159(4) 0.0660(16) Uani 1 1 d . U . . .
H13 H 0.623799 0.663618 1.211857 0.079 Uiso 1 1 calc R U . . .
C14 C 0.0456(5) 0.53600(15) 1.1465(3) 0.0426(12) Uani 1 1 d . U . . .
H14 H 0.093839 0.549453 1.161874 0.051 Uiso 1 1 calc R U . . .
C15 C -0.4080(5) 0.35467(14) 0.7501(3) 0.0443(12) Uani 1 1 d . U . . .
H15 H -0.407133 0.359416 0.789613 0.053 Uiso 1 1 calc R U . . .
C19 C -0.4482(4) 0.46726(13) 0.6757(3) 0.0349(11) Uani 1 1 d . U . . .
C20 C -0.8557(5) 0.42687(13) 0.4990(3) 0.0386(11) Uani 1 1 d . U . . .
C21 C 0.0556(5) 0.57494(14) 0.9921(3) 0.0383(11) Uani 1 1 d . U . . .
C27 C -0.9550(5) 0.26903(14) 0.3833(3) 0.0490(14) Uani 1 1 d . U . . .
H27 H -0.991595 0.262360 0.346971 0.059 Uiso 1 1 calc R U . . .
C28 C 0.0164(5) 0.53559(14) 0.9177(3) 0.0388(11) Uani 1 1 d . U . . .
H28 H 0.081825 0.535689 0.914531 0.047 Uiso 1 1 calc R U . . .
C29 C 0.7967(7) 0.64988(19) 1.2794(4) 0.0697(17) Uani 1 1 d . U . . .
C32 C -0.7751(5) 0.44334(14) 0.5974(3) 0.0401(12) Uani 1 1 d . U . . .
H32 H -0.778985 0.450888 0.634371 0.048 Uiso 1 1 calc R U . . .
C33 C -0.1491(5) 0.32660(14) 0.6965(3) 0.0479(14) Uani 1 1 d . U . . .
H33 H -0.091738 0.321464 0.684626 0.057 Uiso 1 1 calc R U . . .
C34 C -0.1776(5) 0.53437(15) 0.9287(3) 0.0421(12) Uani 1 1 d . U . . .
H34 H -0.242150 0.533494 0.933421 0.051 Uiso 1 1 calc R U . . .
C35 C -1.0520(5) 0.39528(14) 0.3823(3) 0.0415(12) Uani 1 1 d . U . . .
C37 C -0.5150(5) 0.46288(13) 0.6187(3) 0.0372(12) Uani 1 1 d . U . . .
C40 C -0.3106(5) 0.49239(14) 0.6427(3) 0.0395(13) Uani 1 1 d . U . . .
H40A H -0.320377 0.478620 0.610854 0.059 Uiso 1 1 calc R U . . .
H40B H -0.241412 0.494834 0.658710 0.059 Uiso 1 1 calc R U . . .
H40C H -0.338966 0.510413 0.627708 0.059 Uiso 1 1 calc R U . . .
C41 C -1.3781(5) 0.31667(14) 0.1202(3) 0.0464(15) Uani 1 1 d . U . . .
C45 C -0.4976(5) 0.35155(13) 0.6472(3) 0.0429(12) Uani 1 1 d . U . . .
C49 C -0.0789(5) 0.41408(14) 0.8669(3) 0.0460(12) Uani 1 1 d . U . . .
H49 H -0.045874 0.426088 0.845488 0.055 Uiso 1 1 calc R U . . .
C50 C -0.8607(5) 0.43743(13) 0.5566(3) 0.0397(11) Uani 1 1 d . U . . .
H50 H -0.921316 0.440293 0.566402 0.048 Uiso 1 1 calc R U . . .
C51 C -1.4079(7) 0.28291(18) 0.0355(4) 0.065(2) Uani 1 1 d . U . . .
H51A H -1.341650 0.287374 0.033032 0.097 Uiso 1 1 calc R U . . .
H51B H -1.446501 0.279087 -0.003832 0.097 Uiso 1 1 calc R U . . .
H51C H -1.407835 0.266295 0.060228 0.097 Uiso 1 1 calc R U . . .
C55 C 0.3320(5) 0.52311(16) 0.9688(3) 0.0452(12) Uani 1 1 d . U . . .
H55 H 0.358425 0.539416 0.989589 0.054 Uiso 1 1 calc R U . . .
C56 C -0.0178(5) 0.44431(14) 0.9576(3) 0.0442(12) Uani 1 1 d . U . . .
C59 C -1.1550(5) 0.33427(13) 0.2807(3) 0.0414(12) Uani 1 1 d . U . . .
C60 C 0.0683(5) 0.45397(14) 0.9396(3) 0.0444(12) Uani 1 1 d . U . . .
H60 H 0.087941 0.444998 0.907894 0.053 Uiso 1 1 calc R U . . .
C64 C -0.1695(5) 0.37598(14) 0.9321(3) 0.0466(13) Uani 1 1 d . U . . .
C65 C -1.0136(5) 0.44579(14) 0.4410(3) 0.0418(12) Uani 1 1 d . U . . .
H65 H -0.999169 0.462974 0.461623 0.050 Uiso 1 1 calc R U . . .
C66 C -0.0516(5) 0.51761(14) 0.8805(3) 0.0393(11) Uani 1 1 d . U . . .
H66 H -0.031531 0.505795 0.852690 0.047 Uiso 1 1 calc R U . . .
C67 C -0.1314(5) 0.39126(14) 0.8386(3) 0.0463(13) Uani 1 1 d . U . . .
H67 H -0.138505 0.389184 0.797512 0.056 Uiso 1 1 calc R U . . .
C68 C -0.9807(5) 0.37488(15) 0.6461(3) 0.0455(14) Uani 1 1 d . U . . .
H68 H -0.993165 0.379707 0.683078 0.055 Uiso 1 1 calc R U . . .
C69 C -0.2323(4) 0.50459(13) 0.7782(3) 0.0357(11) Uani 1 1 d . U . . .
C70 C -0.0349(6) 0.53520(17) 1.1709(3) 0.0507(14) Uani 1 1 d . U . . .
H70 H -0.040107 0.547006 1.202779 0.061 Uiso 1 1 calc R U . . .
C71 C -0.8483(5) 0.28933(14) 0.4859(3) 0.0477(13) Uani 1 1 d . U . . .
H71 H -0.809465 0.296744 0.520881 0.057 Uiso 1 1 calc R U . . .
C72 C -0.7654(5) 0.42136(13) 0.4880(3) 0.0399(11) Uani 1 1 d . U . . .
H72 H -0.761438 0.413644 0.451163 0.048 Uiso 1 1 calc R U . . .
C73 C -0.1175(5) 0.40089(14) 0.9595(3) 0.0470(13) Uani 1 1 d . U . . .
H73 H -0.113680 0.404071 1.000017 0.056 Uiso 1 1 calc R U . . .
C75 C -0.2357(5) 0.32947(13) 0.6554(4) 0.0469(14) Uani 1 1 d . U . . .
H75 H -0.237519 0.325233 0.615543 0.056 Uiso 1 1 calc R U . . .
C77 C 0.0209(6) 0.31613(18) 0.7842(4) 0.0603(19) Uani 1 1 d . U . . .
H77A H 0.042652 0.328672 0.756482 0.090 Uiso 1 1 calc R U . . .
H77B H 0.003483 0.297846 0.765625 0.090 Uiso 1 1 calc R U . . .
H77C H 0.072845 0.313663 0.818991 0.090 Uiso 1 1 calc R U . . .
C80 C 0.3681(5) 0.53540(15) 1.1468(3) 0.0435(12) Uani 1 1 d . U . . .
C82 C 0.4483(5) 0.55153(15) 1.1757(3) 0.0441(12) Uani 1 1 d . U . . .
H82 H 0.500031 0.542684 1.202133 0.053 Uiso 1 1 calc R U . . .
C83 C 0.4243(6) 0.48865(15) 1.1983(4) 0.0514(15) Uani 1 1 d . U . . .
H83 H 0.476918 0.497567 1.223809 0.062 Uiso 1 1 calc R U . . .
C84 C 0.2112(5) 0.48773(15) 0.9508(3) 0.0423(12) Uani 1 1 d . U . . .
C86 C -0.8846(5) 0.36963(14) 0.6404(3) 0.0451(13) Uani 1 1 d . U . . .
H86 H -0.832685 0.371009 0.673582 0.054 Uiso 1 1 calc R U . . .
C87 C -0.7999(5) 0.35043(15) 0.3415(3) 0.0497(13) Uani 1 1 d . U . . .
H87 H -0.864179 0.350740 0.319180 0.060 Uiso 1 1 calc R U . . .
C89 C -1.3167(5) 0.34009(14) 0.1236(3) 0.0467(14) Uani 1 1 d . U . . .
H89 H -1.323287 0.352206 0.090735 0.056 Uiso 1 1 calc R U . . .
C90 C -0.1480(5) 0.33158(14) 0.7574(3) 0.0466(13) Uani 1 1 d . U . . .
C91 C -0.2644(5) 0.32720(14) 0.8744(4) 0.0479(13) Uani 1 1 d . U . . .
C93 C 0.2034(5) 0.58657(14) 1.0581(3) 0.0374(11) Uani 1 1 d . U . . .
C96 C -0.6807(5) 0.35422(14) 0.4990(3) 0.0440(11) Uani 1 1 d . U . . .
C98 C -0.0136(5) 0.55325(14) 0.9593(3) 0.0398(11) Uani 1 1 d . U . . .
C99 C 0.0105(5) 0.48235(14) 1.0308(3) 0.0393(11) Uani 1 1 d . U . . .
C100 C 0.2929(5) 0.57566(13) 1.0996(3) 0.0353(11) Uani 1 1 d . U . . .
C101 C -1.4509(6) 0.30770(16) 0.0619(3) 0.0535(16) Uani 1 1 d . U . . .
C104 C -0.6331(5) 0.42437(14) 0.7265(3) 0.0456(15) Uani 1 1 d . U . . .
H10A H -0.589174 0.413857 0.757217 0.068 Uiso 1 1 calc R U . . .
H10B H -0.674239 0.411199 0.700067 0.068 Uiso 1 1 calc R U . . .
H10C H -0.673313 0.436834 0.744420 0.068 Uiso 1 1 calc R U . . .
C107 C -0.4937(5) 0.35753(14) 0.7072(3) 0.0472(13) Uani 1 1 d . U . . .
H107 H -0.550422 0.363622 0.718574 0.057 Uiso 1 1 calc R U . . .
C109 C -0.6137(6) 0.34824(17) 0.4057(4) 0.0558(15) Uani 1 1 d . U . . .
H109 H -0.549839 0.346487 0.428259 0.067 Uiso 1 1 calc R U . . .
C110 C -0.1108(5) 0.55245(15) 0.9650(3) 0.0430(12) Uani 1 1 d . U . . .
H110 H -0.131078 0.564015 0.993049 0.052 Uiso 1 1 calc R U . . .
C112 C -0.5925(4) 0.44638(13) 0.6305(3) 0.0376(11) Uani 1 1 d . U . . .
C113 C 0.8381(7) 0.6615(2) 1.2304(4) 0.075(2) Uani 1 1 d . U . . .
H11A H 0.865995 0.646176 1.211607 0.113 Uiso 1 1 calc R U . . .
H11B H 0.888417 0.675259 1.246218 0.113 Uiso 1 1 calc R U . . .
H11C H 0.786990 0.670665 1.201578 0.113 Uiso 1 1 calc R U . . .
C114 C -0.6820(5) 0.35642(14) 0.6175(3) 0.0415(11) Uani 1 1 d . U . . .
H114 H -0.684146 0.356836 0.657695 0.050 Uiso 1 1 calc R U . . .
C116 C -0.5937(5) 0.35319(14) 0.5410(3) 0.0439(12) Uani 1 1 d . U . . .
H116 H -0.534465 0.352077 0.528749 0.053 Uiso 1 1 calc R U . . .
C117 C 0.8696(9) 0.6341(3) 1.3252(5) 0.097(3) Uani 1 1 d . U . . .
H11D H 0.898178 0.618944 1.306290 0.146 Uiso 1 1 calc R U . . .
H11E H 0.837472 0.626155 1.354440 0.146 Uiso 1 1 calc R U . . .
H11F H 0.920383 0.647072 1.344310 0.146 Uiso 1 1 calc R U . . .
C120 C 0.1848(5) 0.61535(15) 1.0517(3) 0.0457(14) Uani 1 1 d . U . . .
H120 H 0.229215 0.628526 1.072882 0.055 Uiso 1 1 calc R U . . .
C121 C -1.0576(5) 0.37287(15) 0.5964(3) 0.0467(14) Uani 1 1 d . U . . .
H121 H -1.122507 0.376174 0.598531 0.056 Uiso 1 1 calc R U . . .
C122 C -1.0278(5) 0.31886(14) 0.3629(3) 0.0425(12) Uani 1 1 d . U . . .
C124 C -0.9477(5) 0.42322(14) 0.4544(3) 0.0406(11) Uani 1 1 d . U . . .
C132 C -1.1022(5) 0.31234(14) 0.3115(3) 0.0405(12) Uani 1 1 d . U . . .
H132 H -1.114481 0.293452 0.299083 0.049 Uiso 1 1 calc R U . . .
C133 C -1.2440(5) 0.34622(14) 0.1757(3) 0.0456(14) Uani 1 1 d . U . . .
H133 H -1.202598 0.361884 0.175979 0.055 Uiso 1 1 calc R U . . .
C134 C -0.3204(5) 0.34440(13) 0.7341(3) 0.0450(13) Uani 1 1 d . U . . .
C135 C -1.0693(5) 0.36709(13) 0.3537(3) 0.0409(12) Uani 1 1 d . U . . .
C136 C -0.8672(5) 0.36251(14) 0.5864(3) 0.0432(12) Uani 1 1 d . U . . .
C137 C -0.2276(5) 0.34088(12) 0.7772(3) 0.0423(12) Uani 1 1 d . U . . .
C138 C -1.2985(5) 0.30582(14) 0.2234(3) 0.0465(14) Uani 1 1 d . U . . .
H138 H -1.294170 0.294048 0.256652 0.056 Uiso 1 1 calc R U . . .
C142 C -0.2230(5) 0.50194(14) 0.8402(3) 0.0382(11) Uani 1 1 d . U . . .
C144 C -1.2335(5) 0.32908(13) 0.2267(3) 0.0391(12) Uani 1 1 d . U . . .
C148 C 0.0979(5) 0.62486(15) 1.0130(3) 0.0460(14) Uani 1 1 d . U . . .
H148 H 0.082560 0.644273 1.008677 0.055 Uiso 1 1 calc R U . . .
C149 C -0.8951(5) 0.25022(15) 0.4221(3) 0.0503(15) Uani 1 1 d . U . . .
H149 H -0.891887 0.230996 0.411869 0.060 Uiso 1 1 calc R U . . .
C150 C -0.6831(5) 0.43843(13) 0.5855(3) 0.0376(11) Uani 1 1 d . U . . .
C154 C -1.1408(5) 0.36258(13) 0.3014(3) 0.0402(12) Uani 1 1 d . U . . .
H154 H -1.177250 0.377682 0.281245 0.048 Uiso 1 1 calc R U . . .
C156 C -0.3140(5) 0.47202(17) 0.9088(3) 0.0494(16) Uani 1 1 d . U . . .
H15A H -0.375477 0.479327 0.914895 0.074 Uiso 1 1 calc R U . . .
H15B H -0.261649 0.478336 0.940748 0.074 Uiso 1 1 calc R U . . .
H15C H -0.316010 0.451440 0.908127 0.074 Uiso 1 1 calc R U . . .
C157 C -1.0999(5) 0.44370(15) 0.3982(3) 0.0463(13) Uani 1 1 d . U . . .
H157 H -1.143941 0.458900 0.389633 0.056 Uiso 1 1 calc R U . . .
C159 C -1.1172(5) 0.41757(14) 0.3685(3) 0.0431(13) Uani 1 1 d . U . . .
H159 H -1.173980 0.415170 0.338780 0.052 Uiso 1 1 calc R U . . .
N161 N -0.7851(4) 0.35288(12) 0.4009(3) 0.0468(11) Uani 1 1 d . U . . .
C163 C 0.3714(5) 0.59304(14) 1.1277(3) 0.0410(12) Uani 1 1 d . U . . .
H163 H 0.369746 0.612741 1.121143 0.049 Uiso 1 1 calc R U . . .
C164 C -0.5935(5) 0.35380(14) 0.6015(3) 0.0437(12) Uani 1 1 d . U . . .
C166 C 0.5394(6) 0.59765(16) 1.1952(3) 0.0507(15) Uani 1 1 d . U . . .
C167 C -0.3240(5) 0.33886(12) 0.6723(3) 0.0411(12) Uani 1 1 d . U . . .
C169 C -0.3589(4) 0.48194(13) 0.6910(3) 0.0362(12) Uani 1 1 d . U . . .
C171 C 0.5476(6) 0.62758(17) 1.1881(4) 0.0608(16) Uani 1 1 d . U . . .
H171 H 0.495980 0.636880 1.162521 0.073 Uiso 1 1 calc R U . . .
C175 C -0.8407(6) 0.26021(15) 0.4756(4) 0.0520(15) Uani 1 1 d . U . . .
H175 H -0.801144 0.248174 0.503109 0.062 Uiso 1 1 calc R U . . .
C177 C -0.6908(5) 0.35163(15) 0.4336(3) 0.0458(12) Uani 1 1 d . U . . .
C182 C -0.9606(5) 0.29727(14) 0.3982(3) 0.0442(12) Uani 1 1 d . U . . .
C183 C 0.6232(6) 0.58551(18) 1.2310(4) 0.0639(17) Uani 1 1 d . U . . .
H183 H 0.624517 0.565885 1.238423 0.077 Uiso 1 1 calc R U . . .
C186 C -0.1742(5) 0.37123(13) 0.8695(3) 0.0450(13) Uani 1 1 d . U . . .
C190 C -0.1102(6) 0.51575(16) 1.1460(3) 0.0513(15) Uani 1 1 d . U . . .
H190 H -0.166995 0.514545 1.160953 0.062 Uiso 1 1 calc R U . . .
C193 C -0.3489(8) 0.28302(19) 0.8789(5) 0.075(2) Uani 1 1 d . U . . .
H19A H -0.388267 0.269347 0.852759 0.113 Uiso 1 1 calc R U . . .
H19B H -0.389335 0.292983 0.901230 0.113 Uiso 1 1 calc R U . . .
H19C H -0.296991 0.273198 0.905935 0.113 Uiso 1 1 calc R U . . .
C196 C -0.0444(5) 0.45912(14) 1.0031(3) 0.0426(11) Uani 1 1 d . U . . .
H196 H -0.100450 0.453557 1.015965 0.051 Uiso 1 1 calc R U . . .
C197 C -1.4728(7) 0.33344(19) 0.0189(4) 0.068(2) Uani 1 1 d . U . . .
H19D H -1.503229 0.348450 0.037115 0.102 Uiso 1 1 calc R U . . .
H19E H -1.516339 0.327537 -0.017587 0.102 Uiso 1 1 calc R U . . .
H19F H -1.412468 0.340370 0.010375 0.102 Uiso 1 1 calc R U . . .
C199 C 0.0348(5) 0.60376(14) 0.9811(3) 0.0444(13) Uani 1 1 d . U . . .
H199 H -0.020694 0.609191 0.952686 0.053 Uiso 1 1 calc R U . . .
C201 C 0.2680(6) 0.46345(16) 1.1219(3) 0.0508(13) Uani 1 1 d . U . . .
H201 H 0.215380 0.454559 1.096269 0.061 Uiso 1 1 calc R U . . .
C202 C -0.2964(5) 0.48308(14) 0.8494(3) 0.0401(12) Uani 1 1 d . U . . .
C203 C -1.5488(7) 0.29796(19) 0.0747(4) 0.069(2) Uani 1 1 d . U . . .
H20A H -1.541078 0.279301 0.092858 0.104 Uiso 1 1 calc R U . . .
H20B H -1.597477 0.297099 0.037965 0.104 Uiso 1 1 calc R U . . .
H20C H -1.569373 0.311335 0.101349 0.104 Uiso 1 1 calc R U . . .
C205 C 0.3325(6) 0.44678(16) 1.1634(4) 0.0583(17) Uani 1 1 d . U . . .
H205 H 0.323188 0.427056 1.164704 0.070 Uiso 1 1 calc R U . . .
C209 C -0.7230(6) 0.34739(18) 0.3111(4) 0.0591(16) Uani 1 1 d . U . . .
H209 H -0.734646 0.345464 0.269756 0.071 Uiso 1 1 calc R U . . .
C210 C 0.2483(6) 0.47754(17) 0.9048(3) 0.0527(14) Uani 1 1 d . U . . .
H210 H 0.217154 0.462413 0.881743 0.063 Uiso 1 1 calc R U . . .
C211 C -0.0105(5) 0.50048(14) 1.0787(3) 0.0405(11) Uani 1 1 d . U . . .
C214 C -0.7685(5) 0.35848(13) 0.5745(3) 0.0402(11) Uani 1 1 d . U . . .
C216 C -0.1772(5) 0.52506(15) 0.7481(3) 0.0415(13) Uani 1 1 d . U . . .
H21A H -0.145776 0.539204 0.776364 0.062 Uiso 1 1 calc R U . . .
H21B H -0.221950 0.534354 0.715867 0.062 Uiso 1 1 calc R U . . .
H21C H -0.128303 0.514856 0.732700 0.062 Uiso 1 1 calc R U . . .
C221 C 0.3729(5) 0.51336(17) 0.9267(3) 0.0506(14) Uani 1 1 d . U . . .
H221 H 0.429112 0.522079 0.919418 0.061 Uiso 1 1 calc R U . . .
C226 C 0.3312(6) 0.48941(19) 0.8923(4) 0.0572(16) Uani 1 1 d . U . . .
H226 H 0.359306 0.482026 0.862259 0.069 Uiso 1 1 calc R U . . .
C227 C -0.6304(6) 0.34748(19) 0.3462(4) 0.0621(17) Uani 1 1 d . U . . .
H227 H -0.576988 0.346977 0.328046 0.075 Uiso 1 1 calc R U . . .
C229 C 0.7056(7) 0.63016(19) 1.2501(4) 0.0642(18) Uani 1 1 d . U . . .
C232 C -0.5046(5) 0.47467(15) 0.5602(3) 0.0438(14) Uani 1 1 d . U . . .
H23A H -0.491147 0.494854 0.564141 0.066 Uiso 1 1 calc R U . . .
H23B H -0.564524 0.471612 0.530971 0.066 Uiso 1 1 calc R U . . .
H23C H -0.451403 0.465158 0.547687 0.066 Uiso 1 1 calc R U . . .
C234 C -0.2215(5) 0.34652(13) 0.8417(3) 0.0425(12) Uani 1 1 d . U . . .
C235 C 0.7619(8) 0.6761(2) 1.3123(5) 0.092(3) Uani 1 1 d . U . . .
H23D H 0.818310 0.686179 1.334614 0.137 Uiso 1 1 calc R U . . .
H23E H 0.722557 0.669461 1.339039 0.137 Uiso 1 1 calc R U . . .
H23F H 0.723652 0.688867 1.283368 0.137 Uiso 1 1 calc R U . . .
C238 C -0.6786(5) 0.42686(13) 0.5299(3) 0.0401(11) Uani 1 1 d . U . . .
H238 H -0.618002 0.422864 0.520975 0.048 Uiso 1 1 calc R U . . .
C239 C -0.0741(5) 0.41974(15) 0.9292(3) 0.0471(13) Uani 1 1 d . U . . .
C241 C -0.2599(6) 0.33216(15) 0.9352(4) 0.0524(15) Uani 1 1 d . U . . .
H241 H -0.288501 0.319105 0.956918 0.063 Uiso 1 1 calc R U . . .
C242 C 0.3576(5) 0.50401(14) 1.1547(3) 0.0411(12) Uani 1 1 d . U . . .
C243 C -1.0319(5) 0.36568(14) 0.5435(3) 0.0459(12) Uani 1 1 d . U . . .
H243 H -1.082562 0.364096 0.509670 0.055 Uiso 1 1 calc R U . . .
C246 C -0.2138(5) 0.35601(15) 0.9630(3) 0.0487(14) Uani 1 1 d . U . . .
H246 H -0.212100 0.358937 1.003344 0.058 Uiso 1 1 calc R U . . .
C252 C 0.4516(5) 0.58039(14) 1.1654(3) 0.0430(12) Uani 1 1 d . U . . .
C256 C -1.3679(5) 0.30003(14) 0.1729(3) 0.0495(15) Uani 1 1 d . U . . .
H256 H -1.410079 0.284587 0.172991 0.059 Uiso 1 1 calc R U . . .
C257 C -0.4129(5) 0.34269(13) 0.6291(3) 0.0457(13) Uani 1 1 d . U . . .
H257 H -0.414869 0.339306 0.588873 0.055 Uiso 1 1 calc R U . . .
B1 B -0.4384(5) 0.45284(16) 0.7866(3) 0.0363(15) Uani 1 1 d . . . . .
Zn2 Zn -0.25611(5) 0.55667(2) 0.47756(3) 0.03723(17) Uani 1 1 d . . . . .
Zn3 Zn 0.88162(5) 0.71456(2) 1.05353(4) 0.04269(19) Uani 1 1 d . . . . .
F4 F 0.3301(3) 0.64933(9) 0.72450(19) 0.0548(10) Uani 1 1 d . . . . .
F8 F 0.4321(3) 0.61216(10) 0.71644(17) 0.0502(10) Uani 1 1 d . . . . .
O1 O 0.1488(4) 0.76253(9) 0.7977(2) 0.0467(11) Uani 1 1 d . U . . .
O4 O 0.1629(4) 0.75015(10) 0.6217(2) 0.0466(11) Uani 1 1 d . U . . .
N2 N -0.3406(4) 0.56602(12) 0.5463(2) 0.0422(10) Uani 1 1 d . U . . .
N3 N 0.9144(5) 0.75972(12) 1.0426(3) 0.0508(11) Uani 1 1 d . U . . .
N4 N -0.2197(4) 0.51084(11) 0.5043(2) 0.0373(9) Uani 1 1 d . U . . .
N5 N -0.1729(4) 0.58748(12) 0.5298(2) 0.0411(10) Uani 1 1 d . U . . .
N9 N 0.2741(4) 0.60070(12) 0.7361(2) 0.0397(10) Uani 1 1 d . U . . .
N11 N 0.4066(4) 0.62274(12) 0.8147(2) 0.0388(10) Uani 1 1 d . U . . .
N13 N -0.1291(4) 0.56106(13) 0.4380(3) 0.0452(10) Uani 1 1 d . U . . .
N14 N -0.3475(4) 0.58931(13) 0.4207(3) 0.0482(11) Uani 1 1 d . U . . .
N15 N 0.9176(4) 0.67096(12) 1.0936(3) 0.0462(11) Uani 1 1 d . U . . .
N18 N 0.9320(4) 0.70397(12) 0.9729(3) 0.0473(11) Uani 1 1 d . U . . .
N19 N 0.7542(4) 0.71211(12) 0.9899(3) 0.0459(10) Uani 1 1 d . U . . .
N22 N -0.3684(4) 0.53298(12) 0.4241(3) 0.0420(10) Uani 1 1 d . U . . .
N25 N 0.7670(4) 0.72522(12) 1.1028(3) 0.0476(11) Uani 1 1 d . U . . .
N27 N 1.0105(4) 0.72125(12) 1.1155(3) 0.0503(11) Uani 1 1 d . U . . .
C2 C 1.5604(9) 0.7680(3) 1.4125(6) 0.097(2) Uani 1 1 d . U . . .
H2A H 1.623816 0.770673 1.438493 0.146 Uiso 1 1 calc R U . . .
H2B H 1.520666 0.756043 1.431708 0.146 Uiso 1 1 calc R U . . .
H2C H 1.528972 0.786345 1.403600 0.146 Uiso 1 1 calc R U . . .
C3 C 0.5852(5) 0.71635(14) 0.9010(3) 0.0443(12) Uani 1 1 d . U . . .
C8 C 0.5995(5) 0.64991(14) 1.0043(3) 0.0431(12) Uani 1 1 d . U . . .
H8 H 0.541146 0.656306 1.013248 0.052 Uiso 1 1 calc R U . . .
C11 C -0.0406(5) 0.61932(15) 0.5466(3) 0.0443(12) Uani 1 1 d . U . . .
H11 H 0.015098 0.626035 0.534834 0.053 Uiso 1 1 calc R U . . .
C12 C -0.0640(5) 0.58156(15) 0.4651(3) 0.0439(12) Uani 1 1 d . U . . .
C16 C -0.4587(5) 0.48920(15) 0.4069(3) 0.0407(12) Uani 1 1 d . U . . .
H16 H -0.462927 0.469643 0.413964 0.049 Uiso 1 1 calc R U . . .
C17 C -0.6284(5) 0.48743(15) 0.3415(3) 0.0456(13) Uani 1 1 d . U . . .
C18 C -0.1395(5) 0.50045(14) 0.5424(3) 0.0399(11) Uani 1 1 d . U . . .
C22 C -0.1577(5) 0.62134(14) 0.6089(3) 0.0429(12) Uani 1 1 d . U . . .
H22 H -0.181256 0.628939 0.640596 0.051 Uiso 1 1 calc R U . . .
C23 C 0.7810(6) 0.72976(15) 1.1608(4) 0.0522(13) Uani 1 1 d . U . . .
H23 H 0.845374 0.729779 1.183186 0.063 Uiso 1 1 calc R U . . .
C24 C -0.3008(5) 0.58676(15) 0.5848(3) 0.0429(12) Uani 1 1 d . U . . .
C25 C 0.9744(6) 0.68672(16) 0.8667(4) 0.0520(15) Uani 1 1 d . U . . .
H25 H 0.989042 0.680394 0.831175 0.062 Uiso 1 1 calc R U . . .
C26 C 0.7764(5) 0.64509(14) 1.0323(3) 0.0461(12) Uani 1 1 d . U . . .
C30 C -0.2057(5) 0.59923(14) 0.5756(3) 0.0429(11) Uani 1 1 d . U . . .
C31 C 0.0933(5) 0.74128(14) 0.7634(3) 0.0439(13) Uani 1 1 d . U . . .
C36 C -0.4413(5) 0.54688(15) 0.3885(3) 0.0434(12) Uani 1 1 d . U . . .
C38 C 0.1498(5) 0.57224(15) 0.6947(3) 0.0441(12) Uani 1 1 d . U . . .
C39 C 0.8713(5) 0.64624(14) 1.0779(3) 0.0472(12) Uani 1 1 d . U . . .
C42 C -0.0659(5) 0.67451(13) 0.6618(3) 0.0405(12) Uani 1 1 d . U . . .
H42 H -0.131732 0.671407 0.662072 0.049 Uiso 1 1 calc R U . . .
C43 C 0.8643(6) 0.77762(15) 0.9998(3) 0.0519(13) Uani 1 1 d . U . . .
H43 H 0.807108 0.771136 0.974294 0.062 Uiso 1 1 calc R U . . .
C44 C -0.1229(5) 0.47194(15) 0.5509(3) 0.0439(13) Uani 1 1 d . U . . .
H44 H -0.064948 0.465463 0.575596 0.053 Uiso 1 1 calc R U . . .
C46 C 0.5048(5) 0.63126(13) 0.9043(3) 0.0392(11) Uani 1 1 d . U . . .
C47 C 0.9794(7) 0.81436(17) 1.0310(4) 0.0675(19) Uani 1 1 d . U . . .
H47 H 1.002378 0.832796 1.026654 0.081 Uiso 1 1 calc R U . . .
C48 C -0.0139(5) 0.69735(14) 0.6953(3) 0.0439(13) Uani 1 1 d . U . . .
C52 C 0.4038(5) 0.61052(16) 0.9754(3) 0.0473(15) Uani 1 1 d . U . . .
H52A H 0.354831 0.622740 0.985981 0.071 Uiso 1 1 calc R U . . .
H52B H 0.464354 0.612427 1.004686 0.071 Uiso 1 1 calc R U . . .
H52C H 0.381979 0.590952 0.974181 0.071 Uiso 1 1 calc R U . . .
C53 C -0.7028(6) 0.50162(18) 0.3010(4) 0.0586(16) Uani 1 1 d . U . . .
H53 H -0.692976 0.520691 0.291981 0.070 Uiso 1 1 calc R U . . .
C54 C 0.4024(5) 0.71077(14) 0.8624(3) 0.0440(12) Uani 1 1 d . U . . .
H54 H 0.397906 0.701950 0.898080 0.053 Uiso 1 1 calc R U . . .
C57 C 1.3961(7) 0.7670(2) 1.3024(5) 0.078(2) Uani 1 1 d . U . . .
H57 H 1.409884 0.785280 1.318331 0.093 Uiso 1 1 calc R U . . .
C58 C -0.4233(5) 0.55453(15) 0.5528(3) 0.0445(12) Uani 1 1 d . U . . .
H58 H -0.450952 0.540430 0.525627 0.053 Uiso 1 1 calc R U . . .
C61 C 0.2664(5) 0.59925(15) 0.8409(3) 0.0443(13) Uani 1 1 d . U . . .
C62 C 0.2221(5) 0.58980(15) 0.6836(3) 0.0418(12) Uani 1 1 d . U . . .
C63 C 0.9125(6) 0.61984(16) 1.1012(4) 0.0560(15) Uani 1 1 d . U . . .
H63 H 0.881470 0.602616 1.088098 0.067 Uiso 1 1 calc R U . . .
C74 C 0.6872(5) 0.65324(14) 1.0466(3) 0.0464(12) Uani 1 1 d . U . . .
H74 H 0.686809 0.660802 1.084074 0.056 Uiso 1 1 calc R U . . .
C76 C -0.3730(5) 0.50444(14) 0.4338(3) 0.0394(11) Uani 1 1 d . U . . .
C78 C 0.0221(6) 0.58766(17) 0.4465(3) 0.0528(14) Uani 1 1 d . U . . .
H78 H 0.066279 0.601334 0.465946 0.063 Uiso 1 1 calc R U . . .
C79 C -0.0905(5) 0.53988(14) 0.6156(3) 0.0406(11) Uani 1 1 d . U . . .
H79 H -0.155993 0.540537 0.618403 0.049 Uiso 1 1 calc R U . . .
C81 C 1.1823(6) 0.72992(16) 1.1992(4) 0.0607(15) Uani 1 1 d . U . . .
C85 C 0.3415(5) 0.75428(15) 0.6537(3) 0.0477(14) Uani 1 1 d . U . . .
H85 H 0.346341 0.762576 0.617559 0.057 Uiso 1 1 calc R U . . .
C88 C 0.5591(5) 0.64817(14) 0.8076(3) 0.0436(14) Uani 1 1 d . U . . .
H88A H 0.595472 0.634110 0.790748 0.065 Uiso 1 1 calc R U . . .
H88B H 0.604017 0.660244 0.834598 0.065 Uiso 1 1 calc R U . . .
H88C H 0.520871 0.659647 0.776187 0.065 Uiso 1 1 calc R U . . .
C94 C 0.0869(5) 0.70247(14) 0.6924(3) 0.0442(13) Uani 1 1 d . U . . .
C95 C 0.8958(6) 0.80460(16) 0.9935(4) 0.0580(16) Uani 1 1 d . U . . .
H95 H 0.860609 0.816484 0.963822 0.070 Uiso 1 1 calc R U . . .
C97 C 1.0492(5) 0.74748(15) 1.1221(4) 0.0508(13) Uani 1 1 d . U . . .
C102 C 0.4200(5) 0.61905(14) 0.9149(3) 0.0403(12) Uani 1 1 d . U . . .
C103 C -0.0265(6) 0.54959(19) 0.3706(4) 0.0565(16) Uani 1 1 d . U . . .
H103 H -0.013872 0.537820 0.340352 0.068 Uiso 1 1 calc R U . . .
C105 C -0.7915(6) 0.48843(18) 0.2734(4) 0.0608(17) Uani 1 1 d . U . . .
H105 H -0.839848 0.498518 0.246889 0.073 Uiso 1 1 calc R U . . .
C106 C -0.5267(5) 0.53247(15) 0.3606(3) 0.0447(12) Uani 1 1 d . U . . .
H106 H -0.576957 0.542495 0.335460 0.054 Uiso 1 1 calc R U . . .
C108 C -0.0587(5) 0.71536(15) 0.7309(3) 0.0460(14) Uani 1 1 d . U . . .
H108 H -0.125331 0.713217 0.729912 0.055 Uiso 1 1 calc R U . . .
C111 C 1.6228(10) 0.7781(3) 1.3159(7) 0.106(3) Uani 1 1 d . U . . .
H11G H 1.677302 0.786680 1.343334 0.159 Uiso 1 1 calc R U . . .
H11H H 1.574391 0.792582 1.301239 0.159 Uiso 1 1 calc R U . . .
H11I H 1.645428 0.769875 1.282981 0.159 Uiso 1 1 calc R U . . .
C115 C 1.6448(9) 0.7288(3) 1.3613(7) 0.108(3) Uani 1 1 d . U . . .
H11J H 1.609879 0.710909 1.357011 0.163 Uiso 1 1 calc R U . . .
H11K H 1.684729 0.730241 1.401019 0.163 Uiso 1 1 calc R U . . .
H11L H 1.686105 0.729666 1.332863 0.163 Uiso 1 1 calc R U . . .
C118 C 0.7745(5) 0.63380(14) 0.9784(3) 0.0437(12) Uani 1 1 d . U . . .
H118 H 0.833823 0.628896 0.968770 0.052 Uiso 1 1 calc R U . . .
C119 C 1.5735(9) 0.7529(2) 1.3504(6) 0.095(2) Uani 1 1 d . U . . .
C123 C 0.4938(5) 0.63373(13) 0.8400(3) 0.0390(12) Uani 1 1 d . U . . .
C125 C -0.7286(5) 0.44484(16) 0.3261(3) 0.0492(13) Uani 1 1 d . U . . .
H125 H -0.735055 0.425520 0.334583 0.059 Uiso 1 1 calc R U . . .
C126 C 0.2384(5) 0.73384(13) 0.7166(3) 0.0412(12) Uani 1 1 d . U . . .
C127 C 0.9972(6) 0.62004(17) 1.1425(4) 0.0624(17) Uani 1 1 d . U . . .
H127 H 1.023460 0.602992 1.160135 0.075 Uiso 1 1 calc R U . . .
C128 C 0.6758(5) 0.72419(15) 1.0696(3) 0.0473(12) Uani 1 1 d . U . . .
C129 C 0.5815(5) 0.72015(13) 0.9606(3) 0.0434(12) Uani 1 1 d . U . . .
H129 H 0.521890 0.723630 0.971227 0.052 Uiso 1 1 calc R U . . .
C130 C -0.5375(5) 0.50333(15) 0.3698(3) 0.0435(12) Uani 1 1 d . U . . .
C131 C -0.0252(5) 0.55726(15) 0.6516(3) 0.0404(11) Uani 1 1 d . U . . .
H131 H -0.046357 0.570067 0.677212 0.048 Uiso 1 1 calc R U . . .
C139 C 0.1379(5) 0.72610(13) 0.7258(3) 0.0408(12) Uani 1 1 d . U . . .
C140 C -0.0170(5) 0.65631(15) 0.6278(3) 0.0434(12) Uani 1 1 d . U . . .
C141 C 0.7586(5) 0.70812(14) 0.9326(3) 0.0450(12) Uani 1 1 d . U . . .
C143 C -0.2786(5) 0.46252(14) 0.4841(3) 0.0409(12) Uani 1 1 d . U . . .
H143 H -0.327571 0.450016 0.465102 0.049 Uiso 1 1 calc R U . . .
C145 C 0.0765(5) 0.55567(15) 0.6496(3) 0.0433(12) Uani 1 1 d . U . . .
C146 C 0.4248(5) 0.74959(15) 0.6990(3) 0.0493(14) Uani 1 1 d . U . . .
H146 H 0.486002 0.755318 0.693332 0.059 Uiso 1 1 calc R U . . .
C147 C 0.2069(5) 0.59327(17) 0.8872(3) 0.0487(15) Uani 1 1 d . U . . .
H14A H 0.226862 0.575251 0.906262 0.073 Uiso 1 1 calc R U . . .
H14B H 0.138348 0.592477 0.868162 0.073 Uiso 1 1 calc R U . . .
H14C H 0.217630 0.608286 0.916536 0.073 Uiso 1 1 calc R U . . .
C151 C 0.0915(5) 0.55431(17) 0.7875(3) 0.0479(15) Uani 1 1 d . U . . .
H15D H 0.134985 0.544949 0.820241 0.072 Uiso 1 1 calc R U . . .
H15E H 0.056185 0.540144 0.760816 0.072 Uiso 1 1 calc R U . . .
H15F H 0.045793 0.566064 0.802536 0.072 Uiso 1 1 calc R U . . .
C152 C -0.2888(5) 0.49220(14) 0.4749(3) 0.0396(11) Uani 1 1 d . U . . .
C153 C 0.0826(5) 0.66223(15) 0.6293(3) 0.0481(13) Uani 1 1 d . U . . .
H153 H 0.116427 0.649992 0.608807 0.058 Uiso 1 1 calc R U . . .
C155 C 0.6756(5) 0.71038(14) 0.8862(3) 0.0433(12) Uani 1 1 d . U . . .
H155 H 0.679966 0.707982 0.846654 0.052 Uiso 1 1 calc R U . . .
C158 C 0.0321(5) 0.51998(16) 0.5716(3) 0.0443(12) Uani 1 1 d . U . . .
H158 H 0.050149 0.507086 0.544961 0.053 Uiso 1 1 calc R U . . .
C160 C -0.3445(5) 0.59565(16) 0.6325(3) 0.0490(14) Uani 1 1 d . U . . .
H160 H -0.316606 0.609895 0.659238 0.059 Uiso 1 1 calc R U . . .
C162 C 0.2496(5) 0.59582(16) 0.6259(3) 0.0463(15) Uani 1 1 d . U . . .
H16A H 0.266476 0.615713 0.624208 0.069 Uiso 1 1 calc R U . . .
H16B H 0.195095 0.591428 0.593621 0.069 Uiso 1 1 calc R U . . .
H16C H 0.305043 0.584195 0.622665 0.069 Uiso 1 1 calc R U . . .
C165 C 1.1395(6) 0.70332(16) 1.1913(4) 0.0548(14) Uani 1 1 d . U . . .
H165 H 1.168456 0.687972 1.214501 0.066 Uiso 1 1 calc R U . . .
C168 C 0.3209(5) 0.71530(13) 0.8191(3) 0.0420(12) Uani 1 1 d . U . . .
H168 H 0.260216 0.709773 0.825948 0.050 Uiso 1 1 calc R U . . .
C170 C 0.1308(5) 0.68441(15) 0.6584(3) 0.0483(13) Uani 1 1 d . U . . .
H170 H 0.195454 0.687819 0.655690 0.058 Uiso 1 1 calc R U . . .
C172 C 0.4179(5) 0.73630(14) 0.7533(3) 0.0433(13) Uani 1 1 d . U . . .
C173 C -0.3996(6) 0.63598(18) 0.3858(4) 0.0629(17) Uani 1 1 d . U . . .
H173 H -0.387783 0.655627 0.386783 0.075 Uiso 1 1 calc R U . . .
C174 C 0.3586(5) 0.61348(15) 0.8573(3) 0.0422(12) Uani 1 1 d . U . . .
C176 C 1.0240(5) 0.69919(15) 0.9693(3) 0.0491(13) Uani 1 1 d . U . . .
H176 H 1.073787 0.701581 1.003276 0.059 Uiso 1 1 calc R U . . .
C178 C 0.1507(5) 0.57283(16) 0.7544(3) 0.0453(13) Uani 1 1 d . U . . .
C179 C 0.6088(6) 0.73326(16) 1.1545(4) 0.0549(16) Uani 1 1 d . U . . .
H179 H 0.554901 0.735999 1.171638 0.066 Uiso 1 1 calc R U . . .
C180 C 1.0530(5) 0.69919(15) 1.1487(4) 0.0501(13) Uani 1 1 d . U . . .
C181 C -0.4312(6) 0.58188(17) 0.6368(4) 0.0534(15) Uani 1 1 d . U . . .
H181 H -0.461152 0.586737 0.667916 0.064 Uiso 1 1 calc R U . . .
C184 C 0.5968(5) 0.63708(14) 0.9481(3) 0.0408(12) Uani 1 1 d . U . . .
C185 C -0.8059(6) 0.45841(16) 0.2874(4) 0.0534(15) Uani 1 1 d . U . . .
C187 C -0.9062(6) 0.41249(18) 0.2749(4) 0.0616(18) Uani 1 1 d . U . . .
H18A H -0.865492 0.401337 0.254692 0.092 Uiso 1 1 calc R U . . .
H18B H -0.972728 0.405699 0.263910 0.092 Uiso 1 1 calc R U . . .
H18C H -0.882565 0.410664 0.317306 0.092 Uiso 1 1 calc R U . . .
C188 C -0.0056(5) 0.73618(14) 0.7672(3) 0.0459(14) Uani 1 1 d . U . . .
H188 H -0.033978 0.746599 0.793660 0.055 Uiso 1 1 calc R U . . .
C189 C 0.1098(6) 0.77680(18) 0.8398(4) 0.0586(19) Uani 1 1 d . U . . .
H18D H 0.065251 0.791364 0.820587 0.088 Uiso 1 1 calc R U . . .
H18E H 0.161982 0.785514 0.868712 0.088 Uiso 1 1 calc R U . . .
H18F H 0.075103 0.763438 0.859520 0.088 Uiso 1 1 calc R U . . .
C191 C 0.8794(5) 0.69220(15) 0.8702(3) 0.0477(14) Uani 1 1 d . U . . .
H191 H 0.828795 0.689757 0.836634 0.057 Uiso 1 1 calc R U . . .
C192 C 0.0402(6) 0.57216(18) 0.3962(3) 0.0550(15) Uani 1 1 d . U . . .
H192 H 0.094326 0.576577 0.380309 0.066 Uiso 1 1 calc R U . . .
C194 C 0.4966(5) 0.71985(13) 0.8523(3) 0.0429(12) Uani 1 1 d . U . . .
C195 C -0.9026(6) 0.44355(17) 0.2572(4) 0.0552(15) Uani 1 1 d . U . . .
C198 C -0.0705(5) 0.63256(15) 0.5941(3) 0.0438(12) Uani 1 1 d . U . . .
C200 C -0.4286(5) 0.57786(15) 0.3843(3) 0.0462(12) Uani 1 1 d . U . . .
C204 C 0.9962(6) 0.76965(15) 1.0795(4) 0.0532(14) Uani 1 1 d . U . . .
C206 C 1.0303(6) 0.79619(17) 1.0760(4) 0.0611(17) Uani 1 1 d . U . . .
H206 H 1.086415 0.802485 1.102807 0.073 Uiso 1 1 calc R U . . .
C207 C 0.1714(6) 0.7614(2) 0.5654(4) 0.067(2) Uani 1 1 d . U . . .
H20D H 0.108406 0.760773 0.538206 0.100 Uiso 1 1 calc R U . . .
H20E H 0.217652 0.750120 0.549798 0.100 Uiso 1 1 calc R U . . .
H20F H 0.193913 0.780892 0.570324 0.100 Uiso 1 1 calc R U . . .
C208 C 0.2325(5) 0.59128(15) 0.7817(3) 0.0421(12) Uani 1 1 d . U . . .
C212 C 1.0060(5) 0.67052(15) 1.1337(3) 0.0493(13) Uani 1 1 d . U . . .
C213 C -0.9841(7) 0.4604(2) 0.2799(5) 0.076(2) Uani 1 1 d . U . . .
H21D H -0.976637 0.457264 0.322051 0.114 Uiso 1 1 calc R U . . .
H21E H -1.047668 0.453738 0.259230 0.114 Uiso 1 1 calc R U . . .
H21F H -0.978109 0.480485 0.272425 0.114 Uiso 1 1 calc R U . . .
C215 C -0.4826(7) 0.62483(18) 0.3478(4) 0.0657(18) Uani 1 1 d . U . . .
H215 H -0.527315 0.636849 0.323260 0.079 Uiso 1 1 calc R U . . .
C217 C 1.2737(7) 0.73557(17) 1.2420(4) 0.0689(18) Uani 1 1 d . U . . .
C218 C 0.3246(5) 0.72847(13) 0.7623(3) 0.0405(12) Uani 1 1 d . U . . .
C219 C 1.3517(6) 0.71425(19) 1.2518(5) 0.0718(18) Uani 1 1 d . U . . .
H219 H 1.339390 0.696292 1.234105 0.086 Uiso 1 1 calc R U . . .
C220 C -0.1943(5) 0.45214(16) 0.5220(3) 0.0478(14) Uani 1 1 d . U . . .
H220 H -0.185040 0.432532 0.528219 0.057 Uiso 1 1 calc R U . . .
C222 C 0.2493(5) 0.74591(14) 0.6648(3) 0.0447(13) Uani 1 1 d . U . . .
C223 C 1.4405(7) 0.7198(2) 1.2855(5) 0.081(2) Uani 1 1 d . U . . .
H223 H 1.485865 0.704906 1.290423 0.097 Uiso 1 1 calc R U . . .
C224 C -0.4732(6) 0.56165(16) 0.5971(3) 0.0510(14) Uani 1 1 d . U . . .
H224 H -0.532361 0.552940 0.599296 0.061 Uiso 1 1 calc R U . . .
C225 C 1.3011(7) 0.76207(19) 1.2679(5) 0.0740(19) Uani 1 1 d . U . . .
H225 H 1.255414 0.776915 1.262334 0.089 Uiso 1 1 calc R U . . .
C228 C -0.3329(6) 0.61726(16) 0.4232(3) 0.0518(13) Uani 1 1 d . U . . .
H228 H -0.278471 0.624763 0.449736 0.062 Uiso 1 1 calc R U . . .
C230 C -0.0648(5) 0.52157(15) 0.5757(3) 0.0413(11) Uani 1 1 d . U . . .
C231 C 1.4735(8) 0.7462(2) 1.3150(5) 0.082(2) Uani 1 1 d . U . . .
C233 C -0.1086(6) 0.54636(17) 0.3927(3) 0.0537(14) Uani 1 1 d . U . . .
H233 H -0.154270 0.532729 0.374617 0.064 Uiso 1 1 calc R U . . .
C236 C 0.6678(5) 0.71866(14) 1.0036(3) 0.0442(11) Uani 1 1 d . U . . .
C237 C 1.1359(6) 0.75306(16) 1.1658(4) 0.0575(15) Uani 1 1 d . U . . .
H237 H 1.161178 0.771542 1.172097 0.069 Uiso 1 1 calc R U . . .
C240 C 1.0482(6) 0.69084(16) 0.9173(4) 0.0535(15) Uani 1 1 d . U . . .
H240 H 1.113710 0.687939 0.915928 0.064 Uiso 1 1 calc R U . . .
C244 C -0.6428(5) 0.45876(15) 0.3524(3) 0.0476(14) Uani 1 1 d . U . . .
H244 H -0.593487 0.448643 0.378116 0.057 Uiso 1 1 calc R U . . .
C245 C -0.0914(5) 0.59667(15) 0.5167(3) 0.0433(11) Uani 1 1 d . U . . .
C247 C 0.1040(5) 0.53738(15) 0.6067(3) 0.0433(12) Uani 1 1 d . U . . .
H247 H 0.168526 0.536960 0.601895 0.052 Uiso 1 1 calc R U . . .
C248 C -0.9222(7) 0.44731(19) 0.1900(4) 0.064(2) Uani 1 1 d . U . . .
H24A H -0.901551 0.466107 0.180813 0.096 Uiso 1 1 calc R U . . .
H24B H -0.991246 0.445095 0.173361 0.096 Uiso 1 1 calc R U . . .
H24C H -0.886154 0.433118 0.173288 0.096 Uiso 1 1 calc R U . . .
C249 C 0.5950(6) 0.72790(16) 1.0935(4) 0.0520(14) Uani 1 1 d . U . . .
H249 H 0.531949 0.726875 1.069456 0.062 Uiso 1 1 calc R U . . .
C250 C 0.8585(5) 0.70130(14) 0.9231(3) 0.0451(12) Uani 1 1 d . U . . .
C251 C 0.5028(5) 0.73216(14) 0.8002(3) 0.0445(13) Uani 1 1 d . U . . .
H251 H 0.563875 0.738108 0.794594 0.053 Uiso 1 1 calc R U . . .
C253 C 1.0462(6) 0.64626(16) 1.1590(4) 0.0599(16) Uani 1 1 d . U . . .
H253 H 1.105536 0.646657 1.187018 0.072 Uiso 1 1 calc R U . . .
C254 C 0.6859(5) 0.62897(15) 0.9351(3) 0.0458(12) Uani 1 1 d . U . . .
H254 H 0.687563 0.620516 0.898556 0.055 Uiso 1 1 calc R U . . .
C255 C 0.7062(6) 0.73451(17) 1.1906(4) 0.0570(16) Uani 1 1 d . U . . .
H255 H 0.718488 0.738270 1.231347 0.068 Uiso 1 1 calc R U . . .
B2 B 0.3612(6) 0.62199(16) 0.7463(3) 0.0414(17) Uani 1 1 d . . . . .
P1 P -0.78146(15) 0.59113(4) 0.27267(8) 0.0497(4) Uani 1 1 d . . . . .
F10 F -0.7086(5) 0.61763(11) 0.2729(3) 0.0816(15) Uani 1 1 d . . . . .
F12 F -0.6975(4) 0.56945(11) 0.2630(2) 0.0710(13) Uani 1 1 d . . . . .
F14 F -0.8677(4) 0.61152(14) 0.2801(2) 0.0827(17) Uani 1 1 d . . . . .
F16 F -0.7422(4) 0.58714(13) 0.3412(2) 0.0773(15) Uani 1 1 d . . . . .
F18 F -0.8126(3) 0.59336(11) 0.20069(19) 0.0614(11) Uani 1 1 d . . . . .
F20 F -0.8554(4) 0.56467(13) 0.2719(2) 0.0728(14) Uani 1 1 d . . . . .
P2 P 0.03396(15) 0.45641(5) 0.73086(9) 0.0533(5) Uani 1 1 d D U . . .
F2 F 0.0562(5) 0.48802(12) 0.7098(3) 0.0892(17) Uani 1 1 d D U . . .
F7 F -0.0806(4) 0.46318(13) 0.7048(4) 0.102(2) Uani 1 1 d D U . . .
F15 F 0.1482(4) 0.45139(16) 0.7551(4) 0.107(2) Uani 1 1 d D U . . .
F29 F 0.0447(5) 0.44479(14) 0.6668(3) 0.0969(19) Uani 1 1 d D U . . .
F31 F 0.0243(5) 0.46812(12) 0.7941(2) 0.0874(17) Uani 1 1 d D U . . .
F33 F 0.0067(5) 0.42469(11) 0.7489(3) 0.0807(15) Uani 1 1 d D U . . .
P3 P -0.30962(14) 0.34506(4) 0.44779(11) 0.0569(5) Uani 1 1 d D U . . .
F5 F -0.3830(5) 0.3503(2) 0.4914(3) 0.123(3) Uani 1 1 d D U . . .
F11 F -0.2586(5) 0.37477(15) 0.4700(6) 0.190(6) Uani 1 1 d D U . . .
F21 F -0.2379(7) 0.3414(3) 0.4065(5) 0.190(5) Uani 1 1 d D U . . .
F41 F -0.3896(4) 0.36213(14) 0.4022(3) 0.098(2) Uani 1 1 d D U . . .
F43 F -0.2347(4) 0.32885(14) 0.4989(3) 0.0929(18) Uani 1 1 d D U . . .
F45 F -0.3627(5) 0.31612(13) 0.4288(4) 0.136(3) Uani 1 1 d D U . . .
P4 P 0.7729(2) 0.78291(7) 0.81489(15) 0.0833(8) Uani 1 1 d . . . . .
F22 F 0.7189(4) 0.77458(15) 0.8672(3) 0.0911(17) Uani 1 1 d . . . . .
F24 F 0.7671(6) 0.75066(16) 0.7930(4) 0.111(2) Uani 1 1 d . . . . .
F26 F 0.8293(5) 0.79135(16) 0.7661(4) 0.109(2) Uani 1 1 d . . . . .
F28 F 0.8750(5) 0.77563(17) 0.8580(3) 0.103(2) Uani 1 1 d . . . . .
F30 F 0.6730(5) 0.79108(15) 0.7712(3) 0.0981(19) Uani 1 1 d . . . . .
F32 F 0.7828(5) 0.81487(16) 0.8381(4) 0.106(2) Uani 1 1 d . . . . .
P5 P -0.28815(15) 0.49811(4) 0.26297(11) 0.0569(5) Uani 1 1 d D U . . .
F9 F -0.2093(5) 0.47721(17) 0.2460(4) 0.132(3) Uani 1 1 d D U . . .
F17 F -0.3690(4) 0.51794(9) 0.2818(2) 0.0618(11) Uani 1 1 d D U . . .
F19 F -0.2143(4) 0.52425(12) 0.2648(2) 0.0701(12) Uani 1 1 d D U . . .
F35 F -0.3320(4) 0.50561(15) 0.1946(2) 0.0864(17) Uani 1 1 d D U . . .
F37 F -0.2460(4) 0.49131(12) 0.3330(3) 0.0853(16) Uani 1 1 d D U . . .
F39 F -0.3636(4) 0.47165(11) 0.2586(3) 0.0927(19) Uani 1 1 d D U . . .
P6 P 1.31904(15) 0.69374(4) 1.06224(14) 0.0672(6) Uani 1 1 d D U . . .
F34 F 1.2566(4) 0.67529(10) 1.0086(3) 0.0819(13) Uani 1 1 d D U . . .
F36 F 1.3733(6) 0.7086(2) 1.0178(3) 0.151(3) Uani 1 1 d D U . . .
F38 F 1.3815(4) 0.71210(11) 1.1145(3) 0.0911(15) Uani 1 1 d D U . . .
F40 F 1.2681(7) 0.67691(18) 1.1080(4) 0.153(3) Uani 1 1 d D U . . .
F42 F 1.2375(5) 0.71713(16) 1.0582(7) 0.215(4) Uani 1 1 d D U . . .
F44 F 1.3983(4) 0.66922(12) 1.0737(2) 0.0871(16) Uani 1 1 d D U . . .
P7 P 0.85212(17) 0.61308(4) 0.79676(9) 0.0548(5) Uani 1 1 d D U . . .
F3 F 0.8591(4) 0.59541(11) 0.7371(2) 0.0713(14) Uani 1 1 d D U . . .
F13 F 0.9600(5) 0.62391(17) 0.8033(4) 0.118(3) Uani 1 1 d D U . . .
F23 F 0.8070(8) 0.63950(15) 0.7570(3) 0.139(3) Uani 1 1 d D U . . .
F25 F 0.8895(6) 0.58527(12) 0.8358(2) 0.0932(19) Uani 1 1 d D U . . .
F27 F 0.7416(4) 0.60119(18) 0.7894(4) 0.113(2) Uani 1 1 d D U . . .
F46 F 0.8417(5) 0.62915(12) 0.8559(2) 0.0802(15) Uani 1 1 d D U . . .
C258 C -0.4975(6) 0.59577(17) 0.3471(4) 0.0576(16) Uani 1 1 d . U . . .
H258 H -0.552908 0.587873 0.322158 0.069 Uiso 1 1 calc R U . . .

loop_
_atom_site_aniso_label
_atom_site_aniso_U_11
_atom_site_aniso_U_22
_atom_site_aniso_U_33
_atom_site_aniso_U_23
_atom_site_aniso_U_13
_atom_site_aniso_U_12
Zn1 0.0314(3) 0.0335(3) 0.0308(3) -0.0032(3) 0.0058(3) -0.0036(3)
Zn4 0.0275(3) 0.0338(3) 0.0447(4) -0.0044(3) -0.0041(3) -0.0015(3)
F1 0.040(2) 0.070(3) 0.043(2) -0.0091(18) 0.0103(18) -0.0098(18)
F6 0.053(2) 0.038(2) 0.064(3) 0.0064(18) 0.008(2) -0.0033(17)
O2 0.035(2) 0.045(3) 0.067(3) 0.000(2) -0.019(2) 0.0016(19)
O3 0.059(3) 0.022(2) 0.103(4) -0.005(2) 0.010(3) -0.008(2)
N1 0.0347(19) 0.0378(19) 0.0372(19) -0.0005(17) 0.0056(18) 0.0011(17)
N6 0.028(2) 0.033(2) 0.042(2) -0.0043(18) 0.0080(19) -0.0032(17)
N7 0.0331(19) 0.0386(19) 0.0341(19) 0.0008(17) 0.0073(17) -0.0025(16)
N8 0.0323(19) 0.041(2) 0.0346(19) -0.0016(17) 0.0068(18) -0.0036(17)
N10 0.033(2) 0.040(2) 0.039(2) -0.0056(19) 0.008(2) -0.0068(18)
N12 0.0331(19) 0.0336(19) 0.049(2) -0.0037(17) -0.0003(19) -0.0006(16)
N16 0.0310(19) 0.0356(19) 0.047(2) -0.0042(17) 0.0005(18) -0.0035(16)
N17 0.042(2) 0.042(2) 0.045(2) 0.0028(19) 0.004(2) -0.0010(18)
N20 0.0359(19) 0.0357(18) 0.053(2) -0.0039(18) 0.0048(18) -0.0044(17)
N21 0.040(2) 0.042(2) 0.041(2) -0.0014(18) 0.0059(19) -0.0049(18)
N23 0.0319(19) 0.038(2) 0.047(2) -0.0011(18) 0.0028(18) -0.0044(17)
N24 0.0396(19) 0.045(2) 0.041(2) -0.0024(18) 0.0068(18) -0.0061(17)
N26 0.041(2) 0.038(2) 0.053(2) -0.0040(19) -0.002(2) -0.0034(18)
C1 0.038(2) 0.044(2) 0.033(2) -0.003(2) 0.003(2) -0.004(2)
C4 0.032(2) 0.033(2) 0.045(2) -0.009(2) 0.008(2) 0.000(2)
C5 0.039(3) 0.051(3) 0.043(3) -0.004(2) 0.006(2) -0.005(2)
C6 0.041(2) 0.042(2) 0.040(2) -0.0032(19) 0.005(2) -0.0026(19)
C7 0.059(3) 0.068(4) 0.067(4) 0.011(3) -0.016(3) -0.014(3)
C9 0.052(3) 0.049(3) 0.068(4) 0.013(3) -0.004(3) 0.001(3)
C10 0.031(2) 0.035(2) 0.038(2) -0.002(2) 0.010(2) -0.005(2)
C13 0.060(3) 0.060(3) 0.065(3) 0.007(3) -0.016(3) -0.015(3)
C14 0.040(2) 0.047(2) 0.041(2) 0.001(2) 0.010(2) -0.001(2)
C15 0.037(2) 0.033(2) 0.055(3) -0.006(2) -0.007(2) 0.006(2)
C19 0.034(2) 0.035(2) 0.035(2) -0.011(2) 0.005(2) -0.004(2)
C20 0.032(2) 0.035(2) 0.046(2) -0.0055(19) 0.001(2) -0.0016(18)
C21 0.036(2) 0.044(2) 0.033(2) -0.003(2) 0.003(2) -0.003(2)
C27 0.044(3) 0.037(3) 0.056(3) -0.001(2) -0.010(3) -0.001(2)
C28 0.034(2) 0.045(2) 0.037(2) -0.003(2) 0.007(2) -0.0036(19)
C29 0.062(3) 0.064(3) 0.068(3) 0.009(3) -0.018(3) -0.020(3)
C32 0.036(2) 0.039(2) 0.044(2) -0.006(2) 0.005(2) -0.002(2)
C33 0.038(3) 0.037(3) 0.062(3) -0.003(2) -0.006(3) 0.005(2)
C34 0.036(2) 0.049(2) 0.039(2) -0.003(2) 0.004(2) -0.005(2)
C35 0.033(2) 0.040(2) 0.048(2) -0.002(2) 0.000(2) -0.005(2)
C37 0.034(2) 0.037(2) 0.040(2) -0.010(2) 0.005(2) -0.005(2)
C40 0.037(3) 0.042(3) 0.040(3) -0.005(2) 0.010(3) -0.003(2)
C41 0.041(3) 0.039(3) 0.050(3) 0.002(3) -0.009(3) -0.001(2)
C45 0.035(2) 0.031(2) 0.056(3) -0.005(2) -0.007(2) 0.001(2)
C49 0.050(2) 0.039(2) 0.047(2) 0.000(2) 0.005(2) -0.010(2)
C50 0.031(2) 0.036(2) 0.049(2) -0.005(2) 0.004(2) -0.0018(19)
C51 0.072(5) 0.058(4) 0.055(4) -0.007(3) -0.005(4) -0.017(4)
C55 0.041(2) 0.051(2) 0.044(2) -0.002(2) 0.010(2) -0.008(2)
C56 0.043(2) 0.041(2) 0.045(2) 0.002(2) 0.002(2) -0.006(2)
C59 0.036(2) 0.035(2) 0.046(3) -0.002(2) -0.006(2) -0.006(2)
C60 0.044(2) 0.043(2) 0.043(2) -0.003(2) 0.002(2) -0.005(2)
C64 0.045(3) 0.037(2) 0.053(3) 0.002(2) 0.000(2) -0.004(2)
C65 0.035(2) 0.036(2) 0.050(3) -0.008(2) -0.001(2) 0.000(2)
C66 0.038(2) 0.042(2) 0.036(2) -0.0003(19) 0.005(2) -0.0009(19)
C67 0.045(2) 0.042(2) 0.046(2) 0.000(2) -0.004(2) -0.007(2)
C68 0.043(3) 0.045(3) 0.049(3) -0.007(2) 0.009(3) -0.008(2)
C69 0.032(2) 0.041(3) 0.033(2) -0.004(2) 0.005(2) -0.007(2)
C70 0.049(3) 0.060(3) 0.044(3) 0.000(3) 0.012(3) -0.003(3)
C71 0.040(2) 0.040(2) 0.055(3) -0.005(2) -0.006(2) -0.005(2)
C72 0.037(2) 0.035(2) 0.046(2) -0.0037(19) 0.004(2) -0.0035(18)
C73 0.048(3) 0.039(3) 0.051(3) 0.003(2) 0.004(2) -0.004(2)
C75 0.040(3) 0.031(3) 0.061(3) 0.000(2) -0.007(3) 0.000(2)
C77 0.039(4) 0.066(4) 0.068(5) 0.002(4) -0.007(4) 0.009(3)
C80 0.039(2) 0.044(2) 0.045(2) 0.006(2) 0.005(2) -0.003(2)
C82 0.042(3) 0.044(3) 0.044(3) 0.004(2) 0.005(2) -0.001(2)
C83 0.047(3) 0.043(3) 0.059(3) 0.011(3) -0.001(3) -0.002(3)
C84 0.038(2) 0.047(2) 0.041(2) -0.004(2) 0.007(2) -0.002(2)
C86 0.039(2) 0.040(2) 0.050(3) 0.001(2) -0.002(2) -0.002(2)
C87 0.041(2) 0.050(2) 0.053(2) -0.008(2) -0.001(2) 0.001(2)
C89 0.048(3) 0.039(3) 0.047(3) 0.011(2) -0.002(3) -0.005(2)
C90 0.040(3) 0.032(2) 0.059(3) 0.004(2) -0.008(3) 0.000(2)
C91 0.046(3) 0.030(2) 0.062(3) -0.002(2) -0.002(3) 0.000(2)
C93 0.035(2) 0.041(2) 0.035(2) -0.001(2) 0.005(2) -0.003(2)
C96 0.035(2) 0.037(2) 0.056(2) -0.006(2) 0.001(2) -0.0020(19)
C98 0.038(2) 0.044(2) 0.036(2) 0.002(2) 0.005(2) -0.0018(19)
C99 0.038(2) 0.042(2) 0.037(2) 0.0025(19) 0.004(2) -0.0080(19)
C100 0.035(2) 0.035(2) 0.035(2) 0.0037(19) 0.007(2) 0.0005(19)
C101 0.050(3) 0.050(3) 0.051(3) 0.002(3) -0.010(3) -0.014(3)
C104 0.034(3) 0.041(3) 0.060(4) -0.006(3) 0.007(3) -0.006(2)
C107 0.040(2) 0.037(2) 0.057(3) -0.006(2) -0.005(2) 0.007(2)
C109 0.041(3) 0.059(3) 0.064(3) -0.009(3) 0.002(3) -0.002(2)
C110 0.039(2) 0.050(2) 0.038(2) -0.004(2) 0.004(2) -0.002(2)
C112 0.032(2) 0.034(2) 0.045(2) -0.005(2) 0.005(2) -0.0034(19)
C113 0.063(4) 0.075(4) 0.075(4) 0.001(4) -0.013(4) -0.020(4)
C114 0.035(2) 0.034(2) 0.051(2) -0.002(2) -0.001(2) -0.0050(19)
C116 0.032(2) 0.039(2) 0.055(2) -0.007(2) -0.002(2) 0.000(2)
C117 0.087(6) 0.091(6) 0.091(6) 0.026(5) -0.028(5) -0.032(5)
C120 0.042(3) 0.042(3) 0.048(3) -0.001(2) 0.000(3) -0.001(2)
C121 0.036(3) 0.047(3) 0.054(3) 0.005(3) 0.004(3) -0.004(2)
C122 0.035(2) 0.039(2) 0.048(2) 0.000(2) -0.003(2) -0.002(2)
C124 0.032(2) 0.039(2) 0.049(2) -0.003(2) 0.004(2) -0.0010(19)
C132 0.034(2) 0.035(2) 0.047(3) -0.001(2) -0.001(2) -0.004(2)
C133 0.040(3) 0.035(3) 0.053(3) 0.004(2) -0.009(3) -0.006(2)
C134 0.040(3) 0.024(2) 0.061(3) -0.003(2) -0.010(2) 0.001(2)
C135 0.030(2) 0.037(2) 0.051(2) -0.001(2) -0.002(2) -0.0059(19)
C136 0.038(2) 0.037(2) 0.050(2) -0.002(2) 0.000(2) -0.0018(19)
C137 0.038(2) 0.023(2) 0.058(3) 0.001(2) -0.006(2) -0.0017(19)
C138 0.043(3) 0.036(3) 0.051(3) 0.009(2) -0.009(3) -0.010(2)
C142 0.034(2) 0.044(2) 0.036(2) -0.003(2) 0.004(2) -0.002(2)
C144 0.033(2) 0.032(2) 0.044(3) -0.002(2) -0.009(2) -0.007(2)
C148 0.042(3) 0.043(3) 0.048(3) 0.006(2) 0.001(3) 0.000(2)
C149 0.047(3) 0.036(3) 0.057(3) 0.001(3) -0.014(3) 0.001(2)
C150 0.033(2) 0.032(2) 0.046(2) -0.008(2) 0.006(2) -0.0045(19)
C154 0.034(2) 0.033(2) 0.047(3) 0.001(2) -0.005(2) -0.003(2)
C156 0.041(3) 0.058(4) 0.047(3) -0.002(3) 0.005(3) -0.013(3)
C157 0.037(3) 0.044(3) 0.053(3) -0.004(2) -0.001(3) 0.005(2)
C159 0.034(2) 0.039(3) 0.051(3) -0.003(2) 0.001(2) 0.000(2)
N161 0.036(2) 0.044(2) 0.055(2) -0.0025(19) -0.0003(19) 0.0012(18)
C163 0.041(2) 0.042(2) 0.036(2) -0.002(2) 0.000(2) -0.007(2)
C164 0.038(2) 0.033(2) 0.056(2) -0.006(2) 0.000(2) -0.002(2)
C166 0.048(3) 0.049(3) 0.047(3) 0.004(2) -0.005(3) -0.009(3)
C167 0.032(2) 0.026(2) 0.058(3) -0.002(2) -0.005(2) -0.0033(19)
C169 0.032(2) 0.037(2) 0.040(3) -0.007(2) 0.008(2) -0.004(2)
C171 0.055(3) 0.053(3) 0.064(3) 0.013(3) -0.010(3) -0.013(3)
C175 0.051(3) 0.041(3) 0.055(3) 0.006(3) -0.008(3) 0.002(2)
C177 0.036(2) 0.042(2) 0.055(2) -0.007(2) 0.000(2) -0.004(2)
C182 0.039(2) 0.037(2) 0.050(2) 0.000(2) -0.004(2) -0.006(2)
C183 0.057(3) 0.056(3) 0.066(3) 0.007(3) -0.014(3) -0.011(3)
C186 0.042(3) 0.029(2) 0.056(3) 0.009(2) -0.007(2) 0.000(2)
C190 0.043(3) 0.062(3) 0.052(3) -0.001(3) 0.016(3) -0.006(3)
C193 0.084(5) 0.049(4) 0.092(6) -0.015(4) 0.016(5) -0.017(4)
C196 0.040(2) 0.044(2) 0.041(2) 0.004(2) 0.003(2) -0.007(2)
C197 0.065(5) 0.067(5) 0.059(4) 0.009(4) -0.015(4) -0.011(4)
C199 0.036(3) 0.045(3) 0.048(3) 0.003(2) 0.000(2) 0.003(2)
C201 0.045(2) 0.048(2) 0.053(3) 0.002(2) -0.002(2) -0.005(2)
C202 0.038(2) 0.045(2) 0.036(2) -0.002(2) 0.004(2) -0.003(2)
C203 0.059(5) 0.062(4) 0.072(5) 0.001(4) -0.018(4) -0.013(4)
C205 0.057(3) 0.042(3) 0.068(4) 0.009(3) -0.003(3) -0.004(3)
C209 0.047(3) 0.066(3) 0.058(3) -0.006(3) -0.002(3) -0.007(3)
C210 0.049(3) 0.060(3) 0.050(3) -0.010(3) 0.014(3) 0.000(3)
C211 0.036(2) 0.045(2) 0.039(2) 0.000(2) 0.005(2) -0.006(2)
C214 0.033(2) 0.033(2) 0.052(2) -0.0024(19) 0.004(2) -0.0052(18)
C216 0.039(3) 0.046(3) 0.037(3) -0.009(3) 0.001(3) -0.003(3)
C221 0.041(3) 0.062(3) 0.051(3) -0.005(3) 0.015(3) -0.005(2)
C226 0.050(3) 0.071(4) 0.054(3) -0.010(3) 0.018(3) -0.006(3)
C227 0.044(3) 0.070(4) 0.070(4) -0.009(3) 0.007(3) -0.003(3)
C229 0.060(3) 0.063(3) 0.059(3) 0.012(3) -0.010(3) -0.021(3)
C232 0.041(3) 0.046(3) 0.043(3) -0.011(3) 0.005(3) -0.013(2)
C234 0.038(2) 0.029(2) 0.055(3) 0.003(2) -0.004(2) 0.004(2)
C235 0.078(5) 0.089(6) 0.086(5) 0.005(5) -0.028(5) -0.024(5)
C238 0.032(2) 0.036(2) 0.049(2) -0.0074(19) 0.003(2) -0.0024(18)
C239 0.047(3) 0.041(2) 0.048(3) 0.001(2) -0.002(2) -0.008(2)
C241 0.054(3) 0.038(3) 0.061(3) 0.006(3) 0.005(3) -0.001(2)
C242 0.037(2) 0.041(2) 0.045(2) 0.003(2) 0.009(2) -0.002(2)
C243 0.037(2) 0.043(2) 0.054(2) 0.000(2) 0.002(2) -0.003(2)
C246 0.050(3) 0.040(3) 0.053(3) 0.005(3) 0.004(3) -0.005(2)
C252 0.039(2) 0.045(3) 0.041(3) 0.006(2) 0.001(2) -0.005(2)
C256 0.048(3) 0.035(3) 0.055(3) 0.008(2) -0.010(3) -0.007(2)
C257 0.041(3) 0.032(2) 0.057(3) 0.000(2) -0.006(3) 0.000(2)
B1 0.030(3) 0.043(4) 0.036(4) 0.002(3) 0.010(3) -0.012(3)
Zn2 0.0372(4) 0.0426(4) 0.0323(3) -0.0054(3) 0.0085(3) -0.0061(3)
Zn3 0.0336(4) 0.0352(4) 0.0517(4) -0.0022(3) -0.0073(3) -0.0029(3)
F4 0.051(2) 0.053(2) 0.054(2) 0.0073(18) -0.003(2) -0.0053(18)
F8 0.046(2) 0.072(3) 0.039(2) -0.0052(18) 0.0211(18) -0.0054(18)
O1 0.057(3) 0.033(2) 0.047(3) -0.0078(19) 0.005(2) -0.008(2)
O4 0.046(3) 0.043(2) 0.043(2) 0.0026(19) -0.008(2) 0.0012(19)
N2 0.044(2) 0.043(2) 0.041(2) -0.0012(18) 0.0127(18) -0.0017(18)
N3 0.046(2) 0.040(2) 0.059(2) 0.003(2) -0.004(2) -0.0021(19)
N4 0.038(2) 0.042(2) 0.0321(19) -0.0044(17) 0.0073(18) -0.0004(17)
N5 0.0417(19) 0.046(2) 0.0371(19) -0.0002(17) 0.0117(18) -0.0024(17)
N9 0.036(2) 0.048(2) 0.036(2) -0.0088(19) 0.011(2) -0.0006(19)
N11 0.031(2) 0.044(2) 0.041(2) -0.0091(19) 0.006(2) -0.0064(18)
N13 0.041(2) 0.052(2) 0.042(2) -0.0023(19) 0.0079(19) -0.0033(19)
N14 0.046(2) 0.049(2) 0.049(2) 0.001(2) 0.009(2) -0.0062(19)
N15 0.040(2) 0.040(2) 0.052(2) -0.0015(19) -0.004(2) -0.0019(18)
N18 0.041(2) 0.038(2) 0.056(2) 0.0002(19) -0.005(2) -0.0020(18)
N19 0.043(2) 0.0363(19) 0.054(2) 0.0015(18) 0.0008(19) 0.0004(17)
N22 0.041(2) 0.046(2) 0.039(2) -0.0039(18) 0.0087(18) -0.0015(18)
N25 0.041(2) 0.041(2) 0.054(2) -0.0014(19) -0.004(2) -0.0048(18)
N27 0.045(2) 0.038(2) 0.060(2) -0.0013(19) -0.006(2) -0.0034(18)
C2 0.074(5) 0.088(6) 0.107(5) -0.003(4) -0.029(4) -0.005(4)
C3 0.039(2) 0.034(2) 0.052(2) -0.002(2) -0.007(2) 0.0017(19)
C8 0.039(2) 0.037(2) 0.048(2) -0.003(2) -0.002(2) -0.0025(19)
C11 0.039(2) 0.048(2) 0.044(2) 0.001(2) 0.006(2) -0.003(2)
C12 0.043(2) 0.050(2) 0.038(2) -0.001(2) 0.007(2) -0.004(2)
C16 0.039(2) 0.044(2) 0.039(2) -0.004(2) 0.011(2) -0.004(2)
C17 0.047(3) 0.044(3) 0.042(3) -0.001(2) 0.001(3) -0.003(2)
C18 0.039(2) 0.048(2) 0.035(2) -0.008(2) 0.013(2) 0.000(2)
C22 0.041(2) 0.044(2) 0.043(2) -0.004(2) 0.008(2) -0.001(2)
C23 0.046(2) 0.046(2) 0.057(3) -0.003(2) -0.005(2) -0.002(2)
C24 0.042(2) 0.044(2) 0.043(2) -0.004(2) 0.010(2) -0.001(2)
C25 0.049(3) 0.052(3) 0.051(3) 0.005(3) 0.001(3) 0.010(3)
C26 0.040(2) 0.036(2) 0.054(2) 0.000(2) -0.006(2) -0.0072(19)
C30 0.041(2) 0.045(2) 0.043(2) -0.002(2) 0.007(2) -0.005(2)
C31 0.040(3) 0.036(2) 0.049(3) 0.003(2) -0.005(2) 0.001(2)
C36 0.043(2) 0.046(2) 0.042(2) 0.001(2) 0.010(2) -0.001(2)
C38 0.043(2) 0.051(3) 0.038(2) -0.009(2) 0.010(2) -0.002(2)
C39 0.043(2) 0.038(2) 0.053(2) 0.000(2) -0.007(2) -0.006(2)
C42 0.039(3) 0.037(2) 0.043(3) -0.001(2) 0.004(2) 0.002(2)
C43 0.049(3) 0.044(2) 0.055(3) 0.003(2) -0.006(2) 0.000(2)
C44 0.042(3) 0.048(3) 0.039(3) -0.004(2) 0.004(2) 0.008(2)
C46 0.033(2) 0.037(2) 0.043(2) -0.004(2) 0.000(2) 0.0014(19)
C47 0.066(4) 0.047(3) 0.077(4) 0.014(3) -0.011(4) -0.012(3)
C48 0.042(3) 0.038(2) 0.047(3) 0.002(2) -0.001(2) 0.003(2)
C52 0.046(3) 0.050(3) 0.043(3) -0.005(3) 0.004(3) -0.015(3)
C53 0.053(3) 0.056(3) 0.058(3) 0.004(3) -0.005(3) -0.006(3)
C54 0.039(2) 0.037(2) 0.050(2) 0.001(2) -0.003(2) 0.000(2)
C57 0.064(4) 0.055(3) 0.097(4) -0.005(3) -0.021(4) 0.005(3)
C58 0.045(2) 0.047(2) 0.042(2) -0.005(2) 0.010(2) -0.004(2)
C61 0.040(3) 0.052(3) 0.042(3) -0.010(2) 0.010(2) -0.006(2)
C62 0.039(2) 0.049(3) 0.039(2) -0.009(2) 0.011(2) 0.003(2)
C63 0.049(3) 0.046(3) 0.061(3) 0.005(2) -0.013(3) -0.007(2)
C74 0.043(2) 0.039(2) 0.051(2) -0.004(2) -0.003(2) -0.0034(19)
C76 0.040(2) 0.044(2) 0.035(2) -0.006(2) 0.011(2) 0.001(2)
C78 0.049(3) 0.063(3) 0.047(3) -0.009(3) 0.010(3) -0.005(3)
C79 0.039(2) 0.046(2) 0.036(2) -0.001(2) 0.006(2) 0.001(2)
C81 0.051(3) 0.042(3) 0.076(3) -0.006(3) -0.014(3) 0.003(2)
C85 0.047(3) 0.045(3) 0.049(3) -0.001(2) 0.004(3) 0.005(2)
C88 0.041(3) 0.041(3) 0.047(3) 0.003(3) 0.005(3) -0.005(2)
C94 0.038(2) 0.039(2) 0.052(3) 0.002(2) 0.000(2) 0.005(2)
C95 0.054(3) 0.048(3) 0.063(3) 0.011(3) -0.007(3) -0.005(3)
C97 0.043(2) 0.040(2) 0.062(3) -0.002(2) -0.006(2) 0.000(2)
C102 0.038(2) 0.042(2) 0.040(2) -0.010(2) 0.006(2) -0.001(2)
C103 0.053(3) 0.073(4) 0.046(3) -0.011(3) 0.014(3) -0.002(3)
C105 0.055(3) 0.058(3) 0.062(3) 0.014(3) -0.003(3) -0.010(3)
C106 0.042(2) 0.048(3) 0.042(2) 0.000(2) 0.005(2) -0.005(2)
C108 0.039(3) 0.044(3) 0.051(3) -0.002(2) 0.001(3) 0.002(2)
C111 0.094(6) 0.079(5) 0.134(7) -0.003(5) 0.001(5) 0.004(5)
C115 0.077(6) 0.087(5) 0.140(8) 0.003(5) -0.025(6) 0.010(4)
C118 0.035(2) 0.041(2) 0.051(2) -0.001(2) 0.001(2) -0.004(2)
C119 0.080(4) 0.067(4) 0.119(4) -0.007(3) -0.023(4) 0.000(3)
C123 0.033(2) 0.035(2) 0.046(2) -0.004(2) 0.003(2) -0.001(2)
C125 0.044(2) 0.050(3) 0.049(3) 0.001(2) 0.000(2) -0.006(2)
C126 0.040(2) 0.034(2) 0.044(2) -0.001(2) -0.001(2) 0.007(2)
C127 0.057(3) 0.049(3) 0.068(3) 0.005(3) -0.016(3) -0.004(3)
C128 0.041(2) 0.040(2) 0.054(2) -0.002(2) -0.003(2) -0.003(2)
C129 0.039(2) 0.033(2) 0.052(2) -0.001(2) -0.003(2) 0.0015(19)
C130 0.042(2) 0.047(3) 0.041(2) -0.001(2) 0.009(2) -0.001(2)
C131 0.038(2) 0.048(2) 0.035(2) -0.005(2) 0.009(2) -0.002(2)
C139 0.036(2) 0.034(2) 0.047(3) 0.002(2) -0.003(2) 0.005(2)
C140 0.038(2) 0.044(2) 0.046(3) -0.002(2) 0.004(2) 0.003(2)
C141 0.042(2) 0.034(2) 0.052(2) -0.001(2) -0.005(2) 0.0021(19)
C143 0.037(3) 0.044(3) 0.043(3) -0.009(2) 0.011(2) 0.006(2)
C145 0.042(2) 0.052(2) 0.035(2) -0.009(2) 0.007(2) -0.002(2)
C146 0.044(3) 0.045(3) 0.055(3) 0.001(3) 0.002(3) 0.005(2)
C147 0.043(3) 0.066(4) 0.038(3) -0.013(3) 0.012(3) -0.017(3)
C151 0.042(3) 0.062(3) 0.037(3) -0.005(3) 0.002(3) -0.011(3)
C152 0.039(2) 0.046(2) 0.035(2) -0.008(2) 0.008(2) 0.001(2)
C153 0.041(2) 0.046(2) 0.054(3) -0.008(2) 0.005(2) 0.003(2)
C155 0.037(2) 0.037(2) 0.050(2) 0.002(2) -0.004(2) -0.0012(19)
C158 0.043(2) 0.054(2) 0.036(2) -0.009(2) 0.007(2) 0.001(2)
C160 0.049(3) 0.051(3) 0.047(3) -0.011(2) 0.012(3) -0.004(2)
C162 0.041(3) 0.057(4) 0.042(3) -0.002(3) 0.011(3) -0.001(3)
C165 0.047(3) 0.042(3) 0.066(3) -0.002(2) -0.009(3) 0.001(2)
C168 0.038(2) 0.032(2) 0.051(2) -0.003(2) -0.001(2) 0.001(2)
C170 0.040(2) 0.044(2) 0.057(3) -0.004(2) 0.000(2) 0.003(2)
C172 0.039(3) 0.038(2) 0.048(3) -0.003(2) 0.000(2) 0.011(2)
C173 0.062(3) 0.053(3) 0.066(3) 0.007(3) -0.001(3) -0.010(3)
C174 0.037(2) 0.049(3) 0.041(2) -0.004(2) 0.009(2) -0.003(2)
C176 0.042(2) 0.042(2) 0.056(3) 0.002(2) -0.004(2) 0.002(2)
C178 0.038(3) 0.055(3) 0.041(3) -0.006(2) 0.007(2) -0.007(2)
C179 0.045(3) 0.051(3) 0.062(3) -0.003(3) -0.002(3) -0.004(3)
C180 0.039(2) 0.041(2) 0.060(3) -0.003(2) -0.010(2) -0.002(2)
C181 0.049(3) 0.059(3) 0.052(3) -0.007(3) 0.012(3) -0.006(3)
C184 0.035(2) 0.038(2) 0.046(2) -0.004(2) 0.002(2) -0.002(2)
C185 0.049(3) 0.052(3) 0.053(3) 0.003(3) -0.002(3) -0.009(3)
C187 0.053(4) 0.062(4) 0.061(4) 0.011(3) -0.007(3) -0.021(3)
C188 0.045(3) 0.040(3) 0.049(3) -0.002(2) 0.002(3) 0.003(2)
C189 0.063(4) 0.052(4) 0.057(4) -0.013(3) 0.005(4) -0.012(3)
C191 0.045(3) 0.043(3) 0.049(3) 0.002(2) -0.003(3) 0.006(2)
C192 0.049(3) 0.072(3) 0.046(3) -0.004(3) 0.014(3) -0.011(3)
C194 0.041(2) 0.033(2) 0.049(3) -0.004(2) -0.002(2) 0.003(2)
C195 0.045(3) 0.058(3) 0.056(3) 0.005(3) -0.003(3) -0.010(3)
C198 0.042(2) 0.044(2) 0.043(2) 0.000(2) 0.005(2) 0.000(2)
C200 0.041(2) 0.049(3) 0.047(2) 0.005(2) 0.006(2) -0.006(2)
C204 0.049(3) 0.039(2) 0.063(3) -0.004(2) -0.006(2) -0.006(2)
C206 0.058(3) 0.048(3) 0.069(3) 0.003(3) -0.006(3) -0.009(3)
C207 0.052(4) 0.068(5) 0.067(5) 0.018(4) -0.013(4) 0.006(3)
C208 0.037(3) 0.053(3) 0.038(3) -0.006(2) 0.013(2) -0.008(2)
C212 0.042(2) 0.042(2) 0.056(3) -0.003(2) -0.008(2) -0.006(2)
C213 0.061(4) 0.083(5) 0.078(5) 0.011(4) 0.003(4) -0.006(4)
C215 0.060(4) 0.056(3) 0.074(4) 0.014(3) 0.000(3) -0.002(3)
C217 0.061(3) 0.046(3) 0.084(4) -0.005(3) -0.018(3) 0.000(3)
C218 0.039(2) 0.031(2) 0.046(3) -0.002(2) -0.005(2) 0.007(2)
C219 0.056(3) 0.050(3) 0.094(4) -0.004(3) -0.015(3) 0.000(3)
C220 0.045(3) 0.050(3) 0.044(3) -0.009(2) 0.001(3) 0.006(2)
C222 0.042(3) 0.040(3) 0.046(3) -0.005(2) -0.003(2) 0.006(2)
C223 0.066(4) 0.058(3) 0.100(4) -0.008(3) -0.023(4) 0.003(3)
C224 0.047(3) 0.055(3) 0.053(3) -0.004(3) 0.014(3) -0.005(2)
C225 0.065(3) 0.053(3) 0.089(4) -0.007(3) -0.016(3) 0.004(3)
C228 0.049(3) 0.050(3) 0.053(3) 0.003(2) 0.005(2) -0.009(2)
C230 0.040(2) 0.048(2) 0.035(2) -0.004(2) 0.008(2) 0.000(2)
C231 0.069(4) 0.059(4) 0.097(4) -0.004(4) -0.025(4) 0.005(3)
C233 0.054(3) 0.061(3) 0.046(3) -0.012(2) 0.009(2) -0.004(2)
C236 0.040(2) 0.035(2) 0.053(2) -0.002(2) 0.000(2) -0.0027(19)
C237 0.050(3) 0.041(3) 0.070(3) -0.005(2) -0.012(3) -0.001(2)
C240 0.049(3) 0.048(3) 0.061(3) 0.011(3) 0.006(3) 0.003(3)
C244 0.045(3) 0.046(3) 0.044(3) 0.002(2) -0.004(3) -0.004(2)
C245 0.043(2) 0.048(2) 0.039(2) -0.003(2) 0.010(2) -0.005(2)
C247 0.039(2) 0.055(3) 0.036(2) -0.008(2) 0.008(2) -0.004(2)
C248 0.066(5) 0.064(4) 0.052(4) 0.015(3) -0.011(4) -0.015(4)
C249 0.041(3) 0.048(3) 0.061(3) -0.001(3) -0.003(3) -0.001(2)
C250 0.040(2) 0.037(2) 0.051(2) 0.003(2) -0.004(2) 0.000(2)
C251 0.038(3) 0.038(3) 0.052(3) -0.004(2) -0.002(2) 0.007(2)
C253 0.053(3) 0.049(3) 0.066(3) 0.001(3) -0.015(3) -0.005(3)
C254 0.040(2) 0.046(2) 0.048(2) -0.002(2) 0.001(2) 0.000(2)
C255 0.053(3) 0.050(3) 0.061(3) -0.005(3) -0.002(3) -0.001(3)
B2 0.044(4) 0.043(4) 0.040(4) -0.009(3) 0.016(3) -0.001(3)
P1 0.0498(11) 0.0595(11) 0.0359(9) 0.0001(8) 0.0009(8) 0.0088(8)
F10 0.097(4) 0.056(3) 0.086(4) 0.015(3) 0.007(3) 0.009(3)
F12 0.066(3) 0.068(3) 0.077(3) 0.013(2) 0.010(3) 0.023(2)
F14 0.065(3) 0.123(5) 0.065(3) -0.002(3) 0.024(3) 0.039(3)
F16 0.082(4) 0.099(4) 0.041(2) 0.002(2) -0.008(2) -0.011(3)
F18 0.062(3) 0.075(3) 0.046(2) 0.006(2) 0.011(2) 0.018(2)
F20 0.060(3) 0.105(4) 0.049(3) -0.003(2) 0.004(2) -0.016(3)
P2 0.0557(12) 0.0616(12) 0.0463(10) -0.0095(9) 0.0193(9) -0.0044(9)
F2 0.112(5) 0.071(3) 0.090(4) 0.017(3) 0.035(4) 0.001(3)
F7 0.063(3) 0.079(4) 0.157(6) -0.024(4) 0.009(4) 0.010(3)
F15 0.067(3) 0.111(5) 0.133(6) 0.029(4) 0.001(4) 0.018(3)
F29 0.135(6) 0.091(4) 0.073(3) -0.017(3) 0.040(4) 0.020(4)
F31 0.137(5) 0.073(3) 0.054(3) -0.022(2) 0.026(3) -0.023(3)
F33 0.101(4) 0.066(3) 0.084(4) -0.014(3) 0.040(3) -0.015(3)
P3 0.0339(9) 0.0543(11) 0.0796(14) -0.0095(10) 0.0058(10) 0.0026(8)
F5 0.080(4) 0.165(7) 0.122(5) -0.007(5) 0.021(4) 0.040(4)
F11 0.065(4) 0.074(4) 0.370(15) -0.019(6) -0.087(6) 0.001(3)
F21 0.112(6) 0.321(15) 0.164(8) 0.082(9) 0.090(6) 0.082(8)
F41 0.054(3) 0.099(4) 0.133(5) 0.033(4) 0.002(3) 0.006(3)
F43 0.050(3) 0.106(4) 0.108(4) 0.018(4) -0.015(3) 0.003(3)
F45 0.100(5) 0.061(3) 0.203(8) -0.030(4) -0.064(5) -0.005(3)
P4 0.0671(16) 0.093(2) 0.093(2) 0.0094(15) 0.0247(15) 0.0133(13)
F22 0.075(4) 0.107(5) 0.095(4) 0.006(3) 0.026(3) 0.009(3)
F24 0.119(6) 0.103(5) 0.117(5) 0.016(4) 0.042(5) 0.018(4)
F26 0.090(5) 0.113(5) 0.125(6) 0.025(4) 0.025(4) 0.017(4)
F28 0.072(4) 0.137(6) 0.098(5) 0.006(4) 0.014(4) 0.018(4)
F30 0.071(4) 0.113(5) 0.101(5) 0.014(4) -0.002(3) 0.003(3)
F32 0.086(4) 0.104(5) 0.133(6) -0.024(4) 0.033(4) -0.007(4)
P5 0.0432(10) 0.0541(11) 0.0726(13) -0.0066(10) 0.0108(10) 0.0109(8)
F9 0.071(4) 0.116(5) 0.210(8) -0.071(6) 0.031(5) 0.027(4)
F17 0.071(3) 0.058(3) 0.059(3) 0.002(2) 0.021(2) 0.022(2)
F19 0.059(3) 0.086(3) 0.059(3) -0.005(2) -0.001(2) -0.015(2)
F35 0.074(3) 0.137(5) 0.047(3) -0.026(3) 0.012(2) -0.023(3)
F37 0.075(3) 0.079(3) 0.089(4) 0.031(3) -0.010(3) 0.000(3)
F39 0.073(3) 0.055(3) 0.137(5) 0.006(3) -0.006(4) -0.005(2)
P6 0.0383(10) 0.0337(9) 0.129(2) -0.0035(10) 0.0168(11) 0.0000(7)
F34 0.053(2) 0.055(3) 0.124(3) 0.014(2) -0.011(2) -0.0106(18)
F36 0.119(5) 0.188(6) 0.115(4) 0.074(4) -0.041(3) -0.105(4)
F38 0.066(3) 0.050(3) 0.159(4) -0.036(3) 0.028(3) -0.011(2)
F40 0.190(6) 0.139(5) 0.170(5) -0.091(4) 0.130(5) -0.111(4)
F42 0.064(3) 0.073(4) 0.460(12) -0.103(5) -0.046(4) 0.027(3)
F44 0.095(3) 0.079(3) 0.071(3) -0.021(2) -0.018(2) 0.050(3)
P7 0.0688(13) 0.0586(12) 0.0423(10) 0.0011(8) 0.0237(10) 0.0094(9)
F3 0.100(4) 0.067(3) 0.053(3) -0.003(2) 0.030(3) 0.024(3)
F13 0.097(4) 0.107(5) 0.163(7) -0.047(5) 0.057(5) -0.044(4)
F23 0.255(10) 0.089(4) 0.082(4) 0.029(3) 0.056(5) 0.087(6)
F25 0.145(6) 0.068(3) 0.059(3) 0.009(2) 0.006(3) 0.008(3)
F27 0.068(3) 0.140(6) 0.136(6) -0.058(5) 0.034(4) -0.005(4)
F46 0.120(5) 0.073(3) 0.055(3) -0.006(2) 0.035(3) -0.005(3)
C258 0.052(3) 0.053(3) 0.062(3) 0.010(3) 0.000(3) -0.006(3)

loop_
_atom_type_symbol
_atom_type_description
_atom_type_scat_dispersion_real
_atom_type_scat_dispersion_imag
_atom_type_scat_source
C C 0.0019 0.0015 'International Tables Vol C Tables 4.2.6.8 and 6.1.1.4'
H H 0.0000 0.0000 'International Tables Vol C Tables 4.2.6.8 and 6.1.1.4'
B B 0.0004 0.0006 'International Tables Vol C Tables 4.2.6.8 and 6.1.1.4'
F F 0.0124 0.0097 'International Tables Vol C Tables 4.2.6.8 and 6.1.1.4'
N N 0.0037 0.0031 'International Tables Vol C Tables 4.2.6.8 and 6.1.1.4'
O O 0.0071 0.0057 'International Tables Vol C Tables 4.2.6.8 and 6.1.1.4'
P P 0.0853 0.0888 'International Tables Vol C Tables 4.2.6.8 and 6.1.1.4'
Zn Zn 0.2336 1.3589 'International Tables Vol C Tables 4.2.6.8 and 6.1.1.4'

loop_
_geom_angle_atom_site_label_1
_geom_angle_atom_site_label_2
_geom_angle_atom_site_label_3
_geom_angle
_geom_angle_site_symmetry_1
_geom_angle_site_symmetry_3
_geom_angle_publ_flag
N1 Zn1 N7 75.73(19) . . ?
N1 Zn1 N8 108.2(2) . . ?
N1 Zn1 N17 75.2(2) . . ?
N1 Zn1 N21 101.3(2) . . ?
N1 Zn1 N24 168.5(2) . . ?
N7 Zn1 N17 150.9(2) . . ?
N7 Zn1 N21 97.5(2) . . ?
N8 Zn1 N7 90.9(2) . . ?
N8 Zn1 N17 96.1(2) . . ?
N8 Zn1 N21 150.5(2) . . ?
N17 Zn1 N21 90.2(2) . . ?
N24 Zn1 N7 115.2(2) . . ?
N24 Zn1 N8 76.3(2) . . ?
N24 Zn1 N17 94.0(2) . . ?
N24 Zn1 N21 74.5(2) . . ?
N12 Zn4 N16 75.97(19) . . ?
N12 Zn4 N23 114.5(2) . . ?
N12 Zn4 N26 75.1(2) . . ?
N12 Zn4 N161 94.3(2) . . ?
N20 Zn4 N12 165.8(2) . . ?
N20 Zn4 N16 114.9(2) . . ?
N20 Zn4 N23 76.3(2) . . ?
N20 Zn4 N26 94.7(2) . . ?
N20 Zn4 N161 75.2(2) . . ?
N23 Zn4 N16 88.3(2) . . ?
N23 Zn4 N26 98.1(2) . . ?
N23 Zn4 N161 151.2(2) . . ?
N26 Zn4 N16 150.4(2) . . ?
N161 Zn4 N16 100.3(2) . . ?
N161 Zn4 N26 87.9(2) . . ?
C77 O2 C90 119.4(6) . . ?
C91 O3 C193 116.2(7) . . ?
C80 N1 Zn1 120.4(4) . . ?
C80 N1 C100 119.8(6) . . ?
C100 N1 Zn1 119.1(4) . . ?
C4 N6 C19 109.4(5) . . ?
C4 N6 B1 126.4(5) . . ?
C19 N6 B1 124.0(5) . . ?
C21 N7 Zn1 126.8(4) . . ?
C93 N7 Zn1 114.6(4) . . ?
C93 N7 C21 118.3(5) . . ?
C14 N8 Zn1 127.1(5) . . ?
C14 N8 C211 118.4(6) . . ?
C211 N8 Zn1 114.0(4) . . ?
C10 N10 B1 124.8(5) . . ?
C202 N10 C10 107.9(5) . . ?
C202 N10 B1 127.1(6) . . ?
C122 N12 Zn4 119.8(4) . . ?
C122 N12 C135 121.1(6) . . ?
C135 N12 Zn4 119.0(4) . . ?
C35 N16 Zn4 111.2(4) . . ?
C124 N16 Zn4 126.6(4) . . ?
C124 N16 C35 119.2(6) . . ?
C201 N17 Zn1 128.2(5) . . ?
C201 N17 C242 117.8(6) . . ?
C242 N17 Zn1 114.0(4) . . ?
C96 N20 Zn4 121.0(5) . . ?
C214 N20 Zn4 119.8(4) . . ?
C214 N20 C96 119.1(6) . . ?
C55 N21 Zn1 126.9(5) . . ?
C84 N21 Zn1 115.6(4) . . ?
C84 N21 C55 117.5(6) . . ?
C136 N23 Zn4 115.1(4) . . ?
C243 N23 Zn4 126.3(5) . . ?
C243 N23 C136 118.3(6) . . ?
C6 N24 Zn1 121.1(4) . . ?
C6 N24 C99 119.7(6) . . ?
C99 N24 Zn1 118.8(4) . . ?
C71 N26 Zn4 127.1(4) . . ?
C71 N26 C182 118.9(6) . . ?
C182 N26 Zn4 112.3(4) . . ?
C34 C1 C66 120.1(6) . . ?
C34 C1 C142 121.2(6) . . ?
C66 C1 C142 118.5(6) . . ?
N6 C4 C104 122.1(6) . . ?
N6 C4 C112 108.5(6) . . ?
C112 C4 C104 129.3(6) . . ?
C190 C5 H5 121.0 . . ?
C211 C5 H5 121.0 . . ?
C211 C5 C190 117.9(6) . . ?
N24 C6 C84 112.9(6) . . ?
C60 C6 N24 122.3(7) . . ?
C60 C6 C84 124.6(7) . . ?
C183 C7 H7 118.9 . . ?
C229 C7 H7 118.9 . . ?
C229 C7 C183 122.2(8) . . ?
C83 C9 H9 119.7 . . ?
C205 C9 H9 119.7 . . ?
C205 C9 C83 120.6(7) . . ?
N10 C10 C69 108.8(5) . . ?
N10 C10 C169 121.2(5) . . ?
C169 C10 C69 129.9(6) . . ?
C171 C13 H13 120.7 . . ?
C171 C13 C229 118.5(8) . . ?
C229 C13 H13 120.7 . . ?
N8 C14 H14 117.1 . . ?
N8 C14 C70 125.8(7) . . ?
C70 C14 H14 117.1 . . ?
C107 C15 H15 119.9 . . ?
C107 C15 C134 120.2(7) . . ?
C134 C15 H15 119.9 . . ?
N6 C19 C37 107.5(5) . . ?
N6 C19 C169 121.2(5) . . ?
C169 C19 C37 131.3(6) . . ?
C50 C20 C124 118.3(6) . . ?
C72 C20 C50 118.2(6) . . ?
C72 C20 C124 123.5(6) . . ?
N7 C21 C98 119.9(6) . . ?
N7 C21 C199 121.2(6) . . ?
C199 C21 C98 118.8(6) . . ?
C149 C27 H27 119.8 . . ?
C182 C27 H27 119.8 . . ?
C182 C27 C149 120.5(6) . . ?
C66 C28 H28 119.8 . . ?
C98 C28 H28 119.8 . . ?
C98 C28 C66 120.4(6) . . ?
C113 C29 C117 113.5(9) . . ?
C113 C29 C229 107.4(7) . . ?
C113 C29 C235 107.0(8) . . ?
C117 C29 C229 111.8(7) . . ?
C117 C29 C235 106.4(9) . . ?
C235 C29 C229 110.6(8) . . ?
C50 C32 H32 118.8 . . ?
C50 C32 C150 122.4(6) . . ?
C150 C32 H32 118.8 . . ?
C75 C33 H33 120.6 . . ?
C75 C33 C90 118.8(7) . . ?
C90 C33 H33 120.6 . . ?
C1 C34 H34 119.7 . . ?
C1 C34 C110 120.7(6) . . ?
C110 C34 H34 119.7 . . ?
N16 C35 C135 116.0(6) . . ?
N16 C35 C159 121.3(6) . . ?
C159 C35 C135 122.7(6) . . ?
C19 C37 C232 126.4(6) . . ?
C112 C37 C19 105.9(6) . . ?
C112 C37 C232 127.6(6) . . ?
H40A C40 H40B 109.5 . . ?
H40A C40 H40C 109.5 . . ?
H40B C40 H40C 109.5 . . ?
C169 C40 H40A 109.5 . . ?
C169 C40 H40B 109.5 . . ?
C169 C40 H40C 109.5 . . ?
C89 C41 C101 122.9(7) . . ?
C89 C41 C256 116.2(6) . . ?
C256 C41 C101 120.8(6) . . ?
C107 C45 C164 120.6(6) . . ?
C107 C45 C257 120.0(6) . . ?
C257 C45 C164 119.4(7) . . ?
C67 C49 H49 119.5 . . ?
C67 C49 C239 121.0(7) . . ?
C239 C49 H49 119.5 . . ?
C20 C50 H50 120.4 . . ?
C32 C50 C20 119.3(6) . . ?
C32 C50 H50 120.4 . . ?
H51A C51 H51B 109.5 . . ?
H51A C51 H51C 109.5 . . ?
H51B C51 H51C 109.5 . . ?
C101 C51 H51A 109.5 . . ?
C101 C51 H51B 109.5 . . ?
C101 C51 H51C 109.5 . . ?
N21 C55 H55 118.5 . . ?
C221 C55 N21 123.1(7) . . ?
C221 C55 H55 118.5 . . ?
C60 C56 C239 121.6(7) . . ?
C196 C56 C60 116.6(6) . . ?
C196 C56 C239 121.8(7) . . ?
C132 C59 C144 121.8(6) . . ?
C132 C59 C154 120.6(6) . . ?
C154 C59 C144 117.5(6) . . ?
C6 C60 C56 120.7(7) . . ?
C6 C60 H60 119.6 . . ?
C56 C60 H60 119.6 . . ?
C186 C64 C73 118.0(6) . . ?
C246 C64 C73 123.5(7) . . ?
C246 C64 C186 118.4(6) . . ?
C124 C65 H65 118.8 . . ?
C157 C65 H65 118.8 . . ?
C157 C65 C124 122.4(6) . . ?
C1 C66 C28 119.2(6) . . ?
C1 C66 H66 120.4 . . ?
C28 C66 H66 120.4 . . ?
C49 C67 H67 119.1 . . ?
C49 C67 C186 121.7(7) . . ?
C186 C67 H67 119.1 . . ?
C86 C68 H68 120.1 . . ?
C121 C68 H68 120.1 . . ?
C121 C68 C86 119.7(7) . . ?
C10 C69 C216 128.3(5) . . ?
C142 C69 C10 105.4(5) . . ?
C142 C69 C216 125.7(5) . . ?
C14 C70 H70 121.3 . . ?
C14 C70 C190 117.3(7) . . ?
C190 C70 H70 121.3 . . ?
N26 C71 H71 117.4 . . ?
N26 C71 C175 125.3(6) . . ?
C175 C71 H71 117.4 . . ?
C20 C72 H72 118.8 . . ?
C20 C72 C238 122.3(6) . . ?
C238 C72 H72 118.8 . . ?
C64 C73 H73 118.6 . . ?
C239 C73 C64 122.8(7) . . ?
C239 C73 H73 118.6 . . ?
C33 C75 H75 119.2 . . ?
C33 C75 C167 121.6(7) . . ?
C167 C75 H75 119.2 . . ?
O2 C77 H77A 109.5 . . ?
O2 C77 H77B 109.5 . . ?
O2 C77 H77C 109.5 . . ?
H77A C77 H77B 109.5 . . ?
H77A C77 H77C 109.5 . . ?
H77B C77 H77C 109.5 . . ?
N1 C80 C82 121.3(6) . . ?
N1 C80 C242 114.2(6) . . ?
C82 C80 C242 124.4(6) . . ?
C80 C82 H82 119.9 . . ?
C252 C82 C80 120.2(6) . . ?
C252 C82 H82 119.9 . . ?
C9 C83 H83 121.9 . . ?
C242 C83 C9 116.2(7) . . ?
C242 C83 H83 121.9 . . ?
N21 C84 C6 115.1(6) . . ?
N21 C84 C210 121.7(7) . . ?
C210 C84 C6 123.2(6) . . ?
C68 C86 H86 120.1 . . ?
C136 C86 C68 119.8(6) . . ?
C136 C86 H86 120.1 . . ?
N161 C87 H87 118.3 . . ?
N161 C87 C209 123.4(7) . . ?
C209 C87 H87 118.3 . . ?
C41 C89 H89 119.1 . . ?
C41 C89 C133 121.8(6) . . ?
C133 C89 H89 119.1 . . ?
O2 C90 C33 119.8(7) . . ?
C137 C90 O2 116.6(7) . . ?
C137 C90 C33 123.5(7) . . ?
O3 C91 C234 116.8(7) . . ?
O3 C91 C241 123.2(7) . . ?
C234 C91 C241 120.0(6) . . ?
N7 C93 C100 115.3(5) . . ?
N7 C93 C120 123.5(6) . . ?
C120 C93 C100 121.2(6) . . ?
N20 C96 C116 120.7(7) . . ?
N20 C96 C177 113.7(6) . . ?
C116 C96 C177 125.5(7) . . ?
C28 C98 C21 119.4(6) . . ?
C110 C98 C21 120.6(6) . . ?
C110 C98 C28 119.6(6) . . ?
N24 C99 C196 118.9(6) . . ?
N24 C99 C211 113.6(5) . . ?
C196 C99 C211 127.5(6) . . ?
N1 C100 C93 114.5(5) . . ?
N1 C100 C163 121.5(6) . . ?
C163 C100 C93 124.0(6) . . ?
C51 C101 C41 108.3(6) . . ?
C51 C101 C197 112.6(7) . . ?
C51 C101 C203 107.7(7) . . ?
C197 C101 C41 110.0(6) . . ?
C203 C101 C41 111.0(7) . . ?
C203 C101 C197 107.2(7) . . ?
C4 C104 H10A 109.5 . . ?
C4 C104 H10B 109.5 . . ?
C4 C104 H10C 109.5 . . ?
H10A C104 H10B 109.5 . . ?
H10A C104 H10C 109.5 . . ?
H10B C104 H10C 109.5 . . ?
C15 C107 C45 121.8(7) . . ?
C15 C107 H107 119.1 . . ?
C45 C107 H107 119.1 . . ?
C177 C109 H109 120.0 . . ?
C227 C109 H109 120.0 . . ?
C227 C109 C177 120.1(8) . . ?
C34 C110 H110 120.0 . . ?
C98 C110 C34 120.0(6) . . ?
C98 C110 H110 120.0 . . ?
C4 C112 C150 125.9(6) . . ?
C37 C112 C4 108.6(5) . . ?
C37 C112 C150 125.1(6) . . ?
C29 C113 H11A 109.5 . . ?
C29 C113 H11B 109.5 . . ?
C29 C113 H11C 109.5 . . ?
H11A C113 H11B 109.5 . . ?
H11A C113 H11C 109.5 . . ?
H11B C113 H11C 109.5 . . ?
C164 C114 H114 119.6 . . ?
C164 C114 C214 120.8(7) . . ?
C214 C114 H114 119.6 . . ?
C96 C116 H116 119.7 . . ?
C96 C116 C164 120.6(7) . . ?
C164 C116 H116 119.7 . . ?
C29 C117 H11D 109.5 . . ?
C29 C117 H11E 109.5 . . ?
C29 C117 H11F 109.5 . . ?
H11D C117 H11E 109.5 . . ?
H11D C117 H11F 109.5 . . ?
H11E C117 H11F 109.5 . . ?
C93 C120 H120 120.2 . . ?
C93 C120 C148 119.6(6) . . ?
C148 C120 H120 120.2 . . ?
C68 C121 H121 122.0 . . ?
C243 C121 C68 116.0(7) . . ?
C243 C121 H121 122.0 . . ?
N12 C122 C132 120.3(6) . . ?
N12 C122 C182 115.3(6) . . ?
C132 C122 C182 124.3(6) . . ?
N16 C124 C20 119.9(6) . . ?
N16 C124 C65 119.8(6) . . ?
C65 C124 C20 120.2(6) . . ?
C59 C132 C122 118.9(6) . . ?
C59 C132 H132 120.6 . . ?
C122 C132 H132 120.6 . . ?
C89 C133 H133 119.5 . . ?
C144 C133 C89 121.0(6) . . ?
C144 C133 H133 119.5 . . ?
C15 C134 C137 123.0(7) . . ?
C167 C134 C15 117.8(6) . . ?
C167 C134 C137 119.1(7) . . ?
N12 C135 C35 115.7(6) . . ?
N12 C135 C154 121.9(6) . . ?
C154 C135 C35 122.4(6) . . ?
N23 C136 C214 114.8(6) . . ?
C86 C136 N23 120.6(6) . . ?
C86 C136 C214 124.3(6) . . ?
C90 C137 C134 118.5(7) . . ?
C90 C137 C234 121.2(6) . . ?
C134 C137 C234 120.3(6) . . ?
C144 C138 H138 119.1 . . ?
C256 C138 H138 119.1 . . ?
C256 C138 C144 121.8(6) . . ?
C69 C142 C1 124.3(6) . . ?
C202 C142 C1 128.2(6) . . ?
C202 C142 C69 107.5(6) . . ?
C133 C144 C59 122.0(6) . . ?
C133 C144 C138 116.7(6) . . ?
C138 C144 C59 121.3(6) . . ?
C120 C148 H148 121.3 . . ?
C120 C148 C199 117.3(6) . . ?
C199 C148 H148 121.3 . . ?
C27 C149 H149 120.2 . . ?
C175 C149 C27 119.6(6) . . ?
C175 C149 H149 120.2 . . ?
C32 C150 C112 120.1(6) . . ?
C32 C150 C238 118.1(6) . . ?
C238 C150 C112 121.7(6) . . ?
C59 C154 H154 121.5 . . ?
C135 C154 C59 117.0(6) . . ?
C135 C154 H154 121.5 . . ?
H15A C156 H15B 109.5 . . ?
H15A C156 H15C 109.5 . . ?
H15B C156 H15C 109.5 . . ?
C202 C156 H15A 109.5 . . ?
C202 C156 H15B 109.5 . . ?
C202 C156 H15C 109.5 . . ?
C65 C157 H157 121.9 . . ?
C65 C157 C159 116.2(6) . . ?
C159 C157 H157 121.9 . . ?
C35 C159 C157 121.0(6) . . ?
C35 C159 H159 119.5 . . ?
C157 C159 H159 119.5 . . ?
C87 N161 Zn4 126.6(5) . . ?
C87 N161 C177 118.2(6) . . ?
C177 N161 Zn4 115.0(5) . . ?
C100 C163 H163 120.6 . . ?
C252 C163 C100 118.9(6) . . ?
C252 C163 H163 120.6 . . ?
C114 C164 C45 122.3(7) . . ?
C114 C164 C116 117.7(6) . . ?
C116 C164 C45 120.0(6) . . ?
C171 C166 C252 123.8(6) . . ?
C183 C166 C171 113.0(7) . . ?
C183 C166 C252 123.1(7) . . ?
C134 C167 C75 118.4(6) . . ?
C257 C167 C75 121.3(7) . . ?
C257 C167 C134 120.3(7) . . ?
C10 C169 C40 120.6(5) . . ?
C19 C169 C10 119.8(6) . . ?
C19 C169 C40 119.6(5) . . ?
C13 C171 C166 124.9(7) . . ?
C13 C171 H171 117.6 . . ?
C166 C171 H171 117.6 . . ?
C71 C175 H175 122.1 . . ?
C149 C175 C71 115.9(6) . . ?
C149 C175 H175 122.1 . . ?
C109 C177 C96 124.8(6) . . ?
N161 C177 C96 114.9(6) . . ?
N161 C177 C109 120.3(7) . . ?
N26 C182 C27 119.8(6) . . ?
N26 C182 C122 114.7(6) . . ?
C27 C182 C122 125.4(6) . . ?
C7 C183 H183 119.3 . . ?
C166 C183 C7 121.5(8) . . ?
C166 C183 H183 119.3 . . ?
C67 C186 C64 118.5(6) . . ?
C67 C186 C234 122.0(7) . . ?
C234 C186 C64 119.5(6) . . ?
C5 C190 C70 119.0(7) . . ?
C5 C190 H190 120.5 . . ?
C70 C190 H190 120.5 . . ?
O3 C193 H19A 109.5 . . ?
O3 C193 H19B 109.5 . . ?
O3 C193 H19C 109.5 . . ?
H19A C193 H19B 109.5 . . ?
H19A C193 H19C 109.5 . . ?
H19B C193 H19C 109.5 . . ?
C56 C196 C99 121.7(7) . . ?
C56 C196 H196 119.2 . . ?
C99 C196 H196 119.2 . . ?
C101 C197 H19D 109.5 . . ?
C101 C197 H19E 109.5 . . ?
C101 C197 H19F 109.5 . . ?
H19D C197 H19E 109.5 . . ?
H19D C197 H19F 109.5 . . ?
H19E C197 H19F 109.5 . . ?
C21 C199 C148 119.9(6) . . ?
C21 C199 H199 120.0 . . ?
C148 C199 H199 120.0 . . ?
N17 C201 H201 118.9 . . ?
N17 C201 C205 122.1(7) . . ?
C205 C201 H201 118.9 . . ?
N10 C202 C142 110.4(6) . . ?
N10 C202 C156 121.7(6) . . ?
C142 C202 C156 127.9(6) . . ?
C101 C203 H20A 109.5 . . ?
C101 C203 H20B 109.5 . . ?
C101 C203 H20C 109.5 . . ?
H20A C203 H20B 109.5 . . ?
H20A C203 H20C 109.5 . . ?
H20B C203 H20C 109.5 . . ?
C9 C205 C201 120.1(7) . . ?
C9 C205 H205 120.0 . . ?
C201 C205 H205 120.0 . . ?
C87 C209 H209 122.2 . . ?
C227 C209 C87 115.5(8) . . ?
C227 C209 H209 122.2 . . ?
C84 C210 H210 119.9 . . ?
C84 C210 C226 120.3(7) . . ?
C226 C210 H210 119.9 . . ?
N8 C211 C5 121.4(6) . . ?
N8 C211 C99 116.6(6) . . ?
C5 C211 C99 122.0(6) . . ?
N20 C214 C114 121.0(6) . . ?
N20 C214 C136 113.6(6) . . ?
C114 C214 C136 125.4(7) . . ?
C69 C216 H21A 109.5 . . ?
C69 C216 H21B 109.5 . . ?
C69 C216 H21C 109.5 . . ?
H21A C216 H21B 109.5 . . ?
H21A C216 H21C 109.5 . . ?
H21B C216 H21C 109.5 . . ?
C55 C221 H221 120.2 . . ?
C55 C221 C226 119.6(7) . . ?
C226 C221 H221 120.2 . . ?
C210 C226 C221 117.7(7) . . ?
C210 C226 H226 121.2 . . ?
C221 C226 H226 121.2 . . ?
C109 C227 C209 122.4(8) . . ?
C109 C227 H227 118.8 . . ?
C209 C227 H227 118.8 . . ?
C7 C229 C13 119.6(8) . . ?
C7 C229 C29 123.6(8) . . ?
C13 C229 C29 116.8(7) . . ?
C37 C232 H23A 109.5 . . ?
C37 C232 H23B 109.5 . . ?
C37 C232 H23C 109.5 . . ?
H23A C232 H23B 109.5 . . ?
H23A C232 H23C 109.5 . . ?
H23B C232 H23C 109.5 . . ?
C91 C234 C137 119.1(6) . . ?
C91 C234 C186 119.9(7) . . ?
C186 C234 C137 121.0(6) . . ?
C29 C235 H23D 109.5 . . ?
C29 C235 H23E 109.5 . . ?
C29 C235 H23F 109.5 . . ?
H23D C235 H23E 109.5 . . ?
H23D C235 H23F 109.5 . . ?
H23E C235 H23F 109.5 . . ?
C72 C238 C150 119.6(6) . . ?
C72 C238 H238 120.2 . . ?
C150 C238 H238 120.2 . . ?
C49 C239 C56 119.3(6) . . ?
C73 C239 C49 117.7(6) . . ?
C73 C239 C56 122.8(7) . . ?
C91 C241 H241 119.6 . . ?
C246 C241 C91 120.8(7) . . ?
C246 C241 H241 119.6 . . ?
N17 C242 C80 115.4(6) . . ?
N17 C242 C83 123.1(6) . . ?
C83 C242 C80 121.5(6) . . ?
N23 C243 C121 125.6(7) . . ?
N23 C243 H243 117.2 . . ?
C121 C243 H243 117.2 . . ?
C64 C246 H246 119.4 . . ?
C241 C246 C64 121.3(7) . . ?
C241 C246 H246 119.4 . . ?
C82 C252 C163 118.2(6) . . ?
C82 C252 C166 120.3(6) . . ?
C163 C252 C166 121.5(6) . . ?
C41 C256 H256 118.8 . . ?
C138 C256 C41 122.4(6) . . ?
C138 C256 H256 118.8 . . ?
C45 C257 C167 119.7(7) . . ?
C45 C257 H257 120.1 . . ?
C167 C257 H257 120.1 . . ?
F1 B1 F6 108.8(5) . . ?
F1 B1 N6 110.1(5) . . ?
F1 B1 N10 110.6(5) . . ?
F6 B1 N6 110.0(5) . . ?
F6 B1 N10 110.5(5) . . ?
N10 B1 N6 106.8(5) . . ?
N2 Zn2 N4 96.7(2) . . ?
N2 Zn2 N14 87.5(2) . . ?
N5 Zn2 N2 76.5(2) . . ?
N5 Zn2 N4 116.1(2) . . ?
N5 Zn2 N13 76.7(2) . . ?
N5 Zn2 N14 92.3(2) . . ?
N5 Zn2 N22 165.6(2) . . ?
N13 Zn2 N2 153.2(2) . . ?
N13 Zn2 N4 92.7(2) . . ?
N13 Zn2 N14 96.1(2) . . ?
N14 Zn2 N4 151.5(2) . . ?
N22 Zn2 N2 94.4(2) . . ?
N22 Zn2 N4 75.6(2) . . ?
N22 Zn2 N13 112.3(2) . . ?
N22 Zn2 N14 75.9(2) . . ?
N3 Zn3 N15 152.7(2) . . ?
N3 Zn3 N25 92.0(2) . . ?
N18 Zn3 N3 90.4(2) . . ?
N18 Zn3 N15 93.3(2) . . ?
N18 Zn3 N25 153.1(2) . . ?
N19 Zn3 N3 98.3(2) . . ?
N19 Zn3 N15 108.9(2) . . ?
N19 Zn3 N18 76.8(2) . . ?
N19 Zn3 N25 76.3(2) . . ?
N19 Zn3 N27 174.3(2) . . ?
N25 Zn3 N15 96.7(2) . . ?
N27 Zn3 N3 76.1(2) . . ?
N27 Zn3 N15 76.8(2) . . ?
N27 Zn3 N18 103.1(2) . . ?
N27 Zn3 N25 103.5(2) . . ?
C189 O1 C31 119.0(6) . . ?
C222 O4 C207 117.7(6) . . ?
C24 N2 Zn2 113.8(4) . . ?
C58 N2 Zn2 128.5(5) . . ?
C58 N2 C24 117.7(6) . . ?
C43 N3 Zn3 126.0(5) . . ?
C204 N3 Zn3 115.5(5) . . ?
C204 N3 C43 118.3(6) . . ?
C18 N4 Zn2 128.5(4) . . ?
C18 N4 C152 119.2(6) . . ?
C152 N4 Zn2 112.3(4) . . ?
C30 N5 Zn2 119.5(4) . . ?
C245 N5 Zn2 120.1(5) . . ?
C245 N5 C30 120.2(6) . . ?
C62 N9 C208 108.7(5) . . ?
C62 N9 B2 128.5(6) . . ?
C208 N9 B2 122.6(5) . . ?
C123 N11 C174 110.6(5) . . ?
C123 N11 B2 125.5(6) . . ?
C174 N11 B2 123.9(5) . . ?
C12 N13 Zn2 113.3(5) . . ?
C233 N13 Zn2 127.9(5) . . ?
C233 N13 C12 118.7(6) . . ?
C200 N14 Zn2 112.6(5) . . ?
C228 N14 Zn2 126.2(5) . . ?
C228 N14 C200 121.0(6) . . ?
C39 N15 Zn3 128.4(5) . . ?
C39 N15 C212 118.8(6) . . ?
C212 N15 Zn3 112.2(4) . . ?
C176 N18 Zn3 126.2(5) . . ?
C176 N18 C250 119.6(7) . . ?
C250 N18 Zn3 114.2(5) . . ?
C141 N19 Zn3 119.2(5) . . ?
C141 N19 C236 119.7(6) . . ?
C236 N19 Zn3 120.3(5) . . ?
C36 N22 Zn2 118.6(5) . . ?
C36 N22 C76 121.7(6) . . ?
C76 N22 Zn2 118.7(4) . . ?
C23 N25 Zn3 126.0(5) . . ?
C23 N25 C128 119.6(7) . . ?
C128 N25 Zn3 114.0(5) . . ?
C97 N27 Zn3 119.3(5) . . ?
C97 N27 C180 121.5(6) . . ?
C180 N27 Zn3 119.2(5) . . ?
H2A C2 H2B 109.5 . . ?
H2A C2 H2C 109.5 . . ?
H2B C2 H2C 109.5 . . ?
C119 C2 H2A 109.5 . . ?
C119 C2 H2B 109.5 . . ?
C119 C2 H2C 109.5 . . ?
C129 C3 C155 119.5(6) . . ?
C129 C3 C194 121.4(7) . . ?
C155 C3 C194 119.0(7) . . ?
C74 C8 H8 119.1 . . ?
C74 C8 C184 121.7(7) . . ?
C184 C8 H8 119.1 . . ?
C198 C11 H11 119.2 . . ?
C245 C11 H11 119.2 . . ?
C245 C11 C198 121.5(7) . . ?
N13 C12 C78 122.3(7) . . ?
N13 C12 C245 115.4(6) . . ?
C78 C12 C245 122.3(6) . . ?
C76 C16 H16 119.8 . . ?
C130 C16 H16 119.8 . . ?
C130 C16 C76 120.4(6) . . ?
C53 C17 C130 119.4(6) . . ?
C244 C17 C53 117.5(6) . . ?
C244 C17 C130 123.1(6) . . ?
N4 C18 C44 122.4(6) . . ?
N4 C18 C230 118.3(6) . . ?
C44 C18 C230 119.3(6) . . ?
C30 C22 H22 120.7 . . ?
C30 C22 C198 118.6(7) . . ?
C198 C22 H22 120.7 . . ?
N25 C23 H23 117.9 . . ?
N25 C23 C255 124.1(7) . . ?
C255 C23 H23 117.9 . . ?
N2 C24 C30 115.8(6) . . ?
N2 C24 C160 121.9(6) . . ?
C160 C24 C30 122.2(6) . . ?
C191 C25 H25 120.8 . . ?
C191 C25 C240 118.4(8) . . ?
C240 C25 H25 120.8 . . ?
C74 C26 C39 121.3(7) . . ?
C118 C26 C39 119.6(7) . . ?
C118 C26 C74 118.8(6) . . ?
N5 C30 C22 122.3(6) . . ?
N5 C30 C24 114.3(6) . . ?
C22 C30 C24 123.4(6) . . ?
O1 C31 C188 120.7(6) . . ?
C139 C31 O1 116.9(6) . . ?
C139 C31 C188 122.4(6) . . ?
N22 C36 C106 120.6(6) . . ?
N22 C36 C200 115.9(6) . . ?
C106 C36 C200 123.4(6) . . ?
C62 C38 C145 126.8(6) . . ?
C178 C38 C62 109.2(6) . . ?
C178 C38 C145 123.9(6) . . ?
N15 C39 C26 121.5(6) . . ?
N15 C39 C63 121.2(7) . . ?
C63 C39 C26 117.2(6) . . ?
C48 C42 H42 120.1 . . ?
C48 C42 C140 119.7(6) . . ?
C140 C42 H42 120.1 . . ?
N3 C43 H43 119.3 . . ?
C95 C43 N3 121.4(7) . . ?
C95 C43 H43 119.3 . . ?
C18 C44 H44 120.2 . . ?
C18 C44 C220 119.6(6) . . ?
C220 C44 H44 120.2 . . ?
C102 C46 C123 107.9(6) . . ?
C102 C46 C184 127.4(6) . . ?
C123 C46 C184 124.1(6) . . ?
C95 C47 H47 120.5 . . ?
C95 C47 C206 119.1(7) . . ?
C206 C47 H47 120.5 . . ?
C42 C48 C94 119.2(6) . . ?
C108 C48 C42 121.6(6) . . ?
C108 C48 C94 119.2(6) . . ?
H52A C52 H52B 109.5 . . ?
H52A C52 H52C 109.5 . . ?
H52B C52 H52C 109.5 . . ?
C102 C52 H52A 109.5 . . ?
C102 C52 H52B 109.5 . . ?
C102 C52 H52C 109.5 . . ?
C17 C53 H53 118.5 . . ?
C17 C53 C105 123.0(7) . . ?
C105 C53 H53 118.5 . . ?
C168 C54 H54 120.5 . . ?
C168 C54 C194 118.9(7) . . ?
C194 C54 H54 120.5 . . ?
C225 C57 H57 117.4 . . ?
C225 C57 C231 125.2(9) . . ?
C231 C57 H57 117.4 . . ?
N2 C58 H58 117.3 . . ?
N2 C58 C224 125.5(6) . . ?
C224 C58 H58 117.3 . . ?
C174 C61 C147 120.4(6) . . ?
C208 C61 C147 121.2(6) . . ?
C208 C61 C174 118.5(6) . . ?
N9 C62 C38 109.4(6) . . ?
N9 C62 C162 121.8(6) . . ?
C38 C62 C162 128.7(6) . . ?
C39 C63 H63 120.6 . . ?
C127 C63 C39 118.9(7) . . ?
C127 C63 H63 120.6 . . ?
C8 C74 C26 119.6(7) . . ?
C8 C74 H74 120.2 . . ?
C26 C74 H74 120.2 . . ?
N22 C76 C16 119.3(6) . . ?
N22 C76 C152 115.7(6) . . ?
C16 C76 C152 124.9(6) . . ?
C12 C78 H78 121.2 . . ?
C12 C78 C192 117.5(7) . . ?
C192 C78 H78 121.2 . . ?
C131 C79 H79 118.4 . . ?
C131 C79 C230 123.2(6) . . ?
C230 C79 H79 118.4 . . ?
C165 C81 C217 123.1(7) . . ?
C165 C81 C237 119.3(7) . . ?
C237 C81 C217 117.6(7) . . ?
C146 C85 H85 121.2 . . ?
C146 C85 C222 117.5(7) . . ?
C222 C85 H85 121.2 . . ?
H88A C88 H88B 109.5 . . ?
H88A C88 H88C 109.5 . . ?
H88B C88 H88C 109.5 . . ?
C123 C88 H88A 109.5 . . ?
C123 C88 H88B 109.5 . . ?
C123 C88 H88C 109.5 . . ?
C139 C94 C48 118.5(6) . . ?
C170 C94 C48 118.9(6) . . ?
C170 C94 C139 122.7(6) . . ?
C43 C95 C47 119.7(7) . . ?
C43 C95 H95 120.1 . . ?
C47 C95 H95 120.1 . . ?
N27 C97 C204 115.3(6) . . ?
N27 C97 C237 120.8(7) . . ?
C237 C97 C204 123.8(6) . . ?
C46 C102 C52 125.2(6) . . ?
C46 C102 C174 105.9(6) . . ?
C174 C102 C52 128.5(6) . . ?
C192 C103 H103 121.7 . . ?
C233 C103 H103 121.7 . . ?
C233 C103 C192 116.7(7) . . ?
C53 C105 H105 121.0 . . ?
C53 C105 C185 118.1(7) . . ?
C185 C105 H105 121.0 . . ?
C36 C106 H106 119.6 . . ?
C130 C106 C36 120.8(6) . . ?
C130 C106 H106 119.6 . . ?
C48 C108 H108 119.3 . . ?
C188 C108 C48 121.4(7) . . ?
C188 C108 H108 119.3 . . ?
H11G C111 H11H 109.5 . . ?
H11G C111 H11I 109.5 . . ?
H11H C111 H11I 109.5 . . ?
C119 C111 H11G 109.5 . . ?
C119 C111 H11H 109.5 . . ?
C119 C111 H11I 109.5 . . ?
H11J C115 H11K 109.5 . . ?
H11J C115 H11L 109.5 . . ?
H11K C115 H11L 109.5 . . ?
C119 C115 H11J 109.5 . . ?
C119 C115 H11K 109.5 . . ?
C119 C115 H11L 109.5 . . ?
C26 C118 H118 118.5 . . ?
C26 C118 C254 123.1(7) . . ?
C254 C118 H118 118.5 . . ?
C2 C119 C111 104.3(9) . . ?
C115 C119 C2 112.3(11) . . ?
C115 C119 C111 106.6(11) . . ?
C231 C119 C2 107.3(10) . . ?
C231 C119 C111 109.1(10) . . ?
C231 C119 C115 116.5(9) . . ?
N11 C123 C46 107.3(6) . . ?
N11 C123 C88 124.6(6) . . ?
C46 C123 C88 127.9(6) . . ?
C185 C125 H125 118.6 . . ?
C244 C125 H125 118.6 . . ?
C244 C125 C185 122.8(7) . . ?
C218 C126 C139 120.9(6) . . ?
C222 C126 C139 120.6(6) . . ?
C222 C126 C218 118.5(7) . . ?
C63 C127 H127 120.2 . . ?
C63 C127 C253 119.6(7) . . ?
C253 C127 H127 120.2 . . ?
N25 C128 C236 115.4(7) . . ?
N25 C128 C249 122.3(7) . . ?
C249 C128 C236 122.3(6) . . ?
C3 C129 H129 120.6 . . ?
C236 C129 C3 118.8(7) . . ?
C236 C129 H129 120.6 . . ?
C16 C130 C17 120.7(6) . . ?
C106 C130 C16 117.2(6) . . ?
C106 C130 C17 122.1(6) . . ?
C79 C131 H131 120.4 . . ?
C79 C131 C145 119.2(6) . . ?
C145 C131 H131 120.4 . . ?
C31 C139 C94 119.5(6) . . ?
C31 C139 C126 122.0(6) . . ?
C94 C139 C126 118.5(6) . . ?
C42 C140 C198 119.6(6) . . ?
C153 C140 C42 117.3(6) . . ?
C153 C140 C198 123.2(6) . . ?
N19 C141 C155 121.9(7) . . ?
N19 C141 C250 114.7(6) . . ?
C155 C141 C250 123.4(7) . . ?
C152 C143 H143 120.5 . . ?
C220 C143 H143 120.5 . . ?
C220 C143 C152 118.9(6) . . ?
C131 C145 C38 118.8(6) . . ?
C247 C145 C38 122.9(6) . . ?
C247 C145 C131 118.2(6) . . ?
C85 C146 H146 119.3 . . ?
C85 C146 C172 121.3(7) . . ?
C172 C146 H146 119.3 . . ?
C61 C147 H14A 109.5 . . ?
C61 C147 H14B 109.5 . . ?
C61 C147 H14C 109.5 . . ?
H14A C147 H14B 109.5 . . ?
H14A C147 H14C 109.5 . . ?
H14B C147 H14C 109.5 . . ?
H15D C151 H15E 109.5 . . ?
H15D C151 H15F 109.5 . . ?
H15E C151 H15F 109.5 . . ?
C178 C151 H15D 109.5 . . ?
C178 C151 H15E 109.5 . . ?
C178 C151 H15F 109.5 . . ?
N4 C152 C76 117.0(6) . . ?
N4 C152 C143 121.2(6) . . ?
C143 C152 C76 121.8(6) . . ?
C140 C153 H153 118.3 . . ?
C170 C153 C140 123.4(7) . . ?
C170 C153 H153 118.3 . . ?
C3 C155 H155 121.0 . . ?
C141 C155 C3 118.1(7) . . ?
C141 C155 H155 121.0 . . ?
C230 C158 H158 119.4 . . ?
C230 C158 C247 121.3(6) . . ?
C247 C158 H158 119.4 . . ?
C24 C160 H160 121.8 . . ?
C181 C160 C24 116.4(6) . . ?
C181 C160 H160 121.8 . . ?
C62 C162 H16A 109.5 . . ?
C62 C162 H16B 109.5 . . ?
C62 C162 H16C 109.5 . . ?
H16A C162 H16B 109.5 . . ?
H16A C162 H16C 109.5 . . ?
H16B C162 H16C 109.5 . . ?
C81 C165 H165 119.8 . . ?
C81 C165 C180 120.3(7) . . ?
C180 C165 H165 119.8 . . ?
C54 C168 H168 118.8 . . ?
C54 C168 C218 122.4(7) . . ?
C218 C168 H168 118.8 . . ?
C94 C170 H170 119.3 . . ?
C153 C170 C94 121.4(7) . . ?
C153 C170 H170 119.3 . . ?
C146 C172 C251 121.2(7) . . ?
C218 C172 C146 119.0(6) . . ?
C218 C172 C251 119.6(7) . . ?
C215 C173 H173 120.2 . . ?
C215 C173 C228 119.7(7) . . ?
C228 C173 H173 120.2 . . ?
N11 C174 C61 120.9(6) . . ?
N11 C174 C102 108.4(6) . . ?
C61 C174 C102 130.6(7) . . ?
N18 C176 H176 118.9 . . ?
N18 C176 C240 122.2(7) . . ?
C240 C176 H176 118.9 . . ?
C38 C178 C151 127.3(6) . . ?
C38 C178 C208 106.2(6) . . ?
C208 C178 C151 125.7(6) . . ?
C249 C179 H179 120.2 . . ?
C249 C179 C255 119.7(8) . . ?
C255 C179 H179 120.2 . . ?
N27 C180 C165 120.1(6) . . ?
N27 C180 C212 116.1(6) . . ?
C165 C180 C212 123.7(7) . . ?
C160 C181 H181 119.0 . . ?
C224 C181 C160 121.9(7) . . ?
C224 C181 H181 119.0 . . ?
C8 C184 C46 123.1(6) . . ?
C254 C184 C8 117.7(6) . . ?
C254 C184 C46 119.2(6) . . ?
C105 C185 C195 118.8(7) . . ?
C125 C185 C105 117.0(7) . . ?
C125 C185 C195 124.2(7) . . ?
H18A C187 H18B 109.5 . . ?
H18A C187 H18C 109.5 . . ?
H18B C187 H18C 109.5 . . ?
C195 C187 H18A 109.5 . . ?
C195 C187 H18B 109.5 . . ?
C195 C187 H18C 109.5 . . ?
C31 C188 H188 120.7 . . ?
C108 C188 C31 118.5(7) . . ?
C108 C188 H188 120.7 . . ?
O1 C189 H18D 109.5 . . ?
O1 C189 H18E 109.5 . . ?
O1 C189 H18F 109.5 . . ?
H18D C189 H18E 109.5 . . ?
H18D C189 H18F 109.5 . . ?
H18E C189 H18F 109.5 . . ?
C25 C191 H191 119.8 . . ?
C25 C191 C250 120.3(7) . . ?
C250 C191 H191 119.8 . . ?
C78 C192 C103 119.1(7) . . ?
C78 C192 H192 120.4 . . ?
C103 C192 H192 120.4 . . ?
C54 C194 C3 119.0(6) . . ?
C251 C194 C3 120.7(7) . . ?
C251 C194 C54 120.3(6) . . ?
C185 C195 C213 104.7(7) . . ?
C187 C195 C185 112.9(6) . . ?
C187 C195 C213 108.9(7) . . ?
C187 C195 C248 112.0(7) . . ?
C248 C195 C185 110.5(7) . . ?
C248 C195 C213 107.4(7) . . ?
C11 C198 C22 116.1(6) . . ?
C11 C198 C140 123.1(6) . . ?
C22 C198 C140 120.8(6) . . ?
N14 C200 C36 116.4(6) . . ?
N14 C200 C258 120.3(6) . . ?
C258 C200 C36 123.3(6) . . ?
N3 C204 C97 113.7(6) . . ?
C206 C204 N3 123.1(7) . . ?
C206 C204 C97 123.1(7) . . ?
C47 C206 H206 120.8 . . ?
C204 C206 C47 118.4(7) . . ?
C204 C206 H206 120.8 . . ?
O4 C207 H20D 109.5 . . ?
O4 C207 H20E 109.5 . . ?
O4 C207 H20F 109.5 . . ?
H20D C207 H20E 109.5 . . ?
H20D C207 H20F 109.5 . . ?
H20E C207 H20F 109.5 . . ?
N9 C208 C61 123.3(6) . . ?
N9 C208 C178 106.4(5) . . ?
C61 C208 C178 130.2(6) . . ?
N15 C212 C180 115.2(6) . . ?
C253 C212 N15 122.3(7) . . ?
C253 C212 C180 122.4(7) . . ?
C195 C213 H21D 109.5 . . ?
C195 C213 H21E 109.5 . . ?
C195 C213 H21F 109.5 . . ?
H21D C213 H21E 109.5 . . ?
H21D C213 H21F 109.5 . . ?
H21E C213 H21F 109.5 . . ?
C173 C215 H215 120.6 . . ?
C258 C215 C173 118.7(8) . . ?
C258 C215 H215 120.6 . . ?
C81 C217 C219 119.7(7) . . ?
C225 C217 C81 124.7(8) . . ?
C225 C217 C219 114.6(8) . . ?
C126 C218 C168 122.8(6) . . ?
C172 C218 C126 120.0(6) . . ?
C172 C218 C168 117.2(6) . . ?
C217 C219 H219 119.2 . . ?
C223 C219 C217 121.6(8) . . ?
C223 C219 H219 119.2 . . ?
C44 C220 H220 120.7 . . ?
C143 C220 C44 118.6(7) . . ?
C143 C220 H220 120.7 . . ?
O4 C222 C85 120.7(6) . . ?
C126 C222 O4 115.8(6) . . ?
C126 C222 C85 123.5(6) . . ?
C219 C223 H223 116.4 . . ?
C219 C223 C231 127.1(9) . . ?
C231 C223 H223 116.4 . . ?
C58 C224 H224 121.8 . . ?
C181 C224 C58 116.5(7) . . ?
C181 C224 H224 121.8 . . ?
C57 C225 H225 119.2 . . ?
C217 C225 C57 121.6(9) . . ?
C217 C225 H225 119.2 . . ?
N14 C228 C173 120.5(7) . . ?
N14 C228 H228 119.7 . . ?
C173 C228 H228 119.7 . . ?
C79 C230 C18 119.8(6) . . ?
C79 C230 C158 119.2(6) . . ?
C158 C230 C18 120.5(6) . . ?
C57 C231 C119 122.8(9) . . ?
C223 C231 C57 109.7(8) . . ?
C223 C231 C119 127.4(9) . . ?
N13 C233 C103 125.4(7) . . ?
N13 C233 H233 117.3 . . ?
C103 C233 H233 117.3 . . ?
N19 C236 C128 113.5(6) . . ?
N19 C236 C129 122.0(7) . . ?
C129 C236 C128 124.6(7) . . ?
C81 C237 C97 117.9(7) . . ?
C81 C237 H237 121.1 . . ?
C97 C237 H237 121.1 . . ?
C25 C240 H240 120.3 . . ?
C176 C240 C25 119.4(8) . . ?
C176 C240 H240 120.3 . . ?
C17 C244 H244 119.2 . . ?
C125 C244 C17 121.5(7) . . ?
C125 C244 H244 119.2 . . ?
N5 C245 C11 121.2(6) . . ?
N5 C245 C12 114.3(6) . . ?
C11 C245 C12 124.4(6) . . ?
C145 C247 H247 120.6 . . ?
C158 C247 C145 118.7(6) . . ?
C158 C247 H247 120.6 . . ?
C195 C248 H24A 109.5 . . ?
C195 C248 H24B 109.5 . . ?
C195 C248 H24C 109.5 . . ?
H24A C248 H24B 109.5 . . ?
H24A C248 H24C 109.5 . . ?
H24B C248 H24C 109.5 . . ?
C128 C249 C179 118.7(7) . . ?
C128 C249 H249 120.7 . . ?
C179 C249 H249 120.7 . . ?
N18 C250 C141 114.4(7) . . ?
N18 C250 C191 120.1(7) . . ?
C191 C250 C141 125.5(6) . . ?
C172 C251 H251 119.2 . . ?
C194 C251 C172 121.5(7) . . ?
C194 C251 H251 119.2 . . ?
C127 C253 H253 120.5 . . ?
C212 C253 C127 119.0(7) . . ?
C212 C253 H253 120.5 . . ?
C118 C254 H254 120.5 . . ?
C184 C254 C118 119.0(7) . . ?
C184 C254 H254 120.5 . . ?
C23 C255 C179 115.6(8) . . ?
C23 C255 H255 122.2 . . ?
C179 C255 H255 122.2 . . ?
F4 B2 N9 111.1(6) . . ?
F4 B2 N11 111.3(5) . . ?
F8 B2 F4 108.6(6) . . ?
F8 B2 N9 109.4(5) . . ?
F8 B2 N11 109.0(6) . . ?
N9 B2 N11 107.4(6) . . ?
F10 P1 F18 88.9(3) . . ?
F10 P1 F20 179.4(3) . . ?
F12 P1 F10 90.3(3) . . ?
F12 P1 F18 86.5(3) . . ?
F12 P1 F20 90.0(3) . . ?
F14 P1 F10 91.8(3) . . ?
F14 P1 F12 177.3(4) . . ?
F14 P1 F18 91.8(3) . . ?
F14 P1 F20 87.8(3) . . ?
F16 P1 F10 90.4(3) . . ?
F16 P1 F12 87.6(3) . . ?
F16 P1 F14 94.0(3) . . ?
F16 P1 F18 174.1(3) . . ?
F16 P1 F20 90.2(3) . . ?
F20 P1 F18 90.6(3) . . ?
F2 P2 F7 87.1(4) . . ?
F2 P2 F33 176.9(4) . . ?
F15 P2 F2 89.8(4) . . ?
F15 P2 F7 176.9(4) . . ?
F15 P2 F29 89.1(4) . . ?
F15 P2 F33 92.9(4) . . ?
F29 P2 F2 88.4(4) . . ?
F29 P2 F7 90.6(4) . . ?
F29 P2 F33 90.0(3) . . ?
F31 P2 F2 91.2(3) . . ?
F31 P2 F7 89.7(4) . . ?
F31 P2 F15 90.6(4) . . ?
F31 P2 F29 179.4(4) . . ?
F31 P2 F33 90.5(3) . . ?
F33 P2 F7 90.3(4) . . ?
F11 P3 F5 88.2(6) . . ?
F21 P3 F5 177.6(7) . . ?
F21 P3 F11 89.4(7) . . ?
F21 P3 F41 96.3(5) . . ?
F21 P3 F43 89.5(5) . . ?
F21 P3 F45 93.7(7) . . ?
F41 P3 F5 83.2(4) . . ?
F41 P3 F11 88.5(4) . . ?
F41 P3 F43 174.1(4) . . ?
F43 P3 F5 91.0(4) . . ?
F43 P3 F11 90.1(4) . . ?
F45 P3 F5 88.7(5) . . ?
F45 P3 F11 176.9(7) . . ?
F45 P3 F41 91.6(4) . . ?
F45 P3 F43 89.4(4) . . ?
F24 P4 F22 90.4(4) . . ?
F26 P4 F22 177.6(5) . . ?
F26 P4 F24 90.7(4) . . ?
F26 P4 F28 88.6(4) . . ?
F26 P4 F30 89.8(4) . . ?
F26 P4 F32 89.0(4) . . ?
F28 P4 F22 89.2(4) . . ?
F28 P4 F24 88.3(4) . . ?
F30 P4 F22 92.3(4) . . ?
F30 P4 F24 92.9(4) . . ?
F30 P4 F28 178.0(5) . . ?
F30 P4 F32 89.2(4) . . ?
F32 P4 F22 89.8(4) . . ?
F32 P4 F24 177.9(5) . . ?
F32 P4 F28 89.5(4) . . ?
F9 P5 F17 177.3(5) . . ?
F9 P5 F19 89.9(4) . . ?
F9 P5 F35 91.7(5) . . ?
F9 P5 F37 90.2(4) . . ?
F9 P5 F39 89.5(4) . . ?
F17 P5 F19 92.3(3) . . ?
F17 P5 F35 89.9(3) . . ?
F17 P5 F37 88.2(3) . . ?
F17 P5 F39 88.3(3) . . ?
F19 P5 F35 88.0(3) . . ?
F19 P5 F37 91.8(3) . . ?
F19 P5 F39 178.0(4) . . ?
F35 P5 F37 178.1(4) . . ?
F35 P5 F39 90.2(3) . . ?
F39 P5 F37 90.1(3) . . ?
F34 P6 F40 89.8(4) . . ?
F36 P6 F34 89.8(4) . . ?
F36 P6 F38 89.4(4) . . ?
F36 P6 F40 176.5(6) . . ?
F36 P6 F42 95.8(7) . . ?
F36 P6 F44 90.5(5) . . ?
F38 P6 F34 179.2(4) . . ?
F38 P6 F40 91.0(4) . . ?
F42 P6 F34 93.7(4) . . ?
F42 P6 F38 86.5(4) . . ?
F42 P6 F40 87.7(7) . . ?
F42 P6 F44 173.2(7) . . ?
F44 P6 F34 88.9(3) . . ?
F44 P6 F38 91.0(3) . . ?
F44 P6 F40 86.0(5) . . ?
F13 P7 F3 90.6(4) . . ?
F13 P7 F23 93.2(6) . . ?
F13 P7 F25 91.1(5) . . ?
F13 P7 F27 178.6(4) . . ?
F13 P7 F46 91.9(4) . . ?
F23 P7 F3 90.0(3) . . ?
F23 P7 F25 175.6(6) . . ?
F23 P7 F27 87.5(6) . . ?
F23 P7 F46 91.5(3) . . ?
F25 P7 F3 89.3(3) . . ?
F25 P7 F27 88.1(5) . . ?
F27 P7 F3 88.2(3) . . ?
F46 P7 F3 177.1(3) . . ?
F46 P7 F25 89.1(3) . . ?
F46 P7 F27 89.3(4) . . ?
C200 C258 H258 120.1 . . ?
C215 C258 C200 119.8(7) . . ?
C215 C258 H258 120.1 . . ?

loop_
_geom_bond_atom_site_label_1
_geom_bond_atom_site_label_2
_geom_bond_distance
_geom_bond_site_symmetry_2
_geom_bond_publ_flag
Zn1 N1 2.075(5) . ?
Zn1 N7 2.191(5) . ?
Zn1 N8 2.174(5) . ?
Zn1 N17 2.210(6) . ?
Zn1 N21 2.218(6) . ?
Zn1 N24 2.085(5) . ?
Zn4 N12 2.073(5) . ?
Zn4 N16 2.260(5) . ?
Zn4 N20 2.056(5) . ?
Zn4 N23 2.142(6) . ?
Zn4 N26 2.234(6) . ?
Zn4 N161 2.204(6) . ?
F1 B1 1.373(9) . ?
F6 B1 1.407(9) . ?
O2 C77 1.383(10) . ?
O2 C90 1.407(8) . ?
O3 C91 1.387(8) . ?
O3 C193 1.423(11) . ?
N1 C80 1.324(9) . ?
N1 C100 1.336(8) . ?
N6 C4 1.359(8) . ?
N6 C19 1.394(8) . ?
N6 B1 1.555(9) . ?
N7 C21 1.377(8) . ?
N7 C93 1.345(8) . ?
N8 C14 1.294(9) . ?
N8 C211 1.371(8) . ?
N10 C10 1.376(8) . ?
N10 C202 1.354(8) . ?
N10 B1 1.542(8) . ?
N12 C122 1.318(8) . ?
N12 C135 1.346(8) . ?
N16 C35 1.367(9) . ?
N16 C124 1.350(8) . ?
N17 C201 1.331(9) . ?
N17 C242 1.356(9) . ?
N20 C96 1.363(9) . ?
N20 C214 1.349(9) . ?
N21 C55 1.375(9) . ?
N21 C84 1.348(9) . ?
N23 C136 1.376(9) . ?
N23 C243 1.298(9) . ?
N24 C6 1.354(9) . ?
N24 C99 1.369(9) . ?
N26 C71 1.304(9) . ?
N26 C182 1.356(9) . ?
C1 C34 1.380(10) . ?
C1 C66 1.392(9) . ?
C1 C142 1.488(8) . ?
C4 C104 1.468(10) . ?
C4 C112 1.411(9) . ?
C5 H5 0.9300 . ?
C5 C190 1.405(11) . ?
C5 C211 1.398(10) . ?
C6 C60 1.322(9) . ?
C6 C84 1.508(10) . ?
C7 H7 0.9300 . ?
C7 C183 1.393(11) . ?
C7 C229 1.316(12) . ?
C9 H9 0.9300 . ?
C9 C83 1.405(11) . ?
C9 C205 1.328(11) . ?
C10 C69 1.446(8) . ?
C10 C169 1.409(9) . ?
C13 H13 0.9300 . ?
C13 C171 1.356(11) . ?
C13 C229 1.375(12) . ?
C14 H14 0.9300 . ?
C14 C70 1.360(11) . ?
C15 H15 0.9300 . ?
C15 C107 1.377(9) . ?
C15 C134 1.433(10) . ?
C19 C37 1.444(9) . ?
C19 C169 1.395(8) . ?
C20 C50 1.426(10) . ?
C20 C72 1.361(9) . ?
C20 C124 1.464(9) . ?
C21 C98 1.484(9) . ?
C21 C199 1.386(9) . ?
C27 H27 0.9300 . ?
C27 C149 1.389(9) . ?
C27 C182 1.366(10) . ?
C28 H28 0.9300 . ?
C28 C66 1.405(9) . ?
C28 C98 1.393(9) . ?
C29 C113 1.475(14) . ?
C29 C117 1.485(13) . ?
C29 C229 1.592(11) . ?
C29 C235 1.569(16) . ?
C32 H32 0.9300 . ?
C32 C50 1.373(9) . ?
C32 C150 1.388(9) . ?
C33 H33 0.9300 . ?
C33 C75 1.365(10) . ?
C33 C90 1.412(11) . ?
C34 H34 0.9300 . ?
C34 C110 1.390(9) . ?
C35 C135 1.465(9) . ?
C35 C159 1.372(9) . ?
C37 C112 1.400(9) . ?
C37 C232 1.485(10) . ?
C40 H40A 0.9600 . ?
C40 H40B 0.9600 . ?
C40 H40C 0.9600 . ?
C40 C169 1.498(9) . ?
C41 C89 1.378(10) . ?
C41 C101 1.549(9) . ?
C41 C256 1.416(10) . ?
C45 C107 1.394(10) . ?
C45 C164 1.509(9) . ?
C45 C257 1.397(10) . ?
C49 H49 0.9300 . ?
C49 C67 1.371(9) . ?
C49 C239 1.441(10) . ?
C50 H50 0.9300 . ?
C51 H51A 0.9600 . ?
C51 H51B 0.9600 . ?
C51 H51C 0.9600 . ?
C51 C101 1.491(12) . ?
C55 H55 0.9300 . ?
C55 C221 1.304(10) . ?
C56 C60 1.425(10) . ?
C56 C196 1.370(10) . ?
C56 C239 1.459(9) . ?
C59 C132 1.364(9) . ?
C59 C144 1.481(9) . ?
C59 C154 1.402(9) . ?
C60 H60 0.9300 . ?
C64 C73 1.439(10) . ?
C64 C186 1.439(11) . ?
C64 C246 1.395(10) . ?
C65 H65 0.9300 . ?
C65 C124 1.387(9) . ?
C65 C157 1.379(10) . ?
C66 H66 0.9300 . ?
C67 H67 0.9300 . ?
C67 C186 1.384(10) . ?
C68 H68 0.9300 . ?
C68 C86 1.396(10) . ?
C68 C121 1.386(10) . ?
C69 C142 1.403(9) . ?
C69 C216 1.487(9) . ?
C70 H70 0.9300 . ?
C70 C190 1.410(11) . ?
C71 H71 0.9300 . ?
C71 C175 1.386(10) . ?
C72 H72 0.9300 . ?
C72 C238 1.395(9) . ?
C73 H73 0.9300 . ?
C73 C239 1.343(10) . ?
C75 H75 0.9300 . ?
C75 C167 1.437(10) . ?
C77 H77A 0.9600 . ?
C77 H77B 0.9600 . ?
C77 H77C 0.9600 . ?
C80 C82 1.390(10) . ?
C80 C242 1.486(9) . ?
C82 H82 0.9300 . ?
C82 C252 1.368(10) . ?
C83 H83 0.9300 . ?
C83 C242 1.403(10) . ?
C84 C210 1.358(10) . ?
C86 H86 0.9300 . ?
C86 C136 1.354(11) . ?
C87 H87 0.9300 . ?
C87 N161 1.336(10) . ?
C87 C209 1.408(12) . ?
C89 H89 0.9300 . ?
C89 C133 1.417(9) . ?
C90 C137 1.359(11) . ?
C91 C234 1.390(10) . ?
C91 C241 1.400(11) . ?
C93 C100 1.484(9) . ?
C93 C120 1.368(10) . ?
C96 C116 1.374(10) . ?
C96 C177 1.479(10) . ?
C98 C110 1.389(10) . ?
C99 C196 1.396(9) . ?
C99 C211 1.465(10) . ?
C100 C163 1.400(9) . ?
C101 C197 1.541(11) . ?
C101 C203 1.525(12) . ?
C104 H10A 0.9600 . ?
C104 H10B 0.9600 . ?
C104 H10C 0.9600 . ?
C107 H107 0.9300 . ?
C109 H109 0.9300 . ?
C109 C177 1.376(11) . ?
C109 C227 1.332(12) . ?
C110 H110 0.9300 . ?
C112 C150 1.491(9) . ?
C113 H11A 0.9600 . ?
C113 H11B 0.9600 . ?
C113 H11C 0.9600 . ?
C114 H114 0.9300 . ?
C114 C164 1.367(10) . ?
C114 C214 1.383(9) . ?
C116 H116 0.9300 . ?
C116 C164 1.388(10) . ?
C117 H11D 0.9600 . ?
C117 H11E 0.9600 . ?
C117 H11F 0.9600 . ?
C120 H120 0.9300 . ?
C120 C148 1.407(10) . ?
C121 H121 0.9300 . ?
C121 C243 1.379(11) . ?
C122 C132 1.422(9) . ?
C122 C182 1.488(9) . ?
C132 H132 0.9300 . ?
C133 H133 0.9300 . ?
C133 C144 1.397(10) . ?
C134 C137 1.454(9) . ?
C134 C167 1.433(11) . ?
C135 C154 1.397(9) . ?
C136 C214 1.472(10) . ?
C137 C234 1.485(10) . ?
C138 H138 0.9300 . ?
C138 C144 1.405(9) . ?
C138 C256 1.364(10) . ?
C142 C202 1.400(9) . ?
C148 H148 0.9300 . ?
C148 C199 1.413(10) . ?
C149 H149 0.9300 . ?
C149 C175 1.375(10) . ?
C150 C238 1.399(10) . ?
C154 H154 0.9300 . ?
C156 H15A 0.9600 . ?
C156 H15B 0.9600 . ?
C156 H15C 0.9600 . ?
C156 C202 1.525(10) . ?
C157 H157 0.9300 . ?
C157 C159 1.391(10) . ?
C159 H159 0.9300 . ?
N161 C177 1.365(9) . ?
C163 H163 0.9300 . ?
C163 C252 1.387(9) . ?
C166 C171 1.412(11) . ?
C166 C183 1.392(11) . ?
C166 C252 1.498(9) . ?
C167 C257 1.418(9) . ?
C171 H171 0.9300 . ?
C175 H175 0.9300 . ?
C183 H183 0.9300 . ?
C186 C234 1.409(9) . ?
C190 H190 0.9300 . ?
C193 H19A 0.9600 . ?
C193 H19B 0.9600 . ?
C193 H19C 0.9600 . ?
C196 H196 0.9300 . ?
C197 H19D 0.9600 . ?
C197 H19E 0.9600 . ?
C197 H19F 0.9600 . ?
C199 H199 0.9300 . ?
C201 H201 0.9300 . ?
C201 C205 1.394(10) . ?
C203 H20A 0.9600 . ?
C203 H20B 0.9600 . ?
C203 H20C 0.9600 . ?
C205 H205 0.9300 . ?
C209 H209 0.9300 . ?
C209 C227 1.364(11) . ?
C210 H210 0.9300 . ?
C210 C226 1.368(11) . ?
C216 H21A 0.9600 . ?
C216 H21B 0.9600 . ?
C216 H21C 0.9600 . ?
C221 H221 0.9300 . ?
C221 C226 1.416(11) . ?
C226 H226 0.9300 . ?
C227 H227 0.9300 . ?
C232 H23A 0.9600 . ?
C232 H23B 0.9600 . ?
C232 H23C 0.9600 . ?
C235 H23D 0.9600 . ?
C235 H23E 0.9600 . ?
C235 H23F 0.9600 . ?
C238 H238 0.9300 . ?
C241 H241 0.9300 . ?
C241 C246 1.369(10) . ?
C243 H243 0.9300 . ?
C246 H246 0.9300 . ?
C256 H256 0.9300 . ?
C257 H257 0.9300 . ?
Zn2 N2 2.207(6) . ?
Zn2 N4 2.250(5) . ?
Zn2 N5 2.057(6) . ?
Zn2 N13 2.168(6) . ?
Zn2 N14 2.215(6) . ?
Zn2 N22 2.082(6) . ?
Zn3 N3 2.181(6) . ?
Zn3 N15 2.243(6) . ?
Zn3 N18 2.174(7) . ?
Zn3 N19 2.040(6) . ?
Zn3 N25 2.206(7) . ?
Zn3 N27 2.055(6) . ?
F4 B2 1.402(9) . ?
F8 B2 1.397(9) . ?
O1 C31 1.390(8) . ?
O1 C189 1.379(10) . ?
O4 C207 1.422(10) . ?
O4 C222 1.393(8) . ?
N2 C24 1.345(9) . ?
N2 C58 1.309(9) . ?
N3 C43 1.359(9) . ?
N3 C204 1.343(9) . ?
N4 C18 1.349(9) . ?
N4 C152 1.361(8) . ?
N5 C30 1.350(9) . ?
N5 C245 1.309(9) . ?
N9 C62 1.360(8) . ?
N9 C208 1.374(9) . ?
N9 B2 1.545(10) . ?
N11 C123 1.329(8) . ?
N11 C174 1.370(9) . ?
N11 B2 1.557(9) . ?
N13 C12 1.370(9) . ?
N13 C233 1.327(10) . ?
N14 C200 1.359(9) . ?
N14 C228 1.318(10) . ?
N15 C39 1.332(9) . ?
N15 C212 1.366(9) . ?
N18 C176 1.321(10) . ?
N18 C250 1.363(9) . ?
N19 C141 1.343(10) . ?
N19 C236 1.343(10) . ?
N22 C36 1.325(9) . ?
N22 C76 1.353(9) . ?
N25 C23 1.320(10) . ?
N25 C128 1.330(9) . ?
N27 C97 1.332(9) . ?
N27 C180 1.339(9) . ?
C2 H2A 0.9600 . ?
C2 H2B 0.9600 . ?
C2 H2C 0.9600 . ?
C2 C119 1.634(18) . ?
C3 C129 1.390(11) . ?
C3 C155 1.401(10) . ?
C3 C194 1.481(9) . ?
C8 H8 0.9300 . ?
C8 C74 1.393(10) . ?
C8 C184 1.414(10) . ?
C11 H11 0.9300 . ?
C11 C198 1.392(10) . ?
C11 C245 1.368(10) . ?
C12 C78 1.388(11) . ?
C12 C245 1.498(10) . ?
C16 H16 0.9300 . ?
C16 C76 1.411(9) . ?
C16 C130 1.398(10) . ?
C17 C53 1.397(10) . ?
C17 C130 1.488(10) . ?
C17 C244 1.383(10) . ?
C18 C44 1.356(10) . ?
C18 C230 1.513(9) . ?
C22 H22 0.9300 . ?
C22 C30 1.368(9) . ?
C22 C198 1.431(10) . ?
C23 H23 0.9300 . ?
C23 C255 1.383(12) . ?
C24 C30 1.504(10) . ?
C24 C160 1.425(10) . ?
C25 H25 0.9300 . ?
C25 C191 1.366(11) . ?
C25 C240 1.387(11) . ?
C26 C39 1.496(10) . ?
C26 C74 1.404(11) . ?
C26 C118 1.340(10) . ?
C31 C139 1.366(10) . ?
C31 C188 1.420(10) . ?
C36 C106 1.394(10) . ?
C36 C200 1.461(10) . ?
C38 C62 1.365(10) . ?
C38 C145 1.499(9) . ?
C38 C178 1.365(10) . ?
C39 C63 1.413(10) . ?
C42 H42 0.9300 . ?
C42 C48 1.416(9) . ?
C42 C140 1.423(10) . ?
C43 H43 0.9300 . ?
C43 C95 1.350(11) . ?
C44 H44 0.9300 . ?
C44 C220 1.411(10) . ?
C46 C102 1.381(10) . ?
C46 C123 1.454(10) . ?
C46 C184 1.470(9) . ?
C47 H47 0.9300 . ?
C47 C95 1.366(11) . ?
C47 C206 1.402(11) . ?
C48 C94 1.440(10) . ?
C48 C108 1.408(10) . ?
C52 H52A 0.9600 . ?
C52 H52B 0.9600 . ?
C52 H52C 0.9600 . ?
C52 C102 1.508(10) . ?
C53 H53 0.9300 . ?
C53 C105 1.402(11) . ?
C54 H54 0.9300 . ?
C54 C168 1.351(10) . ?
C54 C194 1.446(10) . ?
C57 H57 0.9300 . ?
C57 C225 1.404(13) . ?
C57 C231 1.434(13) . ?
C58 H58 0.9300 . ?
C58 C224 1.391(10) . ?
C61 C147 1.508(10) . ?
C61 C174 1.422(9) . ?
C61 C208 1.388(9) . ?
C62 C162 1.483(10) . ?
C63 H63 0.9300 . ?
C63 C127 1.342(11) . ?
C74 H74 0.9300 . ?
C76 C152 1.450(9) . ?
C78 H78 0.9300 . ?
C78 C192 1.429(11) . ?
C79 H79 0.9300 . ?
C79 C131 1.355(9) . ?
C79 C230 1.355(10) . ?
C81 C165 1.371(11) . ?
C81 C217 1.452(11) . ?
C81 C237 1.397(11) . ?
C85 H85 0.9300 . ?
C85 C146 1.394(10) . ?
C85 C222 1.419(11) . ?
C88 H88A 0.9600 . ?
C88 H88B 0.9600 . ?
C88 H88C 0.9600 . ?
C88 C123 1.460(10) . ?
C94 C139 1.437(9) . ?
C94 C170 1.380(10) . ?
C95 H95 0.9300 . ?
C97 C204 1.501(10) . ?
C97 C237 1.414(10) . ?
C102 C174 1.432(9) . ?
C103 H103 0.9300 . ?
C103 C192 1.442(11) . ?
C103 C233 1.359(12) . ?
C105 H105 0.9300 . ?
C105 C185 1.460(11) . ?
C106 H106 0.9300 . ?
C106 C130 1.388(10) . ?
C108 H108 0.9300 . ?
C108 C188 1.384(10) . ?
C111 H11G 0.9600 . ?
C111 H11H 0.9600 . ?
C111 H11I 0.9600 . ?
C111 C119 1.652(19) . ?
C115 H11J 0.9600 . ?
C115 H11K 0.9600 . ?
C115 H11L 0.9600 . ?
C115 C119 1.484(16) . ?
C118 H118 0.9300 . ?
C118 C254 1.422(10) . ?
C119 C231 1.484(14) . ?
C125 H125 0.9300 . ?
C125 C185 1.388(11) . ?
C125 C244 1.378(10) . ?
C126 C139 1.505(10) . ?
C126 C218 1.433(9) . ?
C126 C222 1.354(10) . ?
C127 H127 0.9300 . ?
C127 C253 1.411(11) . ?
C128 C236 1.516(10) . ?
C128 C249 1.367(12) . ?
C129 H129 0.9300 . ?
C129 C236 1.381(10) . ?
C131 H131 0.9300 . ?
C131 C145 1.431(9) . ?
C140 C153 1.409(10) . ?
C140 C198 1.459(10) . ?
C141 C155 1.393(10) . ?
C141 C250 1.490(10) . ?
C143 H143 0.9300 . ?
C143 C152 1.402(10) . ?
C143 C220 1.386(10) . ?
C145 C247 1.417(10) . ?
C146 H146 0.9300 . ?
C146 C172 1.414(11) . ?
C147 H14A 0.9600 . ?
C147 H14B 0.9600 . ?
C147 H14C 0.9600 . ?
C151 H15D 0.9600 . ?
C151 H15E 0.9600 . ?
C151 H15F 0.9600 . ?
C151 C178 1.509(10) . ?
C153 H153 0.9300 . ?
C153 C170 1.330(10) . ?
C155 H155 0.9300 . ?
C158 H158 0.9300 . ?
C158 C230 1.376(10) . ?
C158 C247 1.398(9) . ?
C160 H160 0.9300 . ?
C160 C181 1.390(11) . ?
C162 H16A 0.9600 . ?
C162 H16B 0.9600 . ?
C162 H16C 0.9600 . ?
C165 H165 0.9300 . ?
C165 C180 1.388(10) . ?
C168 H168 0.9300 . ?
C168 C218 1.451(10) . ?
C170 H170 0.9300 . ?
C172 C218 1.409(10) . ?
C172 C251 1.426(10) . ?
C173 H173 0.9300 . ?
C173 C215 1.389(12) . ?
C173 C228 1.419(11) . ?
C176 H176 0.9300 . ?
C176 C240 1.365(12) . ?
C178 C208 1.455(9) . ?
C179 H179 0.9300 . ?
C179 C249 1.392(12) . ?
C179 C255 1.427(11) . ?
C180 C212 1.495(10) . ?
C181 H181 0.9300 . ?
C181 C224 1.352(11) . ?
C184 C254 1.392(10) . ?
C185 C195 1.539(10) . ?
C187 H18A 0.9600 . ?
C187 H18B 0.9600 . ?
C187 H18C 0.9600 . ?
C187 C195 1.507(11) . ?
C188 H188 0.9300 . ?
C189 H18D 0.9600 . ?
C189 H18E 0.9600 . ?
C189 H18F 0.9600 . ?
C191 H191 0.9300 . ?
C191 C250 1.376(11) . ?
C192 H192 0.9300 . ?
C194 C251 1.347(10) . ?
C195 C213 1.560(14) . ?
C195 C248 1.516(11) . ?
C200 C258 1.410(10) . ?
C204 C206 1.334(11) . ?
C206 H206 0.9300 . ?
C207 H20D 0.9600 . ?
C207 H20E 0.9600 . ?
C207 H20F 0.9600 . ?
C212 C253 1.336(11) . ?
C213 H21D 0.9600 . ?
C213 H21E 0.9600 . ?
C213 H21F 0.9600 . ?
C215 H215 0.9300 . ?
C215 C258 1.370(12) . ?
C217 C219 1.454(12) . ?
C217 C225 1.388(12) . ?
C219 H219 0.9300 . ?
C219 C223 1.332(12) . ?
C220 H220 0.9300 . ?
C223 H223 0.9300 . ?
C223 C231 1.429(13) . ?
C224 H224 0.9300 . ?
C225 H225 0.9300 . ?
C228 H228 0.9300 . ?
C233 H233 0.9300 . ?
C237 H237 0.9300 . ?
C240 H240 0.9300 . ?
C244 H244 0.9300 . ?
C247 H247 0.9300 . ?
C248 H24A 0.9600 . ?
C248 H24B 0.9600 . ?
C248 H24C 0.9600 . ?
C249 H249 0.9300 . ?
C251 H251 0.9300 . ?
C253 H253 0.9300 . ?
C254 H254 0.9300 . ?
C255 H255 0.9300 . ?
P1 F10 1.599(6) . ?
P1 F12 1.598(5) . ?
P1 F14 1.571(5) . ?
P1 F16 1.559(5) . ?
P1 F18 1.616(5) . ?
P1 F20 1.605(6) . ?
P2 F2 1.602(6) . ?
P2 F7 1.609(6) . ?
P2 F15 1.585(6) . ?
P2 F29 1.603(6) . ?
P2 F31 1.584(5) . ?
P2 F33 1.604(6) . ?
P3 F5 1.598(7) . ?
P3 F11 1.589(7) . ?
P3 F21 1.530(7) . ?
P3 F41 1.568(6) . ?
P3 F43 1.581(6) . ?
P3 F45 1.554(6) . ?
P4 F22 1.599(7) . ?
P4 F24 1.582(8) . ?
P4 F26 1.552(8) . ?
P4 F28 1.581(7) . ?
P4 F30 1.574(7) . ?
P4 F32 1.578(8) . ?
P5 F9 1.580(6) . ?
P5 F17 1.589(4) . ?
P5 F19 1.590(5) . ?
P5 F35 1.592(6) . ?
P5 F37 1.616(6) . ?
P5 F39 1.609(6) . ?
P6 F34 1.594(6) . ?
P6 F36 1.559(7) . ?
P6 F38 1.572(6) . ?
P6 F40 1.596(7) . ?
P6 F42 1.563(6) . ?
P6 F44 1.572(5) . ?
P7 F3 1.619(5) . ?
P7 F13 1.562(6) . ?
P7 F23 1.579(6) . ?
P7 F25 1.596(5) . ?
P7 F27 1.610(6) . ?
P7 F46 1.584(5) . ?
C258 H258 0.9300 . ?

loop_
_geom_torsion_atom_site_label_1
_geom_torsion_atom_site_label_2
_geom_torsion_atom_site_label_3
_geom_torsion_atom_site_label_4
_geom_torsion
_geom_torsion_site_symmetry_1
_geom_torsion_site_symmetry_2
_geom_torsion_site_symmetry_3
_geom_torsion_site_symmetry_4
_geom_torsion_publ_flag
Zn1 N1 C80 C82 171.3(5) . . . . ?
Zn1 N1 C80 C242 -10.3(8) . . . . ?
Zn1 N1 C100 C93 10.2(7) . . . . ?
Zn1 N1 C100 C163 -171.9(5) . . . . ?
Zn1 N7 C21 C98 -9.2(9) . . . . ?
Zn1 N7 C21 C199 174.7(5) . . . . ?
Zn1 N7 C93 C100 5.1(7) . . . . ?
Zn1 N7 C93 C120 -172.0(6) . . . . ?
Zn1 N8 C14 C70 174.9(6) . . . . ?
Zn1 N8 C211 C5 -173.5(5) . . . . ?
Zn1 N8 C211 C99 7.2(7) . . . . ?
Zn1 N17 C201 C205 -176.8(6) . . . . ?
Zn1 N17 C242 C80 -3.4(8) . . . . ?
Zn1 N17 C242 C83 175.9(6) . . . . ?
Zn1 N21 C55 C221 174.4(6) . . . . ?
Zn1 N21 C84 C6 4.5(8) . . . . ?
Zn1 N21 C84 C210 -177.7(6) . . . . ?
Zn1 N24 C6 C60 175.5(5) . . . . ?
Zn1 N24 C6 C84 -8.9(8) . . . . ?
Zn1 N24 C99 C196 -173.9(5) . . . . ?
Zn1 N24 C99 C211 7.4(8) . . . . ?
Zn4 N12 C122 C132 -176.1(5) . . . . ?
Zn4 N12 C122 C182 2.9(9) . . . . ?
Zn4 N12 C135 C35 -8.4(8) . . . . ?
Zn4 N12 C135 C154 173.3(5) . . . . ?
Zn4 N16 C35 C135 -15.4(8) . . . . ?
Zn4 N16 C35 C159 164.1(6) . . . . ?
Zn4 N16 C124 C20 22.4(9) . . . . ?
Zn4 N16 C124 C65 -160.5(5) . . . . ?
Zn4 N20 C96 C116 -175.2(5) . . . . ?
Zn4 N20 C96 C177 2.3(8) . . . . ?
Zn4 N20 C214 C114 172.8(5) . . . . ?
Zn4 N20 C214 C136 -6.8(7) . . . . ?
Zn4 N23 C136 C86 172.0(5) . . . . ?
Zn4 N23 C136 C214 -2.8(7) . . . . ?
Zn4 N23 C243 C121 -171.6(5) . . . . ?
Zn4 N26 C71 C175 -166.0(6) . . . . ?
Zn4 N26 C182 C27 165.7(6) . . . . ?
Zn4 N26 C182 C122 -17.5(8) . . . . ?
Zn4 N161 C177 C96 -4.5(7) . . . . ?
Zn4 N161 C177 C109 175.5(5) . . . . ?
O2 C90 C137 C134 -178.9(5) . . . . ?
O2 C90 C137 C234 -0.8(9) . . . . ?
O3 C91 C234 C137 2.2(9) . . . . ?
O3 C91 C234 C186 -178.6(6) . . . . ?
O3 C91 C241 C246 178.2(7) . . . . ?
N1 C80 C82 C252 -2.0(11) . . . . ?
N1 C80 C242 N17 8.7(9) . . . . ?
N1 C80 C242 C83 -170.6(7) . . . . ?
N1 C100 C163 C252 2.7(10) . . . . ?
N6 C4 C112 C37 -1.1(7) . . . . ?
N6 C4 C112 C150 -174.2(6) . . . . ?
N6 C19 C37 C112 -1.9(7) . . . . ?
N6 C19 C37 C232 175.8(6) . . . . ?
N6 C19 C169 C10 -7.7(9) . . . . ?
N6 C19 C169 C40 172.0(5) . . . . ?
N7 C21 C98 C28 -63.6(8) . . . . ?
N7 C21 C98 C110 123.4(7) . . . . ?
N7 C21 C199 C148 -5.8(11) . . . . ?
N7 C93 C100 N1 -9.9(8) . . . . ?
N7 C93 C100 C163 172.3(6) . . . . ?
N7 C93 C120 C148 -1.5(11) . . . . ?
N8 C14 C70 C190 -2.8(12) . . . . ?
N10 C10 C69 C142 1.0(7) . . . . ?
N10 C10 C69 C216 -170.5(6) . . . . ?
N10 C10 C169 C19 6.8(9) . . . . ?
N10 C10 C169 C40 -172.9(6) . . . . ?
N12 C122 C132 C59 3.0(11) . . . . ?
N12 C122 C182 N26 10.7(10) . . . . ?
N12 C122 C182 C27 -172.8(7) . . . . ?
N12 C135 C154 C59 2.6(11) . . . . ?
N16 C35 C135 N12 16.3(9) . . . . ?
N16 C35 C135 C154 -165.3(7) . . . . ?
N16 C35 C159 C157 -1.9(11) . . . . ?
N17 C201 C205 C9 1.0(14) . . . . ?
N20 C96 C116 C164 1.8(10) . . . . ?
N20 C96 C177 C109 -178.4(7) . . . . ?
N20 C96 C177 N161 1.7(9) . . . . ?
N21 C55 C221 C226 3.1(12) . . . . ?
N21 C84 C210 C226 2.9(12) . . . . ?
N23 C136 C214 N20 6.1(8) . . . . ?
N23 C136 C214 C114 -173.5(6) . . . . ?
N24 C6 C60 C56 -3.4(11) . . . . ?
N24 C6 C84 N21 2.3(9) . . . . ?
N24 C6 C84 C210 -175.4(7) . . . . ?
N24 C99 C196 C56 -0.2(10) . . . . ?
N24 C99 C211 N8 -9.6(8) . . . . ?
N24 C99 C211 C5 171.1(6) . . . . ?
N26 C71 C175 C149 3.3(13) . . . . ?
C1 C34 C110 C98 -1.9(10) . . . . ?
C1 C142 C202 N10 175.9(6) . . . . ?
C1 C142 C202 C156 -5.5(12) . . . . ?
C4 N6 C19 C37 1.3(7) . . . . ?
C4 N6 C19 C169 179.8(6) . . . . ?
C4 N6 B1 F1 -50.1(8) . . . . ?
C4 N6 B1 F6 69.8(8) . . . . ?
C4 N6 B1 N10 -170.3(5) . . . . ?
C4 C112 C150 C32 43.2(9) . . . . ?
C4 C112 C150 C238 -139.0(7) . . . . ?
C6 N24 C99 C196 -0.9(10) . . . . ?
C6 N24 C99 C211 -179.6(6) . . . . ?
C6 C84 C210 C226 -179.5(7) . . . . ?
C9 C83 C242 N17 1.4(12) . . . . ?
C9 C83 C242 C80 -179.4(7) . . . . ?
C10 N10 C202 C142 2.6(7) . . . . ?
C10 N10 C202 C156 -176.1(6) . . . . ?
C10 N10 B1 F1 -135.0(6) . . . . ?
C10 N10 B1 F6 104.4(7) . . . . ?
C10 N10 B1 N6 -15.3(8) . . . . ?
C10 C69 C142 C1 -177.5(6) . . . . ?
C10 C69 C142 C202 0.5(7) . . . . ?
C14 N8 C211 C5 -0.3(10) . . . . ?
C14 N8 C211 C99 -179.6(6) . . . . ?
C14 C70 C190 C5 0.6(11) . . . . ?
C15 C134 C137 C90 -178.6(6) . . . . ?
C15 C134 C137 C234 3.3(9) . . . . ?
C15 C134 C167 C75 178.0(6) . . . . ?
C15 C134 C167 C257 -1.9(9) . . . . ?
C19 N6 C4 C104 175.9(6) . . . . ?
C19 N6 C4 C112 -0.1(7) . . . . ?
C19 N6 B1 F1 134.4(6) . . . . ?
C19 N6 B1 F6 -105.7(6) . . . . ?
C19 N6 B1 N10 14.2(8) . . . . ?
C19 C37 C112 C4 1.8(7) . . . . ?
C19 C37 C112 C150 175.0(6) . . . . ?
C20 C72 C238 C150 0.1(10) . . . . ?
C21 N7 C93 C100 178.1(5) . . . . ?
C21 N7 C93 C120 1.1(10) . . . . ?
C21 C98 C110 C34 172.2(6) . . . . ?
C27 C149 C175 C71 -1.8(12) . . . . ?
C28 C98 C110 C34 -0.8(10) . . . . ?
C32 C150 C238 C72 1.7(9) . . . . ?
C33 C75 C167 C134 -2.0(9) . . . . ?
C33 C75 C167 C257 177.9(6) . . . . ?
C33 C90 C137 C134 3.6(10) . . . . ?
C33 C90 C137 C234 -178.3(6) . . . . ?
C34 C1 C66 C28 -2.8(10) . . . . ?
C34 C1 C142 C69 125.0(7) . . . . ?
C34 C1 C142 C202 -52.6(10) . . . . ?
C35 N16 C124 C20 -179.1(6) . . . . ?
C35 N16 C124 C65 -2.0(10) . . . . ?
C35 C135 C154 C59 -175.7(7) . . . . ?
C37 C19 C169 C10 170.4(6) . . . . ?
C37 C19 C169 C40 -9.9(10) . . . . ?
C37 C112 C150 C32 -128.9(7) . . . . ?
C37 C112 C150 C238 48.9(9) . . . . ?
C41 C89 C133 C144 -1.9(12) . . . . ?
C49 C67 C186 C64 5.0(10) . . . . ?
C49 C67 C186 C234 -174.8(7) . . . . ?
C50 C20 C72 C238 -2.9(10) . . . . ?
C50 C20 C124 N16 -130.1(7) . . . . ?
C50 C20 C124 C65 52.8(9) . . . . ?
C50 C32 C150 C112 177.4(6) . . . . ?
C50 C32 C150 C238 -0.5(10) . . . . ?
C55 N21 C84 C6 -177.3(6) . . . . ?
C55 N21 C84 C210 0.4(10) . . . . ?
C55 C221 C226 C210 0.3(12) . . . . ?
C60 C6 C84 N21 177.8(7) . . . . ?
C60 C6 C84 C210 0.0(11) . . . . ?
C60 C56 C196 C99 -0.5(10) . . . . ?
C60 C56 C239 C49 -32.3(10) . . . . ?
C60 C56 C239 C73 143.5(8) . . . . ?
C64 C73 C239 C49 -1.4(11) . . . . ?
C64 C73 C239 C56 -177.3(7) . . . . ?
C64 C186 C234 C91 1.0(10) . . . . ?
C64 C186 C234 C137 -179.8(6) . . . . ?
C65 C157 C159 C35 0.9(11) . . . . ?
C66 C1 C34 C110 3.7(10) . . . . ?
C66 C1 C142 C69 -48.8(9) . . . . ?
C66 C1 C142 C202 133.7(7) . . . . ?
C66 C28 C98 C21 -171.4(6) . . . . ?
C66 C28 C98 C110 1.7(10) . . . . ?
C67 C49 C239 C56 -179.8(7) . . . . ?
C67 C49 C239 C73 4.2(11) . . . . ?
C67 C186 C234 C91 -179.2(6) . . . . ?
C67 C186 C234 C137 0.0(10) . . . . ?
C68 C86 C136 N23 1.2(10) . . . . ?
C68 C86 C136 C214 175.6(6) . . . . ?
C68 C121 C243 N23 -0.4(11) . . . . ?
C69 C10 C169 C19 -169.7(6) . . . . ?
C69 C10 C169 C40 10.6(10) . . . . ?
C69 C142 C202 N10 -2.0(8) . . . . ?
C69 C142 C202 C156 176.6(7) . . . . ?
C71 N26 C182 C27 -0.4(11) . . . . ?
C71 N26 C182 C122 176.4(7) . . . . ?
C72 C20 C50 C32 4.0(9) . . . . ?
C72 C20 C124 N16 51.5(10) . . . . ?
C72 C20 C124 C65 -125.6(8) . . . . ?
C73 C64 C186 C67 -2.1(10) . . . . ?
C73 C64 C186 C234 177.7(6) . . . . ?
C73 C64 C246 C241 -177.9(7) . . . . ?
C75 C33 C90 O2 178.2(6) . . . . ?
C75 C33 C90 C137 -4.3(10) . . . . ?
C75 C167 C257 C45 179.3(6) . . . . ?
C77 O2 C90 C33 -8.1(9) . . . . ?
C77 O2 C90 C137 174.2(6) . . . . ?
C80 N1 C100 C93 -179.9(6) . . . . ?
C80 N1 C100 C163 -2.0(10) . . . . ?
C80 C82 C252 C163 2.6(11) . . . . ?
C80 C82 C252 C166 -178.3(7) . . . . ?
C82 C80 C242 N17 -173.0(7) . . . . ?
C82 C80 C242 C83 7.7(12) . . . . ?
C83 C9 C205 C201 -2.2(14) . . . . ?
C84 N21 C55 C221 -3.5(11) . . . . ?
C84 C6 C60 C56 -178.5(6) . . . . ?
C84 C210 C226 C221 -3.3(12) . . . . ?
C86 C68 C121 C243 -0.2(10) . . . . ?
C86 C136 C214 N20 -168.6(6) . . . . ?
C86 C136 C214 C114 11.9(11) . . . . ?
C87 N161 C177 C96 -179.4(6) . . . . ?
C87 N161 C177 C109 0.7(10) . . . . ?
C87 C209 C227 C109 4.7(13) . . . . ?
C89 C41 C101 C51 102.0(9) . . . . ?
C89 C41 C101 C197 -21.4(11) . . . . ?
C89 C41 C101 C203 -139.9(8) . . . . ?
C89 C41 C256 C138 -3.0(12) . . . . ?
C89 C133 C144 C59 177.1(7) . . . . ?
C89 C133 C144 C138 -0.2(11) . . . . ?
C90 C33 C75 C167 3.4(10) . . . . ?
C90 C137 C234 C91 -105.7(8) . . . . ?
C90 C137 C234 C186 75.1(8) . . . . ?
C91 C241 C246 C64 -0.4(12) . . . . ?
C93 N7 C21 C98 178.8(6) . . . . ?
C93 N7 C21 C199 2.6(9) . . . . ?
C93 C100 C163 C252 -179.6(6) . . . . ?
C93 C120 C148 C199 -1.6(11) . . . . ?
C96 N20 C214 C114 -3.4(9) . . . . ?
C96 N20 C214 C136 177.0(6) . . . . ?
C96 C116 C164 C45 177.7(6) . . . . ?
C96 C116 C164 C114 -2.2(10) . . . . ?
C98 C21 C199 C148 178.0(6) . . . . ?
C98 C28 C66 C1 0.1(9) . . . . ?
C99 N24 C6 C60 2.7(10) . . . . ?
C99 N24 C6 C84 178.3(6) . . . . ?
C100 N1 C80 C82 1.6(10) . . . . ?
C100 N1 C80 C242 180.0(6) . . . . ?
C100 C93 C120 C148 -178.4(6) . . . . ?
C100 C163 C252 C82 -3.0(10) . . . . ?
C100 C163 C252 C166 177.9(7) . . . . ?
C101 C41 C89 C133 -173.6(7) . . . . ?
C101 C41 C256 C138 174.1(8) . . . . ?
C104 C4 C112 C37 -176.7(6) . . . . ?
C104 C4 C112 C150 10.2(11) . . . . ?
C107 C15 C134 C137 180.0(6) . . . . ?
C107 C15 C134 C167 3.4(9) . . . . ?
C107 C45 C164 C114 -12.3(10) . . . . ?
C107 C45 C164 C116 167.8(6) . . . . ?
C107 C45 C257 C167 2.2(10) . . . . ?
C112 C150 C238 C72 -176.2(6) . . . . ?
C113 C29 C229 C7 111.3(11) . . . . ?
C113 C29 C229 C13 -67.1(12) . . . . ?
C116 C96 C177 C109 -1.0(11) . . . . ?
C116 C96 C177 N161 179.1(7) . . . . ?
C117 C29 C229 C7 -13.8(15) . . . . ?
C117 C29 C229 C13 167.8(10) . . . . ?
C120 C93 C100 N1 167.2(6) . . . . ?
C120 C93 C100 C163 -10.6(10) . . . . ?
C120 C148 C199 C21 5.2(11) . . . . ?
C121 C68 C86 C136 -0.2(10) . . . . ?
C122 N12 C135 C35 174.8(7) . . . . ?
C122 N12 C135 C154 -3.6(11) . . . . ?
C124 N16 C35 C135 -177.1(6) . . . . ?
C124 N16 C35 C159 2.5(10) . . . . ?
C124 C20 C50 C32 -174.5(6) . . . . ?
C124 C20 C72 C238 175.5(6) . . . . ?
C124 C65 C157 C159 -0.4(11) . . . . ?
C132 C59 C144 C133 -137.2(8) . . . . ?
C132 C59 C144 C138 40.0(11) . . . . ?
C132 C59 C154 C135 1.3(11) . . . . ?
C132 C122 C182 N26 -170.4(7) . . . . ?
C132 C122 C182 C27 6.2(12) . . . . ?
C134 C15 C107 C45 -2.1(10) . . . . ?
C134 C137 C234 C91 72.4(8) . . . . ?
C134 C137 C234 C186 -106.8(7) . . . . ?
C134 C167 C257 C45 -0.8(9) . . . . ?
C135 N12 C122 C132 0.7(11) . . . . ?
C135 N12 C122 C182 179.7(6) . . . . ?
C135 C35 C159 C157 177.6(7) . . . . ?
C136 N23 C243 C121 1.4(10) . . . . ?
C137 C134 C167 C75 1.2(9) . . . . ?
C137 C134 C167 C257 -178.7(6) . . . . ?
C142 C1 C34 C110 -170.0(6) . . . . ?
C142 C1 C66 C28 171.1(6) . . . . ?
C144 C59 C132 C122 179.9(7) . . . . ?
C144 C59 C154 C135 177.5(6) . . . . ?
C144 C138 C256 C41 1.0(13) . . . . ?
C149 C27 C182 N26 1.6(12) . . . . ?
C149 C27 C182 C122 -174.8(7) . . . . ?
C150 C32 C50 C20 -2.4(10) . . . . ?
C154 C59 C132 C122 -4.0(11) . . . . ?
C154 C59 C144 C133 46.6(10) . . . . ?
C154 C59 C144 C138 -136.2(7) . . . . ?
C157 C65 C124 N16 1.0(11) . . . . ?
C157 C65 C124 C20 178.1(7) . . . . ?
C159 C35 C135 N12 -163.2(7) . . . . ?
C159 C35 C135 C154 15.1(11) . . . . ?
N161 C87 C209 C227 -0.9(12) . . . . ?
C164 C45 C107 C15 177.6(6) . . . . ?
C164 C45 C257 C167 -176.2(6) . . . . ?
C164 C114 C214 N20 3.0(10) . . . . ?
C164 C114 C214 C136 -177.4(6) . . . . ?
C167 C134 C137 C90 -2.0(9) . . . . ?
C167 C134 C137 C234 179.9(5) . . . . ?
C169 C10 C69 C142 177.8(6) . . . . ?
C169 C10 C69 C216 6.3(11) . . . . ?
C169 C19 C37 C112 179.8(7) . . . . ?
C169 C19 C37 C232 -2.5(11) . . . . ?
C171 C13 C229 C7 -1.1(16) . . . . ?
C171 C13 C229 C29 177.4(9) . . . . ?
C171 C166 C183 C7 -0.4(13) . . . . ?
C171 C166 C252 C82 -178.5(8) . . . . ?
C171 C166 C252 C163 0.6(12) . . . . ?
C177 C96 C116 C164 -175.4(6) . . . . ?
C177 C109 C227 C209 -5.9(13) . . . . ?
C182 N26 C71 C175 -2.2(12) . . . . ?
C182 C27 C149 C175 -0.5(12) . . . . ?
C182 C122 C132 C59 -175.9(7) . . . . ?
C183 C7 C229 C13 -3.5(16) . . . . ?
C183 C7 C229 C29 178.2(10) . . . . ?
C183 C166 C171 C13 -4.3(14) . . . . ?
C183 C166 C252 C82 4.3(12) . . . . ?
C183 C166 C252 C163 -176.7(8) . . . . ?
C186 C64 C73 C239 0.4(11) . . . . ?
C186 C64 C246 C241 0.8(11) . . . . ?
C190 C5 C211 N8 -1.7(10) . . . . ?
C190 C5 C211 C99 177.6(6) . . . . ?
C193 O3 C91 C234 178.2(7) . . . . ?
C193 O3 C91 C241 0.2(11) . . . . ?
C196 C56 C60 C6 2.2(10) . . . . ?
C196 C56 C239 C49 148.2(7) . . . . ?
C196 C56 C239 C73 -36.0(11) . . . . ?
C196 C99 C211 N8 171.9(6) . . . . ?
C196 C99 C211 C5 -7.5(11) . . . . ?
C199 C21 C98 C28 112.7(7) . . . . ?
C199 C21 C98 C110 -60.4(9) . . . . ?
C201 N17 C242 C80 178.2(7) . . . . ?
C201 N17 C242 C83 -2.5(11) . . . . ?
C202 N10 C10 C69 -2.2(7) . . . . ?
C202 N10 C10 C169 -179.4(6) . . . . ?
C202 N10 B1 F1 51.5(9) . . . . ?
C202 N10 B1 F6 -69.1(8) . . . . ?
C202 N10 B1 N6 171.3(6) . . . . ?
C205 C9 C83 C242 1.1(13) . . . . ?
C209 C87 N161 Zn4 -175.9(6) . . . . ?
C209 C87 N161 C177 -1.7(11) . . . . ?
C211 N8 C14 C70 2.7(11) . . . . ?
C211 C5 C190 C70 1.5(11) . . . . ?
C211 C99 C196 C56 178.3(6) . . . . ?
C214 N20 C96 C116 1.0(9) . . . . ?
C214 N20 C96 C177 178.5(6) . . . . ?
C214 C114 C164 C45 179.9(6) . . . . ?
C214 C114 C164 C116 -0.2(10) . . . . ?
C216 C69 C142 C1 -5.7(11) . . . . ?
C216 C69 C142 C202 172.3(6) . . . . ?
C227 C109 C177 C96 -176.8(7) . . . . ?
C227 C109 C177 N161 3.1(11) . . . . ?
C229 C7 C183 C166 4.3(16) . . . . ?
C229 C13 C171 C166 5.2(16) . . . . ?
C232 C37 C112 C4 -175.9(6) . . . . ?
C232 C37 C112 C150 -2.6(11) . . . . ?
C234 C91 C241 C246 0.3(11) . . . . ?
C235 C29 C229 C7 -132.2(11) . . . . ?
C235 C29 C229 C13 49.4(12) . . . . ?
C239 C49 C67 C186 -6.1(11) . . . . ?
C239 C56 C60 C6 -177.3(7) . . . . ?
C239 C56 C196 C99 179.0(6) . . . . ?
C241 C91 C234 C137 -179.8(6) . . . . ?
C241 C91 C234 C186 -0.6(10) . . . . ?
C242 N17 C201 C205 1.3(12) . . . . ?
C242 C80 C82 C252 179.8(7) . . . . ?
C243 N23 C136 C86 -1.8(9) . . . . ?
C243 N23 C136 C214 -176.7(6) . . . . ?
C246 C64 C73 C239 179.2(7) . . . . ?
C246 C64 C186 C67 179.1(6) . . . . ?
C246 C64 C186 C234 -1.1(10) . . . . ?
C252 C166 C171 C13 178.1(9) . . . . ?
C252 C166 C183 C7 177.2(9) . . . . ?
C256 C41 C89 C133 3.4(11) . . . . ?
C256 C41 C101 C51 -74.9(9) . . . . ?
C256 C41 C101 C197 161.7(8) . . . . ?
C256 C41 C101 C203 43.2(10) . . . . ?
C256 C138 C144 C59 -176.7(7) . . . . ?
C256 C138 C144 C133 0.6(11) . . . . ?
C257 C45 C107 C15 -0.7(10) . . . . ?
C257 C45 C164 C114 166.0(6) . . . . ?
C257 C45 C164 C116 -13.9(9) . . . . ?
B1 N6 C4 C104 -0.2(9) . . . . ?
B1 N6 C4 C112 -176.2(6) . . . . ?
B1 N6 C19 C37 177.4(5) . . . . ?
B1 N6 C19 C169 -4.1(9) . . . . ?
B1 N10 C10 C69 -176.7(6) . . . . ?
B1 N10 C10 C169 6.1(9) . . . . ?
B1 N10 C202 C142 176.9(6) . . . . ?
B1 N10 C202 C156 -1.8(10) . . . . ?
Zn2 N2 C24 C30 -1.6(8) . . . . ?
Zn2 N2 C24 C160 -179.6(5) . . . . ?
Zn2 N2 C58 C224 -179.4(5) . . . . ?
Zn2 N4 C18 C44 -174.6(5) . . . . ?
Zn2 N4 C18 C230 4.3(8) . . . . ?
Zn2 N4 C152 C76 -1.6(7) . . . . ?
Zn2 N4 C152 C143 178.4(5) . . . . ?
Zn2 N5 C30 C22 -174.7(5) . . . . ?
Zn2 N5 C30 C24 2.8(8) . . . . ?
Zn2 N5 C245 C11 172.6(5) . . . . ?
Zn2 N5 C245 C12 -3.8(8) . . . . ?
Zn2 N13 C12 C78 179.9(6) . . . . ?
Zn2 N13 C12 C245 0.8(7) . . . . ?
Zn2 N13 C233 C103 -178.4(6) . . . . ?
Zn2 N14 C200 C36 -0.2(8) . . . . ?
Zn2 N14 C200 C258 177.0(6) . . . . ?
Zn2 N14 C228 C173 -177.3(6) . . . . ?
Zn2 N22 C36 C106 -167.8(5) . . . . ?
Zn2 N22 C36 C200 8.2(8) . . . . ?
Zn2 N22 C76 C16 167.0(5) . . . . ?
Zn2 N22 C76 C152 -9.7(8) . . . . ?
Zn3 N3 C43 C95 -174.0(7) . . . . ?
Zn3 N3 C204 C97 -0.7(9) . . . . ?
Zn3 N3 C204 C206 175.4(7) . . . . ?
Zn3 N15 C39 C26 -7.1(11) . . . . ?
Zn3 N15 C39 C63 169.5(6) . . . . ?
Zn3 N15 C212 C180 7.8(9) . . . . ?
Zn3 N15 C212 C253 -173.8(7) . . . . ?
Zn3 N18 C176 C240 175.7(5) . . . . ?
Zn3 N18 C250 C141 4.0(7) . . . . ?
Zn3 N18 C250 C191 -174.3(5) . . . . ?
Zn3 N19 C141 C155 -170.6(5) . . . . ?
Zn3 N19 C141 C250 9.2(7) . . . . ?
Zn3 N19 C236 C128 -6.6(8) . . . . ?
Zn3 N19 C236 C129 173.1(5) . . . . ?
Zn3 N25 C23 C255 -175.5(6) . . . . ?
Zn3 N25 C128 C236 -5.4(7) . . . . ?
Zn3 N25 C128 C249 174.7(6) . . . . ?
Zn3 N27 C97 C204 -3.9(10) . . . . ?
Zn3 N27 C97 C237 177.7(6) . . . . ?
Zn3 N27 C180 C165 -179.2(6) . . . . ?
Zn3 N27 C180 C212 4.9(10) . . . . ?
O1 C31 C139 C94 175.5(6) . . . . ?
O1 C31 C139 C126 -6.4(9) . . . . ?
O1 C31 C188 C108 178.1(6) . . . . ?
N2 C24 C30 N5 -0.6(9) . . . . ?
N2 C24 C30 C22 176.9(7) . . . . ?
N2 C24 C160 C181 -0.5(11) . . . . ?
N2 C58 C224 C181 -0.9(11) . . . . ?
N3 C43 C95 C47 -0.3(14) . . . . ?
N3 C204 C206 C47 -1.4(14) . . . . ?
N4 C18 C44 C220 -4.0(10) . . . . ?
N4 C18 C230 C79 64.5(9) . . . . ?
N4 C18 C230 C158 -123.7(7) . . . . ?
N13 C12 C78 C192 1.6(11) . . . . ?
N13 C12 C245 N5 1.9(9) . . . . ?
N13 C12 C245 C11 -174.4(7) . . . . ?
N14 C200 C258 C215 -0.2(13) . . . . ?
N15 C39 C63 C127 3.8(14) . . . . ?
N15 C212 C253 C127 1.8(14) . . . . ?
N18 C176 C240 C25 -1.1(11) . . . . ?
N19 C141 C155 C3 -1.4(10) . . . . ?
N19 C141 C250 N18 -8.5(8) . . . . ?
N19 C141 C250 C191 169.8(6) . . . . ?
N22 C36 C106 C130 0.6(11) . . . . ?
N22 C36 C200 N14 -5.0(10) . . . . ?
N22 C36 C200 C258 177.8(7) . . . . ?
N22 C76 C152 N4 7.2(9) . . . . ?
N22 C76 C152 C143 -172.8(6) . . . . ?
N25 C23 C255 C179 2.1(11) . . . . ?
N25 C128 C236 N19 7.8(9) . . . . ?
N25 C128 C236 C129 -171.9(6) . . . . ?
N25 C128 C249 C179 0.7(11) . . . . ?
N27 C97 C204 N3 2.9(11) . . . . ?
N27 C97 C204 C206 -173.2(9) . . . . ?
N27 C97 C237 C81 3.6(13) . . . . ?
N27 C180 C212 N15 -8.7(11) . . . . ?
N27 C180 C212 C253 173.0(8) . . . . ?
C2 C119 C231 C57 51.3(15) . . . . ?
C2 C119 C231 C223 -133.0(13) . . . . ?
C3 C129 C236 N19 -3.7(10) . . . . ?
C3 C129 C236 C128 176.0(6) . . . . ?
C3 C194 C251 C172 -178.6(6) . . . . ?
C8 C184 C254 C118 0.2(10) . . . . ?
C12 N13 C233 C103 0.8(12) . . . . ?
C12 C78 C192 C103 -5.0(12) . . . . ?
C16 C76 C152 N4 -169.3(6) . . . . ?
C16 C76 C152 C143 10.7(10) . . . . ?
C17 C53 C105 C185 -0.6(14) . . . . ?
C18 N4 C152 C76 -179.2(6) . . . . ?
C18 N4 C152 C143 0.8(9) . . . . ?
C18 C44 C220 C143 1.9(11) . . . . ?
C23 N25 C128 C236 -179.6(6) . . . . ?
C23 N25 C128 C249 0.5(10) . . . . ?
C24 N2 C58 C224 -1.1(11) . . . . ?
C24 C160 C181 C224 -1.6(12) . . . . ?
C25 C191 C250 N18 -2.2(10) . . . . ?
C25 C191 C250 C141 179.6(7) . . . . ?
C26 C39 C63 C127 -179.4(8) . . . . ?
C26 C118 C254 C184 2.1(11) . . . . ?
C30 N5 C245 C11 -3.9(10) . . . . ?
C30 N5 C245 C12 179.7(6) . . . . ?
C30 C22 C198 C11 -1.1(10) . . . . ?
C30 C22 C198 C140 179.4(6) . . . . ?
C30 C24 C160 C181 -178.4(7) . . . . ?
C36 N22 C76 C16 -1.9(10) . . . . ?
C36 N22 C76 C152 -178.6(6) . . . . ?
C36 C106 C130 C16 -1.3(10) . . . . ?
C36 C106 C130 C17 178.8(7) . . . . ?
C36 C200 C258 C215 176.9(8) . . . . ?
C38 C145 C247 C158 171.8(7) . . . . ?
C38 C178 C208 N9 0.6(8) . . . . ?
C38 C178 C208 C61 180.0(8) . . . . ?
C39 N15 C212 C180 179.7(7) . . . . ?
C39 N15 C212 C253 -2.0(13) . . . . ?
C39 C26 C74 C8 -175.4(6) . . . . ?
C39 C26 C118 C254 172.7(6) . . . . ?
C39 C63 C127 C253 -3.9(15) . . . . ?
C42 C48 C94 C139 178.8(6) . . . . ?
C42 C48 C94 C170 -1.7(10) . . . . ?
C42 C48 C108 C188 174.7(7) . . . . ?
C42 C140 C153 C170 -3.0(11) . . . . ?
C42 C140 C198 C11 159.9(7) . . . . ?
C42 C140 C198 C22 -20.6(10) . . . . ?
C43 N3 C204 C97 -176.0(7) . . . . ?
C43 N3 C204 C206 0.1(13) . . . . ?
C44 C18 C230 C79 -116.6(8) . . . . ?
C44 C18 C230 C158 55.2(9) . . . . ?
C46 C102 C174 N11 -1.0(7) . . . . ?
C46 C102 C174 C61 174.7(7) . . . . ?
C46 C184 C254 C118 -178.0(6) . . . . ?
C48 C42 C140 C153 -0.2(10) . . . . ?
C48 C42 C140 C198 179.2(6) . . . . ?
C48 C94 C139 C31 6.1(9) . . . . ?
C48 C94 C139 C126 -172.1(6) . . . . ?
C48 C94 C170 C153 -1.3(11) . . . . ?
C48 C108 C188 C31 6.8(10) . . . . ?
C52 C102 C174 N11 -174.2(7) . . . . ?
C52 C102 C174 C61 1.5(12) . . . . ?
C53 C17 C130 C16 -175.2(7) . . . . ?
C53 C17 C130 C106 4.7(11) . . . . ?
C53 C17 C244 C125 -2.2(12) . . . . ?
C53 C105 C185 C125 -1.9(13) . . . . ?
C53 C105 C185 C195 -179.7(8) . . . . ?
C54 C168 C218 C126 -178.8(6) . . . . ?
C54 C168 C218 C172 0.6(9) . . . . ?
C54 C194 C251 C172 -0.8(10) . . . . ?
C58 N2 C24 C30 179.8(6) . . . . ?
C58 N2 C24 C160 1.8(10) . . . . ?
C62 N9 C208 C61 -178.0(7) . . . . ?
C62 N9 C208 C178 1.4(7) . . . . ?
C62 N9 B2 F4 68.9(8) . . . . ?
C62 N9 B2 F8 -51.0(9) . . . . ?
C62 N9 B2 N11 -169.1(6) . . . . ?
C62 C38 C145 C131 -131.4(8) . . . . ?
C62 C38 C145 C247 51.7(11) . . . . ?
C62 C38 C178 C151 -172.7(7) . . . . ?
C62 C38 C178 C208 -2.4(8) . . . . ?
C63 C127 C253 C212 1.2(15) . . . . ?
C74 C8 C184 C46 175.2(6) . . . . ?
C74 C8 C184 C254 -2.9(10) . . . . ?
C74 C26 C39 N15 -76.7(10) . . . . ?
C74 C26 C39 C63 106.6(9) . . . . ?
C74 C26 C118 C254 -1.6(11) . . . . ?
C76 N22 C36 C106 1.1(10) . . . . ?
C76 N22 C36 C200 177.1(6) . . . . ?
C76 C16 C130 C17 -179.7(6) . . . . ?
C76 C16 C130 C106 0.5(10) . . . . ?
C78 C12 C245 N5 -177.3(7) . . . . ?
C78 C12 C245 C11 6.4(11) . . . . ?
C79 C131 C145 C38 -172.5(6) . . . . ?
C79 C131 C145 C247 4.6(10) . . . . ?
C81 C165 C180 N27 -0.6(13) . . . . ?
C81 C165 C180 C212 174.9(8) . . . . ?
C81 C217 C219 C223 172.4(11) . . . . ?
C81 C217 C225 C57 -170.9(11) . . . . ?
C85 C146 C172 C218 -1.9(10) . . . . ?
C85 C146 C172 C251 -178.4(6) . . . . ?
C94 C48 C108 C188 -5.9(10) . . . . ?
C95 C47 C206 C204 1.8(15) . . . . ?
C97 N27 C180 C165 0.1(13) . . . . ?
C97 N27 C180 C212 -175.8(8) . . . . ?
C97 C204 C206 C47 174.3(9) . . . . ?
C102 C46 C123 N11 -1.3(7) . . . . ?
C102 C46 C123 C88 172.5(6) . . . . ?
C102 C46 C184 C8 -45.7(10) . . . . ?
C102 C46 C184 C254 132.4(7) . . . . ?
C105 C185 C195 C187 178.7(8) . . . . ?
C105 C185 C195 C213 -62.9(10) . . . . ?
C105 C185 C195 C248 52.4(11) . . . . ?
C106 C36 C200 N14 170.9(7) . . . . ?
C106 C36 C200 C258 -6.3(12) . . . . ?
C108 C48 C94 C139 -0.7(9) . . . . ?
C108 C48 C94 C170 178.8(7) . . . . ?
C111 C119 C231 C57 -61.1(16) . . . . ?
C111 C119 C231 C223 114.6(13) . . . . ?
C115 C119 C231 C57 178.2(13) . . . . ?
C115 C119 C231 C223 -6(2) . . . . ?
C118 C26 C39 N15 109.1(9) . . . . ?
C118 C26 C39 C63 -67.6(10) . . . . ?
C118 C26 C74 C8 -1.1(10) . . . . ?
C123 N11 C174 C61 -176.0(6) . . . . ?
C123 N11 C174 C102 0.1(8) . . . . ?
C123 N11 B2 F4 -72.8(8) . . . . ?
C123 N11 B2 F8 47.1(9) . . . . ?
C123 N11 B2 N9 165.4(6) . . . . ?
C123 C46 C102 C52 174.9(6) . . . . ?
C123 C46 C102 C174 1.4(7) . . . . ?
C123 C46 C184 C8 143.9(7) . . . . ?
C123 C46 C184 C254 -37.9(10) . . . . ?
C125 C185 C195 C187 1.1(12) . . . . ?
C125 C185 C195 C213 119.4(9) . . . . ?
C125 C185 C195 C248 -125.2(9) . . . . ?
C128 N25 C23 C255 -2.0(11) . . . . ?
C129 C3 C155 C141 0.8(9) . . . . ?
C129 C3 C194 C54 -36.0(9) . . . . ?
C129 C3 C194 C251 141.8(7) . . . . ?
C130 C16 C76 N22 1.1(10) . . . . ?
C130 C16 C76 C152 177.4(6) . . . . ?
C130 C17 C53 C105 -178.6(8) . . . . ?
C130 C17 C244 C125 179.0(7) . . . . ?
C131 C79 C230 C18 172.9(6) . . . . ?
C131 C79 C230 C158 1.0(11) . . . . ?
C131 C145 C247 C158 -5.2(10) . . . . ?
C139 C31 C188 C108 -1.0(10) . . . . ?
C139 C94 C170 C153 178.1(7) . . . . ?
C139 C126 C218 C168 0.5(9) . . . . ?
C139 C126 C218 C172 -179.0(6) . . . . ?
C139 C126 C222 O4 -0.7(9) . . . . ?
C139 C126 C222 C85 178.6(6) . . . . ?
C140 C42 C48 C94 2.4(9) . . . . ?
C140 C42 C48 C108 -178.1(6) . . . . ?
C140 C153 C170 C94 3.8(12) . . . . ?
C141 N19 C236 C128 -176.7(6) . . . . ?
C141 N19 C236 C129 3.1(10) . . . . ?
C145 C38 C62 N9 -179.3(6) . . . . ?
C145 C38 C62 C162 -3.3(12) . . . . ?
C145 C38 C178 C151 9.9(12) . . . . ?
C145 C38 C178 C208 -179.9(7) . . . . ?
C146 C85 C222 O4 179.5(6) . . . . ?
C146 C85 C222 C126 0.2(10) . . . . ?
C146 C172 C218 C126 0.4(9) . . . . ?
C146 C172 C218 C168 -179.1(6) . . . . ?
C146 C172 C251 C194 179.1(6) . . . . ?
C147 C61 C174 N11 -170.5(7) . . . . ?
C147 C61 C174 C102 14.3(12) . . . . ?
C147 C61 C208 N9 167.7(7) . . . . ?
C147 C61 C208 C178 -11.5(12) . . . . ?
C151 C178 C208 N9 171.1(7) . . . . ?
C151 C178 C208 C61 -9.6(13) . . . . ?
C152 N4 C18 C44 2.6(10) . . . . ?
C152 N4 C18 C230 -178.5(6) . . . . ?
C152 C143 C220 C44 1.4(10) . . . . ?
C153 C140 C198 C11 -20.7(11) . . . . ?
C153 C140 C198 C22 158.7(7) . . . . ?
C155 C3 C129 C236 1.7(10) . . . . ?
C155 C3 C194 C54 146.9(6) . . . . ?
C155 C3 C194 C251 -35.3(9) . . . . ?
C155 C141 C250 N18 171.3(6) . . . . ?
C155 C141 C250 C191 -10.4(11) . . . . ?
C160 C24 C30 N5 177.4(6) . . . . ?
C160 C24 C30 C22 -5.1(11) . . . . ?
C160 C181 C224 C58 2.3(12) . . . . ?
C165 C81 C217 C219 37.1(16) . . . . ?
C165 C81 C217 C225 -154.6(11) . . . . ?
C165 C81 C237 C97 -4.1(14) . . . . ?
C165 C180 C212 N15 175.6(8) . . . . ?
C165 C180 C212 C253 -2.7(14) . . . . ?
C168 C54 C194 C3 176.7(6) . . . . ?
C168 C54 C194 C251 -1.1(10) . . . . ?
C170 C94 C139 C31 -173.3(7) . . . . ?
C170 C94 C139 C126 8.5(10) . . . . ?
C173 C215 C258 C200 -0.4(14) . . . . ?
C174 N11 C123 C46 0.7(7) . . . . ?
C174 N11 C123 C88 -173.4(6) . . . . ?
C174 N11 B2 F4 103.3(7) . . . . ?
C174 N11 B2 F8 -136.9(6) . . . . ?
C174 N11 B2 N9 -18.5(8) . . . . ?
C174 C61 C208 N9 -11.8(11) . . . . ?
C174 C61 C208 C178 169.0(7) . . . . ?
C176 N18 C250 C141 -178.2(6) . . . . ?
C176 N18 C250 C191 3.4(10) . . . . ?
C178 C38 C62 N9 3.4(8) . . . . ?
C178 C38 C62 C162 179.4(7) . . . . ?
C178 C38 C145 C131 45.6(10) . . . . ?
C178 C38 C145 C247 -131.4(8) . . . . ?
C180 N27 C97 C204 176.8(8) . . . . ?
C180 N27 C97 C237 -1.7(13) . . . . ?
C180 C212 C253 C127 -179.9(9) . . . . ?
C184 C8 C74 C26 3.5(10) . . . . ?
C184 C46 C102 C52 3.2(11) . . . . ?
C184 C46 C102 C174 -170.3(6) . . . . ?
C184 C46 C123 N11 170.7(6) . . . . ?
C184 C46 C123 C88 -15.5(10) . . . . ?
C185 C125 C244 C17 -0.3(13) . . . . ?
C188 C31 C139 C94 -5.4(10) . . . . ?
C188 C31 C139 C126 172.8(6) . . . . ?
C189 O1 C31 C139 -174.7(6) . . . . ?
C189 O1 C31 C188 6.2(9) . . . . ?
C191 C25 C240 C176 2.3(11) . . . . ?
C192 C103 C233 N13 -4.2(13) . . . . ?
C194 C3 C129 C236 -175.3(6) . . . . ?
C194 C3 C155 C141 177.9(6) . . . . ?
C194 C54 C168 C218 1.2(10) . . . . ?
C198 C11 C245 N5 3.5(11) . . . . ?
C198 C11 C245 C12 179.6(6) . . . . ?
C198 C22 C30 N5 0.7(10) . . . . ?
C198 C22 C30 C24 -176.5(6) . . . . ?
C198 C140 C153 C170 177.7(7) . . . . ?
C200 N14 C228 C173 -2.9(12) . . . . ?
C200 C36 C106 C130 -175.1(7) . . . . ?
C204 N3 C43 C95 0.8(12) . . . . ?
C204 C97 C237 C81 -174.7(8) . . . . ?
C206 C47 C95 C43 -1.0(15) . . . . ?
C207 O4 C222 C85 3.8(9) . . . . ?
C207 O4 C222 C126 -176.8(7) . . . . ?
C208 N9 C62 C38 -2.9(8) . . . . ?
C208 N9 C62 C162 -179.3(6) . . . . ?
C208 N9 B2 F4 -106.2(7) . . . . ?
C208 N9 B2 F8 133.9(6) . . . . ?
C208 N9 B2 N11 15.8(8) . . . . ?
C208 C61 C174 N11 9.0(10) . . . . ?
C208 C61 C174 C102 -166.2(7) . . . . ?
C212 N15 C39 C26 -177.5(7) . . . . ?
C212 N15 C39 C63 -0.9(12) . . . . ?
C215 C173 C228 N14 2.2(13) . . . . ?
C217 C81 C165 C180 -178.6(9) . . . . ?
C217 C81 C237 C97 177.1(9) . . . . ?
C217 C219 C223 C231 -2(2) . . . . ?
C218 C126 C139 C31 72.6(8) . . . . ?
C218 C126 C139 C94 -109.2(7) . . . . ?
C218 C126 C222 O4 179.0(6) . . . . ?
C218 C126 C222 C85 -1.7(10) . . . . ?
C218 C172 C251 C194 2.7(10) . . . . ?
C219 C217 C225 C57 -2.1(16) . . . . ?
C219 C223 C231 C57 -0.9(19) . . . . ?
C219 C223 C231 C119 -177.2(13) . . . . ?
C220 C143 C152 N4 -2.8(10) . . . . ?
C220 C143 C152 C76 177.2(6) . . . . ?
C222 C85 C146 C172 1.7(10) . . . . ?
C222 C126 C139 C31 -107.8(8) . . . . ?
C222 C126 C139 C94 70.4(8) . . . . ?
C222 C126 C218 C168 -179.2(6) . . . . ?
C222 C126 C218 C172 1.4(9) . . . . ?
C225 C57 C231 C119 178.3(12) . . . . ?
C225 C57 C231 C223 1.9(18) . . . . ?
C225 C217 C219 C223 3.0(16) . . . . ?
C228 N14 C200 C36 -175.4(7) . . . . ?
C228 N14 C200 C258 1.9(11) . . . . ?
C228 C173 C215 C258 -0.5(14) . . . . ?
C230 C18 C44 C220 177.2(6) . . . . ?
C230 C79 C131 C145 -2.6(10) . . . . ?
C230 C158 C247 C145 3.8(11) . . . . ?
C231 C57 C225 C217 -0.4(19) . . . . ?
C233 N13 C12 C78 0.6(11) . . . . ?
C233 N13 C12 C245 -178.6(7) . . . . ?
C233 C103 C192 C78 6.2(12) . . . . ?
C236 N19 C141 C155 -0.5(10) . . . . ?
C236 N19 C141 C250 179.3(6) . . . . ?
C236 C128 C249 C179 -179.2(6) . . . . ?
C237 C81 C165 C180 2.7(14) . . . . ?
C237 C81 C217 C219 -144.1(10) . . . . ?
C237 C81 C217 C225 24.1(16) . . . . ?
C237 C97 C204 N3 -178.7(8) . . . . ?
C237 C97 C204 C206 5.2(14) . . . . ?
C240 C25 C191 C250 -0.6(11) . . . . ?
C244 C17 C53 C105 2.6(13) . . . . ?
C244 C17 C130 C16 3.6(11) . . . . ?
C244 C17 C130 C106 -176.6(7) . . . . ?
C244 C125 C185 C105 2.3(13) . . . . ?
C244 C125 C185 C195 180.0(8) . . . . ?
C245 N5 C30 C22 1.7(10) . . . . ?
C245 N5 C30 C24 179.3(6) . . . . ?
C245 C11 C198 C22 -0.9(10) . . . . ?
C245 C11 C198 C140 178.5(7) . . . . ?
C245 C12 C78 C192 -179.3(7) . . . . ?
C247 C158 C230 C18 -173.4(6) . . . . ?
C247 C158 C230 C79 -1.6(11) . . . . ?
C249 C128 C236 N19 -172.3(6) . . . . ?
C249 C128 C236 C129 7.9(11) . . . . ?
C249 C179 C255 C23 -0.8(11) . . . . ?
C250 N18 C176 C240 -1.8(10) . . . . ?
C250 C141 C155 C3 178.8(6) . . . . ?
C251 C172 C218 C126 176.9(6) . . . . ?
C251 C172 C218 C168 -2.5(9) . . . . ?
C255 C179 C249 C128 -0.5(11) . . . . ?
B2 N9 C62 C38 -178.6(6) . . . . ?
B2 N9 C62 C162 5.1(11) . . . . ?
B2 N9 C208 C61 -2.0(10) . . . . ?
B2 N9 C208 C178 177.3(6) . . . . ?
B2 N11 C123 C46 177.2(6) . . . . ?
B2 N11 C123 C88 3.1(10) . . . . ?
B2 N11 C174 C61 7.4(10) . . . . ?
B2 N11 C174 C102 -176.4(6) . . . . ?

loop_
_twin_individual_id
_twin_individual_mass_fraction_refined
1 0.88578
2 0.11422

loop_
_smtbx_masks_void_nr
_smtbx_masks_void_average_x
_smtbx_masks_void_average_y
_smtbx_masks_void_average_z
_smtbx_masks_void_volume
_smtbx_masks_void_count_electrons
_smtbx_masks_void_content
1 -0.506 -0.067 0.221 4369.2 1075.0 ?
2 0.176 0.658 0.824 35.1 3.8 ?
3 0.824 0.158 0.176 35.1 3.8 ?
